data_1575745
loop_
_publ_author_name
'Kravets, Kateryna'
'Kravets, Mykola'
'Danylyuk, Oksana'

_publ_section_title
;
 Host--guest conformational adaptation in the crystal complexes of
 pentamidine and p-sulfonato-calix[n]arenes
;
_journal_issue 40
_journal_name_full CrystEngComm
_journal_page_first 6611
_journal_page_last 6622
_journal_paper_doi 10.1039/D5CE00666J
_journal_volume 27
_journal_year 2025
_chemical_formula_moiety '3(C28 H20 O16 S4), 6(C19 H26 N4 O2), 6(C3 H8 O), 11(H2 O)'
_chemical_formula_sum 'C216 H286 N24 O77 S12'
_chemical_formula_weight 4835.39
_chemical_name_common 'p-sulfonatocalix[4]arene / pentamidine / isopropanol host-guest complex'
_space_group_crystal_system monoclinic
_space_group_IT_number 14
_space_group_name_Hall '-P 2ybc'
_space_group_name_H-M_alt 'P 1 21/c 1'
_atom_sites_solution_hydrogens mixed
_atom_sites_solution_primary direct
_audit_creation_method SHELXL-2019/3
_audit_update_record
;
2025-07-03 deposited with the CCDC.	2025-09-12 downloaded from the CCDC.
;
_cell_angle_alpha 90
_cell_angle_beta 91.424(1)
_cell_angle_gamma 90
_cell_formula_units_Z 4
_cell_length_a 23.6106(1)
_cell_length_b 30.3731(2)
_cell_length_c 31.5092(2)
_cell_measurement_reflns_used 51063
_cell_measurement_temperature 100.0(1)
_cell_measurement_theta_max 70.101
_cell_measurement_theta_min 2.736
_cell_volume 22589.1(2)
_computing_cell_refinement 'CrysAlisPro 1.171.40.45a (Rigaku OD, 2019)'
_computing_data_collection 'CrysAlisPro 1.171.40.45a (Rigaku OD, 2019)'
_computing_data_reduction 'CrysAlisPro 1.171.40.45a (Rigaku OD, 2019)'
_computing_structure_refinement 'SHELXL-2019/2 (Sheldrick, 2019)'
_computing_structure_solution 'SHELXT 2018/2 (Sheldrick, 2018)'
_diffrn_ambient_temperature 100.0(1)
_diffrn_detector_area_resol_mean 16.2974
_diffrn_measured_fraction_theta_full 0.998
_diffrn_measured_fraction_theta_max 0.989
_diffrn_measurement_device_type 'SuperNova, Dual, Cu at home/near, Eos'
_diffrn_measurement_method '\w scans'
_diffrn_radiation_type CuK\a
_diffrn_radiation_wavelength 1.54184
_diffrn_reflns_av_R_equivalents 0.0517
_diffrn_reflns_av_unetI/netI 0.0448
_diffrn_reflns_Laue_measured_fraction_full 0.998
_diffrn_reflns_Laue_measured_fraction_max 0.989
_diffrn_reflns_limit_h_max 28
_diffrn_reflns_limit_h_min -28
_diffrn_reflns_limit_k_max 36
_diffrn_reflns_limit_k_min -36
_diffrn_reflns_limit_l_max 37
_diffrn_reflns_limit_l_min -38
_diffrn_reflns_number 145447
_diffrn_reflns_point_group_measured_fraction_full 0.998
_diffrn_reflns_point_group_measured_fraction_max 0.989
_diffrn_reflns_theta_full 67.684
_diffrn_reflns_theta_max 70.137
_diffrn_reflns_theta_min 2.731
_diffrn_source 'micro-focus sealed X-ray tube'
_exptl_absorpt_coefficient_mu 1.891
_exptl_absorpt_correction_T_max 1.0000
_exptl_absorpt_correction_T_min 0.33317
_exptl_absorpt_correction_type multi-scan
_exptl_absorpt_process_details
;
CrysAlisPro 1.171.40.45a (Rigaku Oxford Diffraction, 2019)
Empirical absorption correction using spherical harmonics,
 implemented in SCALE3 ABSPACK scaling algorithm.
;
_exptl_crystal_colour colorless
_exptl_crystal_density_diffrn 1.422
_exptl_crystal_description prism
_exptl_crystal_F_000 10232
_exptl_crystal_size_max 0.800
_exptl_crystal_size_mid 0.100
_exptl_crystal_size_min 0.050
_refine_diff_density_max 1.025
_refine_diff_density_min -0.765
_refine_diff_density_rms 0.084
_refine_ls_extinction_method none
_refine_ls_goodness_of_fit_ref 1.027
_refine_ls_hydrogen_treatment constr
_refine_ls_matrix_type full
_refine_ls_number_parameters 2977
_refine_ls_number_reflns 42468
_refine_ls_number_restraints 0
_refine_ls_restrained_S_all 1.027
_refine_ls_R_factor_all 0.0749
_refine_ls_R_factor_gt 0.0601
_refine_ls_shift/su_max 0.005
_refine_ls_shift/su_mean 0.000
_refine_ls_structure_factor_coef Fsqd
_refine_ls_weighting_details 'w=1/[\s^2^(Fo^2^)+(0.0766P)^2^+53.5175P] where P=(Fo^2^+2Fc^2^)/3'
_refine_ls_weighting_scheme calc
_refine_ls_wR_factor_gt 0.1620
_refine_ls_wR_factor_ref 0.1735
_reflns_Friedel_coverage 0.000
_reflns_number_gt 34397
_reflns_number_total 42468
_reflns_threshold_expression 'I > 2\s(I)'
_cod_data_source_file d5ce00666j1.cif
_cod_data_source_block shelx_CCDC1
_cod_depositor_comments 'Adding full bibliography for 1575742--1575748.cif.'
_cod_original_sg_symbol_H-M 'P 21/c'
_cod_database_code 1575745
_shelx_shelxl_version_number 2019/3
_shelx_space_group_comment
;
The symmetry employed for this shelxl refinement is uniquely defined
by the following loop, which should always be used as a source of
symmetry information in preference to the above space-group names.
They are only intended as comments.
;
_shelx_estimated_absorpt_t_min 0.313
_shelx_estimated_absorpt_t_max 0.911

loop_
_space_group_symop_operation_xyz
'x, y, z'
'-x, y+1/2, -z+1/2'
'-x, -y, -z'
'x, -y-1/2, z-1/2'

loop_
_atom_site_label
_atom_site_type_symbol
_atom_site_fract_x
_atom_site_fract_y
_atom_site_fract_z
_atom_site_U_iso_or_equiv
_atom_site_adp_type
_atom_site_occupancy
_atom_site_site_symmetry_order
_atom_site_calc_flag
_atom_site_refinement_flags_posn
_atom_site_refinement_flags_adp
_atom_site_refinement_flags_occupancy
_atom_site_disorder_assembly
_atom_site_disorder_group
C1 C 0.23533(13) 0.22118(11) 0.37798(9) 0.0204(6) Uani 1 1 d . . . . .
C2 C 0.18365(13) 0.23648(11) 0.39375(10) 0.0208(6) Uani 1 1 d . . . . .
C3 C 0.28750(13) 0.23382(11) 0.39613(10) 0.0214(6) Uani 1 1 d . . . . .
C4 C 0.18494(14) 0.26389(11) 0.42900(10) 0.0224(6) Uani 1 1 d . . . . .
H4 H 0.150441 0.274154 0.440317 0.027 Uiso 1 1 calc R U . . .
C5 C 0.23626(14) 0.27646(11) 0.44790(10) 0.0245(7) Uani 1 1 d . . . . .
C6 C 0.28695(14) 0.26176(11) 0.43139(10) 0.0235(7) Uani 1 1 d . . . . .
H6 H 0.321810 0.270860 0.444293 0.028 Uiso 1 1 calc R U . . .
C7 C 0.34359(13) 0.21960(11) 0.37788(10) 0.0227(6) Uani 1 1 d . . . . .
H7A H 0.370217 0.211774 0.401448 0.027 Uiso 1 1 calc R U . . .
H7B H 0.337433 0.192975 0.360243 0.027 Uiso 1 1 calc R U . . .
C8 C 0.36991(13) 0.25516(11) 0.35114(10) 0.0209(6) Uani 1 1 d . . . . .
C9 C 0.35151(12) 0.26233(10) 0.30882(10) 0.0188(6) Uani 1 1 d . . . . .
C10 C 0.41107(13) 0.28315(11) 0.36865(10) 0.0209(6) Uani 1 1 d . . . . .
H10 H 0.424501 0.278540 0.396974 0.025 Uiso 1 1 calc R U . . .
C11 C 0.43263(13) 0.31771(11) 0.34510(9) 0.0194(6) Uani 1 1 d . . . . .
C12 C 0.37324(13) 0.29669(10) 0.28463(9) 0.0188(6) Uani 1 1 d . . . . .
C13 C 0.41348(13) 0.32458(10) 0.30364(9) 0.0191(6) Uani 1 1 d . . . . .
H13 H 0.427959 0.348612 0.287954 0.023 Uiso 1 1 calc R U . . .
C14 C 0.35336(12) 0.30591(11) 0.23896(9) 0.0191(6) Uani 1 1 d . . . . .
H14A H 0.382245 0.324035 0.224871 0.023 Uiso 1 1 calc R U . . .
H14B H 0.350139 0.277665 0.223410 0.023 Uiso 1 1 calc R U . . .
C15 C 0.29656(12) 0.32970(10) 0.23614(9) 0.0172(6) Uani 1 1 d . . . . .
C16 C 0.29364(13) 0.37517(11) 0.24081(9) 0.0192(6) Uani 1 1 d . . . . .
H16 H 0.327476 0.391790 0.244562 0.023 Uiso 1 1 calc R U . . .
C17 C 0.24171(13) 0.39635(10) 0.24001(9) 0.0189(6) Uani 1 1 d . . . . .
C18 C 0.24585(13) 0.30611(10) 0.23022(9) 0.0178(6) Uani 1 1 d . . . . .
C19 C 0.19178(13) 0.37264(10) 0.23542(9) 0.0186(6) Uani 1 1 d . . . . .
H19 H 0.156429 0.387579 0.235344 0.022 Uiso 1 1 calc R U . . .
C20 C 0.19312(13) 0.32681(10) 0.23089(9) 0.0178(6) Uani 1 1 d . . . . .
C21 C 0.13655(12) 0.30294(10) 0.22939(9) 0.0175(6) Uani 1 1 d . . . . .
H21A H 0.109734 0.319091 0.210412 0.021 Uiso 1 1 calc R U . . .
H21B H 0.141776 0.273099 0.217477 0.021 Uiso 1 1 calc R U . . .
C22 C 0.11169(12) 0.29919(10) 0.27324(9) 0.0172(6) Uani 1 1 d . . . . .
C23 C 0.07145(12) 0.32900(10) 0.28712(9) 0.0183(6) Uani 1 1 d . . . . .
H23 H 0.058647 0.352071 0.268920 0.022 Uiso 1 1 calc R U . . .
C24 C 0.04996(12) 0.32506(11) 0.32760(10) 0.0197(6) Uani 1 1 d . . . . .
C25 C 0.13053(12) 0.26605(10) 0.30077(10) 0.0181(6) Uani 1 1 d . . . . .
C26 C 0.06828(13) 0.29139(11) 0.35430(9) 0.0204(6) Uani 1 1 d . . . . .
H26 H 0.052963 0.288910 0.381788 0.024 Uiso 1 1 calc R U . . .
C27 C 0.10852(12) 0.26131(10) 0.34156(9) 0.0183(6) Uani 1 1 d . . . . .
C28 C 0.12773(13) 0.22508(11) 0.37171(10) 0.0214(6) Uani 1 1 d . . . . .
H28A H 0.131927 0.197289 0.355684 0.026 Uiso 1 1 calc R U . . .
H28B H 0.098544 0.220432 0.393284 0.026 Uiso 1 1 calc R U . . .
O1 O 0.28886(11) 0.33409(10) 0.49441(9) 0.0407(7) Uani 1 1 d . . . . .
O2 O 0.18607(12) 0.33830(11) 0.48843(9) 0.0446(7) Uani 1 1 d . . . . .
O3 O 0.22918(17) 0.28189(12) 0.53020(9) 0.0611(10) Uani 1 1 d . . . . .
O4 O 0.23056(9) 0.19299(7) 0.34393(7) 0.0225(5) Uani 1 1 d . . . . .
H4A H 0.261686 0.191672 0.331649 0.034 Uiso 1 1 calc R U . . .
O5 O 0.52590(10) 0.33106(8) 0.38990(7) 0.0294(5) Uani 1 1 d . . . . .
O6 O 0.44526(10) 0.37885(8) 0.40095(7) 0.0251(5) Uani 1 1 d . . . . .
O7 O 0.49814(9) 0.38518(8) 0.33652(7) 0.0227(5) Uani 1 1 d . . . . .
O8 O 0.31193(9) 0.23320(7) 0.29351(7) 0.0216(4) Uani 1 1 d . . . . .
H8 H 0.298582 0.242346 0.270174 0.032 Uiso 1 1 calc R U . . .
O9 O 0.29095(11) 0.47173(8) 0.23765(9) 0.0332(6) Uani 1 1 d . . . . .
O10 O 0.18962(11) 0.47004(8) 0.22050(8) 0.0309(5) Uani 1 1 d . . . . .
O11 O 0.22192(10) 0.45974(8) 0.29277(7) 0.0271(5) Uani 1 1 d . . . . .
O12 O 0.25276(9) 0.26182(7) 0.22431(7) 0.0205(4) Uani 1 1 d . . . . .
H12 H 0.221796 0.250620 0.216253 0.031 Uiso 1 1 calc R U . . .
O13 O -0.04600(12) 0.33222(11) 0.36301(10) 0.0513(8) Uani 1 1 d . . . . .
O14 O -0.02187(9) 0.38707(8) 0.30989(7) 0.0244(5) Uani 1 1 d . . . . .
O15 O 0.02446(14) 0.38863(11) 0.37881(9) 0.0530(9) Uani 1 1 d . . . . .
O16 O 0.16991(9) 0.23818(7) 0.28514(7) 0.0210(4) Uani 1 1 d . . . . .
H16A H 0.181876 0.221445 0.304599 0.031 Uiso 1 1 calc R U . . .
S1 S 0.23608(4) 0.31079(3) 0.49350(3) 0.02965(18) Uani 1 1 d . . . . .
S2 S 0.47954(3) 0.35591(3) 0.36963(2) 0.01948(15) Uani 1 1 d . . . . .
S3 S 0.23573(3) 0.45386(3) 0.24804(2) 0.02211(16) Uani 1 1 d . . . . .
S4 S -0.00209(3) 0.36129(3) 0.34619(3) 0.02716(18) Uani 1 1 d . . . . .
C29 C 0.27286(13) 0.61043(10) 0.45072(9) 0.0191(6) Uani 1 1 d . . . . .
C30 C 0.32233(12) 0.59806(10) 0.43136(9) 0.0180(6) Uani 1 1 d . . . . .
H30 H 0.357756 0.608417 0.442278 0.022 Uiso 1 1 calc R U . . .
C31 C 0.22104(13) 0.59539(10) 0.43478(9) 0.0185(6) Uani 1 1 d . . . . .
H31 H 0.187210 0.604551 0.447887 0.022 Uiso 1 1 calc R U . . .
C32 C 0.21761(13) 0.56727(10) 0.40013(9) 0.0179(6) Uani 1 1 d . . . . .
C33 C 0.26808(13) 0.55479(10) 0.38109(9) 0.0180(6) Uani 1 1 d . . . . .
C34 C 0.32067(12) 0.57069(10) 0.39618(9) 0.0160(6) Uani 1 1 d . . . . .
C35 C 0.37499(12) 0.56042(10) 0.37301(9) 0.0177(6) Uani 1 1 d . . . . .
H35A H 0.406146 0.555537 0.394086 0.021 Uiso 1 1 calc R U . . .
H35B H 0.369760 0.532942 0.356471 0.021 Uiso 1 1 calc R U . . .
C36 C 0.39120(12) 0.59722(10) 0.34343(9) 0.0170(6) Uani 1 1 d . . . . .
C37 C 0.43256(12) 0.62733(10) 0.35622(9) 0.0178(6) Uani 1 1 d . . . . .
H37 H 0.450150 0.624558 0.383529 0.021 Uiso 1 1 calc R U . . .
C38 C 0.36552(12) 0.60235(10) 0.30295(9) 0.0157(6) Uani 1 1 d . . . . .
C39 C 0.44854(12) 0.66139(10) 0.32966(9) 0.0179(6) Uani 1 1 d . . . . .
C40 C 0.42305(12) 0.66603(10) 0.28952(9) 0.0174(6) Uani 1 1 d . . . . .
H40 H 0.433982 0.689495 0.271550 0.021 Uiso 1 1 calc R U . . .
C41 C 0.38143(12) 0.63622(10) 0.27564(9) 0.0162(6) Uani 1 1 d . . . . .
C42 C 0.35266(12) 0.64095(10) 0.23216(9) 0.0160(6) Uani 1 1 d . . . . .
H42A H 0.347704 0.611426 0.219274 0.019 Uiso 1 1 calc R U . . .
H42B H 0.377237 0.658429 0.213526 0.019 Uiso 1 1 calc R U . . .
C43 C 0.29509(12) 0.66332(10) 0.23477(9) 0.0157(6) Uani 1 1 d . . . . .
C44 C 0.24344(12) 0.64057(10) 0.23501(8) 0.0156(6) Uani 1 1 d . . . . .
C45 C 0.29356(12) 0.70898(10) 0.23931(9) 0.0168(6) Uani 1 1 d . . . . .
H45 H 0.327777 0.725309 0.237861 0.020 Uiso 1 1 calc R U . . .
C46 C 0.24291(12) 0.73111(10) 0.24591(9) 0.0155(6) Uani 1 1 d . . . . .
C47 C 0.19260(12) 0.70752(10) 0.24826(9) 0.0164(6) Uani 1 1 d . . . . .
H47 H 0.158318 0.722565 0.253900 0.020 Uiso 1 1 calc R U . . .
C48 C 0.19195(12) 0.66224(10) 0.24245(9) 0.0164(6) Uani 1 1 d . . . . .
C49 C 0.13670(12) 0.63685(10) 0.24501(9) 0.0164(6) Uani 1 1 d . . . . .
H49A H 0.140531 0.608451 0.229927 0.020 Uiso 1 1 calc R U . . .
H49B H 0.106124 0.653841 0.230513 0.020 Uiso 1 1 calc R U . . .
C50 C 0.12029(12) 0.62800(10) 0.29060(9) 0.0164(6) Uani 1 1 d . . . . .
C51 C 0.08077(12) 0.65527(10) 0.30963(9) 0.0187(6) Uani 1 1 d . . . . .
H51 H 0.064429 0.678965 0.293921 0.022 Uiso 1 1 calc R U . . .
C52 C 0.06497(12) 0.64826(11) 0.35123(9) 0.0196(6) Uani 1 1 d . . . . .
C53 C 0.14495(12) 0.59409(10) 0.31478(9) 0.0169(6) Uani 1 1 d . . . . .
C54 C 0.08910(13) 0.61385(11) 0.37472(9) 0.0196(6) Uani 1 1 d . . . . .
H54 H 0.077666 0.608871 0.403014 0.023 Uiso 1 1 calc R U . . .
C55 C 0.12969(12) 0.58681(10) 0.35713(9) 0.0176(6) Uani 1 1 d . . . . .
C56 C 0.15949(12) 0.55166(10) 0.38352(9) 0.0185(6) Uani 1 1 d . . . . .
H56A H 0.164293 0.524915 0.366007 0.022 Uiso 1 1 calc R U . . .
H56B H 0.135724 0.543791 0.407828 0.022 Uiso 1 1 calc R U . . .
O17 O 0.28558(11) 0.61573(9) 0.53286(7) 0.0314(5) Uani 1 1 d . . . . .
O18 O 0.22310(10) 0.66803(8) 0.49738(7) 0.0281(5) Uani 1 1 d . . . . .
O19 O 0.32531(10) 0.67321(8) 0.49032(7) 0.0275(5) Uani 1 1 d . . . . .
O20 O 0.27011(9) 0.52664(7) 0.34713(7) 0.0201(4) Uani 1 1 d . . . . .
H20 H 0.238837 0.527005 0.333838 0.030 Uiso 1 1 calc R U . . .
O21 O 0.54804(9) 0.66870(8) 0.36383(8) 0.0280(5) Uani 1 1 d . . . . .
O22 O 0.47933(9) 0.72437(8) 0.38114(7) 0.0230(5) Uani 1 1 d . . . . .
O23 O 0.51896(9) 0.72344(7) 0.31113(7) 0.0226(5) Uani 1 1 d . . . . .
O24 O 0.32507(9) 0.57440(7) 0.28782(6) 0.0183(4) Uani 1 1 d . . . . .
H24 H 0.314201 0.558127 0.307574 0.027 Uiso 1 1 calc R U . . .
O25 O 0.23068(9) 0.79537(7) 0.29878(7) 0.0222(5) Uani 1 1 d . . . . .
O26 O 0.29725(9) 0.80470(8) 0.24161(7) 0.0238(5) Uani 1 1 d . . . . .
O27 O 0.19547(9) 0.80589(7) 0.22684(7) 0.0213(4) Uani 1 1 d . . . . .
O28 O 0.23850(9) 0.59590(7) 0.22877(6) 0.0176(4) Uani 1 1 d . . . . .
H28 H 0.269086 0.585943 0.219679 0.026 Uiso 1 1 calc R U . . .
O29 O 0.05442(10) 0.70944(8) 0.40690(7) 0.0256(5) Uani 1 1 d . . . . .
O30 O -0.00198(10) 0.71528(8) 0.34215(7) 0.0262(5) Uani 1 1 d . . . . .
O31 O -0.02599(10) 0.66092(8) 0.39553(8) 0.0290(5) Uani 1 1 d . . . . .
O32 O 0.18442(9) 0.56583(7) 0.29895(7) 0.0197(4) Uani 1 1 d . . . . .
H32 H 0.193884 0.574435 0.274808 0.029 Uiso 1 1 calc R U . . .
S5 S 0.27662(3) 0.64458(3) 0.49633(2) 0.02042(15) Uani 1 1 d . . . . .
S6 S 0.50318(3) 0.69717(2) 0.34752(2) 0.01794(15) Uani 1 1 d . . . . .
S7 S 0.24165(3) 0.78862(2) 0.25368(2) 0.01670(14) Uani 1 1 d . . . . .
S8 S 0.01869(3) 0.68602(3) 0.37548(2) 0.02023(15) Uani 1 1 d . . . . .
C57 C 0.32350(13) 0.93844(10) 0.43709(9) 0.0190(6) Uani 1 1 d . . . . .
H57 H 0.357832 0.949395 0.449402 0.023 Uiso 1 1 calc R U . . .
C58 C 0.27161(13) 0.95067(11) 0.45382(9) 0.0199(6) Uani 1 1 d . . . . .
C59 C 0.22150(13) 0.93517(11) 0.43580(9) 0.0200(6) Uani 1 1 d . . . . .
H59 H 0.186488 0.944081 0.447285 0.024 Uiso 1 1 calc R U . . .
C60 C 0.22138(12) 0.90684(10) 0.40126(9) 0.0182(6) Uani 1 1 d . . . . .
C61 C 0.27365(13) 0.89398(10) 0.38510(9) 0.0186(6) Uani 1 1 d . . . . .
C62 C 0.32487(12) 0.91022(10) 0.40242(9) 0.0175(6) Uani 1 1 d . . . . .
C63 C 0.38156(12) 0.89943(11) 0.38270(9) 0.0197(6) Uani 1 1 d . . . . .
H63A H 0.410878 0.896256 0.405510 0.024 Uiso 1 1 calc R U . . .
H63B H 0.378481 0.870972 0.367496 0.024 Uiso 1 1 calc R U . . .
C64 C 0.39948(12) 0.93471(10) 0.35217(9) 0.0182(6) Uani 1 1 d . . . . .
C65 C 0.43707(12) 0.96739(11) 0.36575(9) 0.0190(6) Uani 1 1 d . . . . .
H65 H 0.451834 0.966768 0.394071 0.023 Uiso 1 1 calc R U . . .
C66 C 0.45339(12) 1.00085(11) 0.33868(10) 0.0186(6) Uani 1 1 d . . . . .
C67 C 0.37801(12) 0.93662(10) 0.31016(9) 0.0171(6) Uani 1 1 d . . . . .
C68 C 0.43265(12) 1.00175(10) 0.29682(9) 0.0187(6) Uani 1 1 d . . . . .
H68 H 0.443897 1.024644 0.278290 0.022 Uiso 1 1 calc R U . . .
C69 C 0.39561(12) 0.96927(10) 0.28216(9) 0.0160(6) Uani 1 1 d . . . . .
C70 C 0.37066(12) 0.97002(10) 0.23699(9) 0.0165(6) Uani 1 1 d . . . . .
H70A H 0.397293 0.984974 0.217955 0.020 Uiso 1 1 calc R U . . .
H70B H 0.365193 0.939480 0.226702 0.020 Uiso 1 1 calc R U . . .
C71 C 0.31428(12) 0.99403(10) 0.23586(9) 0.0165(6) Uani 1 1 d . . . . .
C72 C 0.31560(12) 1.03964(10) 0.23988(9) 0.0168(6) Uani 1 1 d . . . . .
H72 H 0.351019 1.054485 0.240231 0.020 Uiso 1 1 calc R U . . .
C73 C 0.26584(13) 1.06393(10) 0.24339(9) 0.0171(6) Uani 1 1 d . . . . .
C74 C 0.26116(13) 0.97322(10) 0.23428(9) 0.0164(6) Uani 1 1 d . . . . .
C75 C 0.21386(13) 1.04252(10) 0.24325(9) 0.0181(6) Uani 1 1 d . . . . .
H75 H 0.180060 1.059088 0.246187 0.022 Uiso 1 1 calc R U . . .
C76 C 0.21091(12) 0.99713(11) 0.23886(9) 0.0175(6) Uani 1 1 d . . . . .
C77 C 0.15405(12) 0.97341(11) 0.24020(9) 0.0177(6) Uani 1 1 d . . . . .
H77A H 0.125120 0.991221 0.224732 0.021 Uiso 1 1 calc R U . . .
H77B H 0.157174 0.944822 0.225341 0.021 Uiso 1 1 calc R U . . .
C78 C 0.13440(12) 0.96522(10) 0.28523(9) 0.0171(6) Uani 1 1 d . . . . .
C79 C 0.09270(12) 0.99256(10) 0.30148(9) 0.0177(6) Uani 1 1 d . . . . .
H79 H 0.077390 1.015642 0.284381 0.021 Uiso 1 1 calc R U . . .
C80 C 0.07326(12) 0.98650(10) 0.34234(9) 0.0171(6) Uani 1 1 d . . . . .
C81 C 0.15668(12) 0.93186(10) 0.31128(9) 0.0159(6) Uani 1 1 d . . . . .
C82 C 0.09615(12) 0.95312(10) 0.36795(9) 0.0190(6) Uani 1 1 d . . . . .
H82 H 0.082848 0.949184 0.395903 0.023 Uiso 1 1 calc R U . . .
C83 C 0.13817(12) 0.92561(10) 0.35297(9) 0.0171(6) Uani 1 1 d . . . . .
C84 C 0.16522(12) 0.89117(10) 0.38181(9) 0.0191(6) Uani 1 1 d . . . . .
H84A H 0.171645 0.863958 0.365317 0.023 Uiso 1 1 calc R U . . .
H84B H 0.138964 0.883980 0.404827 0.023 Uiso 1 1 calc R U . . .
O33 O 0.31835(10) 1.01575(9) 0.49542(7) 0.0309(5) Uani 1 1 d . . . . .
O34 O 0.21633(9) 1.00716(8) 0.49820(7) 0.0262(5) Uani 1 1 d . . . . .
O35 O 0.27851(10) 0.95637(9) 0.53582(7) 0.0275(5) Uani 1 1 d . . . . .
O36 O 0.27858(9) 0.86452(7) 0.35242(7) 0.0201(4) Uani 1 1 d . . . . .
H36 H 0.248627 0.864599 0.337460 0.030 Uiso 1 1 calc R U . . .
O37 O 0.54131(10) 1.02235(9) 0.38464(8) 0.0300(5) Uani 1 1 d . . . . .
O38 O 0.51913(10) 1.06644(8) 0.32129(7) 0.0288(5) Uani 1 1 d . . . . .
O39 O 0.46207(9) 1.07341(8) 0.38282(7) 0.0236(5) Uani 1 1 d . . . . .
O40 O 0.34071(9) 0.90684(7) 0.29401(7) 0.0204(4) Uani 1 1 d . . . . .
H40A H 0.328429 0.891191 0.313748 0.031 Uiso 1 1 calc R U . . .
O41 O 0.31897(10) 1.13552(7) 0.22423(7) 0.0233(5) Uani 1 1 d . . . . .
O42 O 0.21876(10) 1.14052(8) 0.23920(8) 0.0291(5) Uani 1 1 d . . . . .
O43 O 0.28838(11) 1.12717(8) 0.29626(7) 0.0272(5) Uani 1 1 d . . . . .
O44 O 0.25439(9) 0.92864(7) 0.22919(7) 0.0188(4) Uani 1 1 d . . . . .
H44 H 0.285171 0.917416 0.221902 0.028 Uiso 1 1 calc R U . . .
O45 O 0.05215(10) 1.05150(8) 0.39243(7) 0.0254(5) Uani 1 1 d . . . . .
O46 O -0.00243(9) 1.04601(8) 0.32645(7) 0.0247(5) Uani 1 1 d . . . . .
O47 O -0.01874(9) 0.99445(8) 0.38437(7) 0.0261(5) Uani 1 1 d . . . . .
O48 O 0.19715(9) 0.90276(7) 0.29836(7) 0.0194(4) Uani 1 1 d . . . . .
H48 H 0.209042 0.910564 0.274606 0.029 Uiso 1 1 calc R U . . .
S9 S 0.27099(3) 0.98538(3) 0.49919(2) 0.02138(16) Uani 1 1 d . . . . .
S10 S 0.49765(3) 1.04368(3) 0.35814(2) 0.02125(16) Uani 1 1 d . . . . .
S11 S 0.27335(3) 1.12103(2) 0.25113(2) 0.01971(15) Uani 1 1 d . . . . .
S12 S 0.02150(3) 1.02212(2) 0.36273(2) 0.01866(15) Uani 1 1 d . . . . .
C1K C -0.06707(14) 1.00283(11) 0.22240(11) 0.0255(7) Uani 1 1 d . . . . .
C2K C -0.01394(13) 1.01728(11) 0.20286(10) 0.0213(6) Uani 1 1 d . . . . .
C3K C 0.01107(14) 0.99095(12) 0.17252(12) 0.0281(7) Uani 1 1 d . . . . .
H3K H -0.004120 0.962557 0.166729 0.034 Uiso 1 1 calc R U . . .
C4K C 0.00957(13) 1.05863(11) 0.21164(10) 0.0236(7) Uani 1 1 d . . . . .
H4K H -0.006354 1.076691 0.232871 0.028 Uiso 1 1 calc R U . . .
C5K C 0.05742(14) 1.00518(12) 0.15066(12) 0.0296(7) Uani 1 1 d . . . . .
H5K H 0.074144 0.986648 0.130166 0.035 Uiso 1 1 calc R U . . .
C6K C 0.05627(14) 1.07360(11) 0.18946(10) 0.0236(7) Uani 1 1 d . . . . .
H6K H 0.071939 1.101829 0.195318 0.028 Uiso 1 1 calc R U . . .
C7K C 0.07959(13) 1.04681(12) 0.15875(10) 0.0242(7) Uani 1 1 d . . . . .
C8K C 0.15137(15) 1.09976(12) 0.14085(11) 0.0293(7) Uani 1 1 d . . . . .
H8KA H 0.164060 1.103460 0.170817 0.035 Uiso 1 1 calc R U . . .
H8KB H 0.124600 1.123774 0.133339 0.035 Uiso 1 1 calc R U . . .
C9K C 0.20175(15) 1.10043(13) 0.11177(12) 0.0323(8) Uani 1 1 d . . . . .
H9KA H 0.214839 1.131205 0.108697 0.039 Uiso 1 1 calc R U . . .
H9KB H 0.189309 1.089862 0.083317 0.039 Uiso 1 1 calc R U . . .
C10K C 0.25142(14) 1.07223(13) 0.12762(11) 0.0292(7) Uani 1 1 d . . . . .
H10A H 0.271992 1.087896 0.150844 0.035 Uiso 1 1 calc R U . . .
H10B H 0.236849 1.044252 0.139201 0.035 Uiso 1 1 calc R U . . .
C11K C 0.29194(15) 1.06229(14) 0.09234(12) 0.0344(8) Uani 1 1 d . . . . .
H11A H 0.304841 1.090476 0.080097 0.041 Uiso 1 1 calc R U . . .
H11B H 0.271172 1.046001 0.069625 0.041 Uiso 1 1 calc R U . . .
C12K C 0.34376(15) 1.03554(14) 0.10614(12) 0.0343(8) Uani 1 1 d . . . . .
H12A H 0.332177 1.008946 0.121880 0.041 Uiso 1 1 calc R U . . .
H12B H 0.365209 1.026206 0.081082 0.041 Uiso 1 1 calc R U . . .
C13K C 0.42407(13) 1.04574(12) 0.15373(10) 0.0239(7) Uani 1 1 d . . . . .
C14K C 0.44828(15) 1.00504(12) 0.14585(10) 0.0287(7) Uani 1 1 d . . . . .
H14K H 0.432181 0.986284 0.124657 0.034 Uiso 1 1 calc R U . . .
C15K C 0.44759(13) 1.07308(11) 0.18531(10) 0.0216(6) Uani 1 1 d . . . . .
H15K H 0.431034 1.100928 0.190878 0.026 Uiso 1 1 calc R U . . .
C16K C 0.49492(13) 1.05943(11) 0.20833(10) 0.0215(6) Uani 1 1 d . . . . .
H16K H 0.510734 1.078133 0.229692 0.026 Uiso 1 1 calc R U . . .
C17K C 0.49660(14) 0.99163(12) 0.16923(10) 0.0262(7) Uani 1 1 d . . . . .
H17K H 0.513442 0.963937 0.163453 0.031 Uiso 1 1 calc R U . . .
C18K C 0.52004(13) 1.01846(11) 0.20074(10) 0.0215(6) Uani 1 1 d . . . . .
C19K C 0.57243(13) 1.00607(11) 0.22487(11) 0.0243(7) Uani 1 1 d . . . . .
N1K N -0.10202(12) 0.97821(11) 0.19957(10) 0.0325(7) Uani 1 1 d . . . . .
H1KA H -0.134418 0.969719 0.210106 0.039 Uiso 1 1 calc R U . . .
H1KB H -0.093015 0.970218 0.173758 0.039 Uiso 1 1 calc R U . . .
N2K N -0.08005(12) 1.01496(10) 0.26098(9) 0.0290(6) Uani 1 1 d . . . . .
H2KA H -0.112372 1.006608 0.271739 0.035 Uiso 1 1 calc R U . . .
H2KB H -0.056431 1.031445 0.276062 0.035 Uiso 1 1 calc R U . . .
N3K N 0.60903(12) 0.97838(10) 0.20870(10) 0.0295(6) Uani 1 1 d . . . . .
H3KA H 0.640441 0.971825 0.222934 0.035 Uiso 1 1 calc R U . . .
H3KB H 0.602061 0.966439 0.183665 0.035 Uiso 1 1 calc R U . . .
N4K N 0.58350(11) 1.02361(10) 0.26230(9) 0.0257(6) Uani 1 1 d . . . . .
H4KA H 0.615053 1.016810 0.276251 0.031 Uiso 1 1 calc R U . . .
H4KB H 0.559363 1.042146 0.273417 0.031 Uiso 1 1 calc R U . . .
O1K O 0.12478(10) 1.05751(9) 0.13467(8) 0.0315(5) Uani 1 1 d . . . . .
O2K O 0.37777(10) 1.06344(9) 0.13279(8) 0.0329(6) Uani 1 1 d . . . . .
C1L C 0.55907(14) 0.93211(14) 0.49812(11) 0.0307(8) Uani 1 1 d . . . . .
C2L C 0.50613(14) 0.90674(13) 0.49592(10) 0.0266(7) Uani 1 1 d . . . . .
C3L C 0.49659(14) 0.87426(12) 0.46534(10) 0.0266(7) Uani 1 1 d . . . . .
H3L H 0.524084 0.869411 0.444336 0.032 Uiso 1 1 calc R U . . .
C4L C 0.46471(14) 0.91406(13) 0.52656(10) 0.0278(7) Uani 1 1 d . . . . .
H4L H 0.470306 0.936373 0.547369 0.033 Uiso 1 1 calc R U . . .
C5L C 0.44795(14) 0.84896(11) 0.46496(10) 0.0242(7) Uani 1 1 d . . . . .
H5L H 0.442185 0.826829 0.443987 0.029 Uiso 1 1 calc R U . . .
C6U C 0.41614(14) 0.88895(12) 0.52642(11) 0.0286(7) Uani 1 1 d . . . . .
H6U H 0.388508 0.893911 0.547306 0.034 Uiso 1 1 calc R U . . .
C7L C 0.40718(14) 0.85622(12) 0.49579(10) 0.0254(7) Uani 1 1 d . . . . .
C8L C 0.33922(15) 0.80568(11) 0.46474(10) 0.0261(7) Uani 1 1 d . . . . .
H8LA H 0.366274 0.781364 0.460060 0.031 Uiso 1 1 calc R U . . .
H8LB H 0.335398 0.823166 0.438304 0.031 Uiso 1 1 calc R U . . .
C9L C 0.28231(15) 0.78773(11) 0.47730(11) 0.0263(7) Uani 1 1 d . . . . .
H9LA H 0.286916 0.772580 0.504994 0.032 Uiso 1 1 calc R U . . .
H9LB H 0.269896 0.765473 0.456085 0.032 Uiso 1 1 calc R U . . .
C10L C 0.23586(16) 0.82240(12) 0.48086(13) 0.0336(8) Uani 1 1 d . . . . .
H10C H 0.252262 0.849152 0.494251 0.040 Uiso 1 1 calc R U . . .
H10D H 0.222127 0.830495 0.451954 0.040 Uiso 1 1 calc R U . . .
C11L C 0.18620(16) 0.80736(14) 0.50630(14) 0.0382(9) Uani 1 1 d . . . . .
H11C H 0.166442 0.783463 0.490517 0.046 Uiso 1 1 calc R U . . .
H11D H 0.200762 0.794823 0.533445 0.046 Uiso 1 1 calc R U . . .
C12L C 0.14396(15) 0.84264(14) 0.51594(12) 0.0330(8) Uani 1 1 d . . . . .
H12C H 0.121162 0.833721 0.540447 0.040 Uiso 1 1 calc R U . . .
H12D H 0.163951 0.870346 0.523357 0.040 Uiso 1 1 calc R U . . .
C13L C 0.06468(13) 0.87953(11) 0.48303(10) 0.0213(6) Uani 1 1 d . . . . .
C14L C 0.02693(14) 0.88268(11) 0.44829(10) 0.0234(7) Uani 1 1 d . . . . .
H14L H 0.031847 0.864588 0.424067 0.028 Uiso 1 1 calc R U . . .
C15L C 0.05762(13) 0.90625(11) 0.51837(10) 0.0218(6) Uani 1 1 d . . . . .
H15L H 0.083789 0.904667 0.541713 0.026 Uiso 1 1 calc R U . . .
C16L C -0.01755(13) 0.91219(11) 0.44928(10) 0.0228(6) Uani 1 1 d . . . . .
H16L H -0.042666 0.914727 0.425377 0.027 Uiso 1 1 calc R U . . .
C17L C 0.01237(13) 0.93513(11) 0.51943(10) 0.0208(6) Uani 1 1 d . . . . .
H17L H 0.007348 0.952976 0.543807 0.025 Uiso 1 1 calc R U . . .
C18L C -0.02603(12) 0.93841(10) 0.48512(9) 0.0184(6) Uani 1 1 d . . . . .
C19L C -0.07618(12) 0.96744(10) 0.48651(10) 0.0194(6) Uani 1 1 d . . . . .
N1L N 0.58911(15) 0.93831(14) 0.46372(10) 0.0485(10) Uani 1 1 d . . . . .
H1LA H 0.621311 0.952867 0.465465 0.058 Uiso 1 1 calc R U . . .
H1LB H 0.576896 0.927865 0.439101 0.058 Uiso 1 1 calc R U . . .
N2L N 0.57805(12) 0.94795(10) 0.53448(9) 0.0281(6) Uani 1 1 d . . . . .
H2LA H 0.610314 0.962441 0.535751 0.034 Uiso 1 1 calc R U . . .
H2LB H 0.558514 0.944078 0.557612 0.034 Uiso 1 1 calc R U . . .
N3L N -0.09795(11) 0.98289(9) 0.45083(8) 0.0226(6) Uani 1 1 d . . . . .
H3LA H -0.128626 0.999332 0.451094 0.027 Uiso 1 1 calc R U . . .
H3LB H -0.081870 0.976823 0.426618 0.027 Uiso 1 1 calc R U . . .
N4L N -0.09953(11) 0.97608(9) 0.52330(8) 0.0213(5) Uani 1 1 d . . . . .
H4LA H -0.130216 0.992468 0.524128 0.026 Uiso 1 1 calc R U . . .
H4LB H -0.084374 0.965450 0.546947 0.026 Uiso 1 1 calc R U . . .
O1L O 0.35858(11) 0.83314(9) 0.49961(8) 0.0327(6) Uani 1 1 d . . . . .
O2L O 0.10729(9) 0.84948(8) 0.47904(7) 0.0251(5) Uani 1 1 d . . . . .
C1M C 0.56022(15) 0.66801(11) 0.20725(11) 0.0270(7) Uani 1 1 d . . . . .
C2M C 0.50813(14) 0.68866(11) 0.18960(10) 0.0254(7) Uani 1 1 d . . . . .
C3M C 0.47633(16) 0.66906(12) 0.15649(11) 0.0308(8) Uani 1 1 d . . . . .
H3M H 0.487646 0.641227 0.145858 0.037 Uiso 1 1 calc R U . . .
C4M C 0.49069(14) 0.72988(11) 0.20431(10) 0.0238(7) Uani 1 1 d . . . . .
H4M H 0.511412 0.743961 0.226690 0.029 Uiso 1 1 calc R U . . .
C5M C 0.42858(16) 0.68953(13) 0.13890(11) 0.0314(8) Uani 1 1 d . . . . .
H5M H 0.407179 0.675547 0.116809 0.038 Uiso 1 1 calc R U . . .
C6M C 0.44379(14) 0.75004(12) 0.18651(11) 0.0268(7) Uani 1 1 d . . . . .
H6M H 0.432415 0.778019 0.196738 0.032 Uiso 1 1 calc R U . . .
C7M C 0.41258(14) 0.73006(12) 0.15365(10) 0.0264(7) Uani 1 1 d . . . . .
C8M C 0.33445(15) 0.73700(13) 0.10315(12) 0.0326(8) Uani 1 1 d . . . . .
H8MA H 0.314366 0.709778 0.111269 0.039 Uiso 1 1 calc R U . . .
H8MB H 0.359026 0.730357 0.078964 0.039 Uiso 1 1 calc R U . . .
C9M C 0.29186(15) 0.77378(14) 0.09137(12) 0.0344(8) Uani 1 1 d . . . . .
H9MA H 0.312437 0.802136 0.090255 0.041 Uiso 1 1 calc R U . . .
H9MB H 0.275814 0.767847 0.062605 0.041 Uiso 1 1 calc R U . . .
C10M C 0.24295(15) 0.77836(13) 0.12231(13) 0.0341(8) Uani 1 1 d . . . . .
H10E H 0.258232 0.776977 0.151824 0.041 Uiso 1 1 calc R U . . .
H10F H 0.224653 0.807425 0.118203 0.041 Uiso 1 1 calc R U . . .
C11M C 0.19983(15) 0.74297(15) 0.11579(13) 0.0385(9) Uani 1 1 d . . . . .
H11E H 0.218195 0.714002 0.120372 0.046 Uiso 1 1 calc R U . . .
H11F H 0.185393 0.744004 0.086042 0.046 Uiso 1 1 calc R U . . .
C12M C 0.15031(14) 0.74708(13) 0.14530(11) 0.0308(8) Uani 1 1 d . . . . .
H12E H 0.163590 0.745918 0.175328 0.037 Uiso 1 1 calc R U . . .
H12F H 0.130014 0.775212 0.140366 0.037 Uiso 1 1 calc R U . . .
C13M C 0.06995(13) 0.70303(12) 0.16181(10) 0.0232(7) Uani 1 1 d . . . . .
C14M C 0.05326(13) 0.73205(11) 0.19332(10) 0.0232(7) Uani 1 1 d . . . . .
H14M H 0.072578 0.759186 0.197577 0.028 Uiso 1 1 calc R U . . .
C15M C 0.04182(14) 0.66318(12) 0.15550(11) 0.0259(7) Uani 1 1 d . . . . .
H15M H 0.053603 0.643526 0.133984 0.031 Uiso 1 1 calc R U . . .
C16M C -0.00328(13) 0.65226(11) 0.18059(10) 0.0239(7) Uani 1 1 d . . . . .
H16M H -0.022672 0.625179 0.176157 0.029 Uiso 1 1 calc R U . . .
C17M C 0.00807(13) 0.72081(11) 0.21841(10) 0.0217(6) Uani 1 1 d . . . . .
H17M H -0.003655 0.740503 0.239913 0.026 Uiso 1 1 calc R U . . .
C18M C -0.02041(13) 0.68096(11) 0.21248(10) 0.0217(6) Uani 1 1 d . . . . .
C19M C -0.07106(13) 0.67154(11) 0.23703(10) 0.0224(6) Uani 1 1 d . . . . .
N1M N 0.58015(12) 0.67947(10) 0.24521(9) 0.0280(6) Uani 1 1 d . . . . .
H1MA H 0.611828 0.667765 0.255265 0.034 Uiso 1 1 calc R U . . .
H1MB H 0.561750 0.698808 0.260440 0.034 Uiso 1 1 calc R U . . .
N2M N 0.58794(13) 0.63899(10) 0.18449(10) 0.0306(6) Uani 1 1 d . . . . .
H2MA H 0.619612 0.627334 0.194616 0.037 Uiso 1 1 calc R U . . .
H2MB H 0.574753 0.631310 0.159196 0.037 Uiso 1 1 calc R U . . .
N3M N -0.11160(11) 0.64644(9) 0.22037(9) 0.0238(6) Uani 1 1 d . . . . .
H3MA H -0.142436 0.641242 0.234679 0.029 Uiso 1 1 calc R U . . .
H3MB H -0.107758 0.634922 0.194975 0.029 Uiso 1 1 calc R U . . .
N4M N -0.07667(11) 0.68883(9) 0.27504(9) 0.0243(6) Uani 1 1 d . . . . .
H4MA H -0.107466 0.683680 0.289406 0.029 Uiso 1 1 calc R U . . .
H4MB H -0.049629 0.705523 0.286059 0.029 Uiso 1 1 calc R U . . .
O1M O 0.36732(10) 0.75403(10) 0.13844(8) 0.0350(6) Uani 1 1 d . . . . .
O2M O 0.11412(10) 0.71051(9) 0.13549(7) 0.0287(5) Uani 1 1 d . . . . .
C1X C 0.55949(12) 0.34408(10) 0.23011(10) 0.0186(6) Uani 1 1 d . . . . .
C2X C 0.50808(12) 0.35696(10) 0.20530(9) 0.0180(6) Uani 1 1 d . . . . .
C3X C 0.48658(13) 0.33047(10) 0.17261(10) 0.0199(6) Uani 1 1 d . . . . .
H3X H 0.503067 0.302508 0.167449 0.024 Uiso 1 1 calc R U . . .
C4X C 0.48344(12) 0.39795(11) 0.21243(10) 0.0200(6) Uani 1 1 d . . . . .
H4X H 0.497815 0.415896 0.234923 0.024 Uiso 1 1 calc R U . . .
C5X C 0.44102(13) 0.34491(11) 0.14756(10) 0.0202(6) Uani 1 1 d . . . . .
H5X H 0.425970 0.326565 0.125617 0.024 Uiso 1 1 calc R U . . .
C6X C 0.43829(13) 0.41310(11) 0.18732(10) 0.0208(6) Uani 1 1 d . . . . .
H6X H 0.422003 0.441154 0.192384 0.025 Uiso 1 1 calc R U . . .
C7X C 0.41730(12) 0.38631(11) 0.15452(9) 0.0202(6) Uani 1 1 d . . . . .
C8X C 0.34486(13) 0.43919(11) 0.13555(10) 0.0235(7) Uani 1 1 d . . . . .
H8XA H 0.369311 0.464549 0.128663 0.028 Uiso 1 1 calc R U . . .
H8XB H 0.334828 0.441154 0.165815 0.028 Uiso 1 1 calc R U . . .
C9X C 0.29166(13) 0.43929(12) 0.10738(10) 0.0258(7) Uani 1 1 d . . . . .
H9XA H 0.301617 0.430170 0.078336 0.031 Uiso 1 1 calc R U . . .
H9XB H 0.276364 0.469604 0.105735 0.031 Uiso 1 1 calc R U . . .
C10X C 0.24617(13) 0.40864(12) 0.12369(10) 0.0255(7) Uani 1 1 d . . . . .
H10G H 0.228114 0.422357 0.148447 0.031 Uiso 1 1 calc R U . . .
H10H H 0.263916 0.380704 0.133252 0.031 Uiso 1 1 calc R U . . .
C11X C 0.20090(14) 0.39882(14) 0.08949(11) 0.0310(8) Uani 1 1 d . . . . .
H11G H 0.185702 0.427054 0.078410 0.037 Uiso 1 1 calc R U . . .
H11H H 0.218931 0.383355 0.065687 0.037 Uiso 1 1 calc R U . . .
C12X C 0.15210(14) 0.37113(14) 0.10465(11) 0.0314(8) Uani 1 1 d . . . . .
H12G H 0.127821 0.361698 0.080241 0.038 Uiso 1 1 calc R U . . .
H12H H 0.166559 0.344537 0.119510 0.038 Uiso 1 1 calc R U . . .
C13X C 0.07393(13) 0.37995(12) 0.15116(10) 0.0223(6) Uani 1 1 d . . . . .
C14X C 0.05330(13) 0.33779(12) 0.14206(10) 0.0236(7) Uani 1 1 d . . . . .
H14X H 0.072270 0.319247 0.122731 0.028 Uiso 1 1 calc R U . . .
C15X C 0.04620(13) 0.40689(11) 0.18005(10) 0.0229(6) Uani 1 1 d . . . . .
H15X H 0.060525 0.435461 0.186251 0.027 Uiso 1 1 calc R U . . .
C16X C 0.00460(13) 0.32337(11) 0.16172(10) 0.0234(7) Uani 1 1 d . . . . .
H16X H -0.009711 0.294788 0.155516 0.028 Uiso 1 1 calc R U . . .
C17X C -0.00199(13) 0.39206(11) 0.19961(10) 0.0220(6) Uani 1 1 d . . . . .
H17X H -0.020547 0.410353 0.219385 0.026 Uiso 1 1 calc R U . . .
C18X C -0.02354(13) 0.34991(11) 0.19022(10) 0.0207(6) Uani 1 1 d . . . . .
C19X C -0.07741(13) 0.33494(11) 0.20837(10) 0.0221(6) Uani 1 1 d . . . . .
N1X N 0.59684(11) 0.31803(9) 0.21291(8) 0.0215(5) Uani 1 1 d . . . . .
H1XA H 0.628125 0.311040 0.227108 0.026 Uiso 1 1 calc R U . . .
H1XB H 0.590606 0.307546 0.187182 0.026 Uiso 1 1 calc R U . . .
N2X N 0.56809(11) 0.36007(9) 0.26854(8) 0.0214(5) Uani 1 1 d . . . . .
H2XA H 0.599212 0.353317 0.283056 0.026 Uiso 1 1 calc R U . . .
H2XB H 0.542718 0.377512 0.279738 0.026 Uiso 1 1 calc R U . . .
N3X N -0.11127(11) 0.30988(10) 0.18470(9) 0.0245(6) Uani 1 1 d . . . . .
H3XA H -0.143753 0.300800 0.194650 0.029 Uiso 1 1 calc R U . . .
H3XB H -0.101353 0.302278 0.158981 0.029 Uiso 1 1 calc R U . . .
N4X N -0.09146(11) 0.34671(10) 0.24696(8) 0.0240(6) Uani 1 1 d . . . . .
H4XA H -0.123812 0.337861 0.257316 0.029 Uiso 1 1 calc R U . . .
H4XB H -0.068493 0.363410 0.262381 0.029 Uiso 1 1 calc R U . . .
O1X O 0.37394(9) 0.39824(8) 0.12743(7) 0.0246(5) Uani 1 1 d . . . . .
O2X O 0.12020(9) 0.39791(8) 0.13312(7) 0.0265(5) Uani 1 1 d . . . . .
C1Y C 0.55021(14) 0.28103(11) 0.49905(10) 0.0240(7) Uani 1 1 d . . . . .
C2Y C 0.50151(14) 0.25170(11) 0.49272(10) 0.0237(7) Uani 1 1 d . . . . .
C3Y C 0.50035(14) 0.22169(12) 0.45876(11) 0.0277(7) Uani 1 1 d . . . . .
H3Y H 0.530133 0.222007 0.439034 0.033 Uiso 1 1 calc R U . . .
C4Y C 0.45729(14) 0.25104(12) 0.52107(11) 0.0283(7) Uani 1 1 d . . . . .
H4Y H 0.457702 0.270834 0.544423 0.034 Uiso 1 1 calc R U . . .
C5Y C 0.45688(14) 0.19185(12) 0.45355(11) 0.0272(7) Uani 1 1 d . . . . .
H5Y H 0.457039 0.171345 0.430793 0.033 Uiso 1 1 calc R U . . .
C6Y C 0.41259(14) 0.22175(12) 0.51558(11) 0.0289(7) Uani 1 1 d . . . . .
H6Y H 0.382111 0.222058 0.534706 0.035 Uiso 1 1 calc R U . . .
C7Y C 0.41243(14) 0.19201(12) 0.48211(11) 0.0258(7) Uani 1 1 d . . . . .
C8Y C 0.31934(14) 0.16620(13) 0.49821(11) 0.0303(8) Uani 1 1 d . . . . .
H8YA H 0.305773 0.197001 0.496496 0.036 Uiso 1 1 calc R U . . .
H8YB H 0.326752 0.158870 0.528452 0.036 Uiso 1 1 calc R U . . .
C9Y C 0.27468(14) 0.13542(12) 0.47949(12) 0.0286(7) Uani 1 1 d . . . . .
H9YA H 0.275493 0.107121 0.495077 0.034 Uiso 1 1 calc R U . . .
H9YB H 0.282825 0.129365 0.449378 0.034 Uiso 1 1 calc R U . . .
C10Y C 0.21616(13) 0.15645(11) 0.48263(11) 0.0238(7) Uani 1 1 d . . . . .
H10I H 0.213094 0.180885 0.461902 0.029 Uiso 1 1 calc R U . . .
H10J H 0.212510 0.169196 0.511352 0.029 Uiso 1 1 calc R U . . .
C11Y C 0.16708(14) 0.12436(11) 0.47434(10) 0.0241(7) Uani 1 1 d . . . . .
H11I H 0.177339 0.103975 0.451258 0.029 Uiso 1 1 calc R U . . .
H11J H 0.161311 0.106598 0.500222 0.029 Uiso 1 1 calc R U . . .
C12Y C 0.11211(13) 0.14732(11) 0.46215(10) 0.0229(6) Uani 1 1 d . . . . .
H12I H 0.115516 0.161742 0.434149 0.028 Uiso 1 1 calc R U . . .
H12J H 0.080878 0.125616 0.460152 0.028 Uiso 1 1 calc R U . . .
C13Y C 0.05750(13) 0.20893(12) 0.48648(10) 0.0256(7) Uani 1 1 d . . . . .
C14Y C 0.05419(14) 0.24385(14) 0.51492(11) 0.0318(8) Uani 1 1 d . . . . .
H14Y H 0.081854 0.246613 0.537167 0.038 Uiso 1 1 calc R U . . .
C15Y C 0.01723(13) 0.20570(11) 0.45316(10) 0.0233(7) Uani 1 1 d . . . . .
H15Y H 0.019163 0.182217 0.433331 0.028 Uiso 1 1 calc R U . . .
C16Y C 0.01124(14) 0.27449(13) 0.51119(10) 0.0282(7) Uani 1 1 d . . . . .
H16Y H 0.009403 0.297962 0.531035 0.034 Uiso 1 1 calc R U . . .
C17Y C -0.02560(13) 0.23705(12) 0.44925(10) 0.0242(7) Uani 1 1 d . . . . .
H17Y H -0.052431 0.235025 0.426364 0.029 Uiso 1 1 calc R U . . .
C18Y C -0.02975(13) 0.27129(12) 0.47832(10) 0.0236(7) Uani 1 1 d . . . . .
C19Y C -0.07948(14) 0.30116(11) 0.47649(10) 0.0240(7) Uani 1 1 d . . . . .
N1Y N 0.56673(12) 0.29369(10) 0.53729(9) 0.0250(6) Uani 1 1 d . . . . .
H1YA H 0.596984 0.310371 0.540647 0.030 Uiso 1 1 calc R U . . .
H1YB H 0.547543 0.285472 0.559530 0.030 Uiso 1 1 calc R U . . .
N2Y N 0.57922(12) 0.29349(10) 0.46584(9) 0.0267(6) Uani 1 1 d . . . . .
H2YA H 0.609438 0.310172 0.469364 0.032 Uiso 1 1 calc R U . . .
H2YB H 0.568331 0.285103 0.440176 0.032 Uiso 1 1 calc R U . . .
N3Y N -0.10428(12) 0.31143(10) 0.51207(9) 0.0260(6) Uani 1 1 d . . . . .
H3YA H -0.134525 0.328376 0.511512 0.031 Uiso 1 1 calc R U . . .
H3YB H -0.090632 0.301368 0.536436 0.031 Uiso 1 1 calc R U . . .
N4Y N -0.09905(12) 0.31577(10) 0.43975(9) 0.0279(6) Uani 1 1 d . . . . .
H4YA H -0.129251 0.332744 0.438642 0.034 Uiso 1 1 calc R U . . .
H4YB H -0.081955 0.308586 0.416232 0.034 Uiso 1 1 calc R U . . .
O1Y O 0.37096(9) 0.16149(8) 0.47464(8) 0.0277(5) Uani 1 1 d . . . . .
O2Y O 0.10021(10) 0.17973(9) 0.49406(7) 0.0301(5) Uani 1 1 d . . . . .
C1Z C 0.57101(16) 0.63002(13) 0.48135(11) 0.0308(8) Uani 1 1 d . . . . .
C2Z C 0.52222(14) 0.60015(13) 0.48303(10) 0.0285(7) Uani 1 1 d . . . . .
C3Z C 0.51507(15) 0.56528(14) 0.45417(10) 0.0320(8) Uani 1 1 d . . . . .
H3Z H 0.540142 0.562969 0.431157 0.038 Uiso 1 1 calc R U . . .
C4Z C 0.48351(14) 0.60308(12) 0.51611(10) 0.0272(7) Uani 1 1 d . . . . .
H4Z H 0.486792 0.626397 0.536115 0.033 Uiso 1 1 calc R U . . .
C5Z C 0.47281(15) 0.53422(13) 0.45811(11) 0.0319(8) Uani 1 1 d . . . . .
H5Z H 0.469463 0.510666 0.438368 0.038 Uiso 1 1 calc R U . . .
C6Z C 0.44105(14) 0.57258(13) 0.51979(11) 0.0293(8) Uani 1 1 d . . . . .
H6Z H 0.415139 0.575273 0.542229 0.035 Uiso 1 1 calc R U . . .
C7Z C 0.43516(14) 0.53770(13) 0.49123(11) 0.0292(7) Uani 1 1 d . . . . .
C8Z C 0.37642(16) 0.47795(12) 0.46609(11) 0.0310(8) Uani 1 1 d . . . . .
H8ZA H 0.406238 0.455246 0.463587 0.037 Uiso 1 1 calc R U . . .
H8ZB H 0.372366 0.493487 0.438558 0.037 Uiso 1 1 calc R U . . .
C9Z C 0.32102(16) 0.45670(13) 0.47727(11) 0.0319(8) Uani 1 1 d . . . . .
H9ZA H 0.327050 0.438134 0.502807 0.038 Uiso 1 1 calc R U . . .
H9ZB H 0.308432 0.437251 0.453652 0.038 Uiso 1 1 calc R U . . .
C10Z C 0.27399(16) 0.49046(12) 0.48589(11) 0.0308(8) Uani 1 1 d . . . . .
H10K H 0.279534 0.502217 0.515004 0.037 Uiso 1 1 calc R U . . .
H10L H 0.277463 0.515350 0.465840 0.037 Uiso 1 1 calc R U . . .
C11Z C 0.21463(15) 0.47127(14) 0.48142(12) 0.0362(8) Uani 1 1 d . . . . .
H11K H 0.213187 0.442669 0.496431 0.043 Uiso 1 1 calc R U . . .
H11L H 0.205262 0.466006 0.451047 0.043 Uiso 1 1 calc R U . . .
C12Z C 0.17078(16) 0.50302(13) 0.50014(12) 0.0345(8) Uani 1 1 d . . . . .
H12K H 0.165024 0.495894 0.530385 0.041 Uiso 1 1 calc R U . . .
H12L H 0.184635 0.533709 0.498338 0.041 Uiso 1 1 calc R U . . .
C13Z C 0.07649(15) 0.52839(13) 0.48428(11) 0.0310(8) Uani 1 1 d . . . . .
C14Z C 0.03132(16) 0.52814(14) 0.45515(11) 0.0334(8) Uani 1 1 d . . . . .
H14Z H 0.031336 0.508430 0.431742 0.040 Uiso 1 1 calc R U . . .
C15Z C -0.01325(15) 0.55640(13) 0.46029(11) 0.0326(8) Uani 1 1 d . . . . .
H15Z H -0.043639 0.556665 0.439963 0.039 Uiso 1 1 calc R U . . .
C16Z C 0.07732(16) 0.55726(13) 0.51876(12) 0.0331(8) Uani 1 1 d . . . . .
H16Z H 0.108787 0.557838 0.538138 0.040 Uiso 1 1 calc R U . . .
C17Z C 0.03168(16) 0.58499(13) 0.52427(12) 0.0333(8) Uani 1 1 d . . . . .
H17Z H 0.031455 0.604336 0.547956 0.040 Uiso 1 1 calc R U . . .
C18Z C -0.01444(16) 0.58482(13) 0.49514(11) 0.0320(8) Uani 1 1 d . . . . .
C19Z C -0.06431(16) 0.61310(14) 0.50097(12) 0.0343(8) Uani 1 1 d . . . . .
N1Z N 0.59533(13) 0.64426(10) 0.51698(9) 0.0290(6) Uani 1 1 d . . . . .
H1ZA H 0.625053 0.661686 0.516088 0.035 Uiso 1 1 calc R U . . .
H1ZB H 0.581812 0.636317 0.541603 0.035 Uiso 1 1 calc R U . . .
N2Z N 0.59165(14) 0.64215(12) 0.44443(10) 0.0385(8) Uani 1 1 d . . . . .
H2ZA H 0.621385 0.659579 0.443749 0.046 Uiso 1 1 calc R U . . .
H2ZB H 0.575636 0.632769 0.420589 0.046 Uiso 1 1 calc R U . . .
N3Z N -0.07944(15) 0.62455(13) 0.53920(10) 0.0442(9) Uani 1 1 d . . . . .
H3ZA H -0.109288 0.641455 0.542486 0.053 Uiso 1 1 calc R U . . .
H3ZB H -0.059753 0.615336 0.561552 0.053 Uiso 1 1 calc R U . . .
N4Z N -0.09385(14) 0.62693(13) 0.46752(10) 0.0401(8) Uani 1 1 d . . . . .
H4ZA H -0.123686 0.643833 0.470838 0.048 Uiso 1 1 calc R U . . .
H4ZB H -0.083734 0.619266 0.441859 0.048 Uiso 1 1 calc R U . . .
O1Z O 0.39174(11) 0.50871(9) 0.49924(8) 0.0325(6) Uani 1 1 d . . . . .
O2Z O 0.11817(10) 0.49857(9) 0.47648(8) 0.0318(5) Uani 1 1 d . . . . .
C1I C 0.2684(2) 0.34965(16) 0.35276(16) 0.0564(13) Uani 1 1 d . . . . .
H1IA H 0.254361 0.320098 0.359288 0.085 Uiso 1 1 calc R U . . .
H1IB H 0.309538 0.350567 0.357381 0.085 Uiso 1 1 calc R U . . .
H1IC H 0.259068 0.356743 0.323053 0.085 Uiso 1 1 calc R U . . .
C2I C 0.1781(2) 0.3815(2) 0.37560(19) 0.0671(15) Uani 1 1 d . . . . .
H2IA H 0.167700 0.384105 0.345401 0.101 Uiso 1 1 calc R U . . .
H2IB H 0.161608 0.406059 0.391232 0.101 Uiso 1 1 calc R U . . .
H2IC H 0.163527 0.353612 0.386624 0.101 Uiso 1 1 calc R U . . .
C3I C 0.24108(16) 0.38246(13) 0.38103(11) 0.0317(8) Uani 1 1 d . . . . .
H3I H 0.250919 0.374518 0.411116 0.038 Uiso 1 1 calc R U . . .
O1I O 0.26163(12) 0.42633(9) 0.37336(9) 0.0395(6) Uani 1 1 d . . . . .
H1I H 0.237680 0.440213 0.358424 0.059 Uiso 1 1 calc R U . . .
C4I C 0.28214(16) 0.68044(12) 0.35083(11) 0.0299(7) Uani 1 1 d . . . . .
H4IA H 0.268219 0.651145 0.358404 0.045 Uiso 1 1 calc R U . . .
H4IB H 0.323644 0.680132 0.350774 0.045 Uiso 1 1 calc R U . . .
H4IC H 0.267395 0.688450 0.322526 0.045 Uiso 1 1 calc R U . . .
C5I C 0.19872(15) 0.71432(13) 0.38621(13) 0.0335(8) Uani 1 1 d . . . . .
H5IA H 0.181456 0.721455 0.358452 0.050 Uiso 1 1 calc R U . . .
H5IB H 0.187832 0.736595 0.406983 0.050 Uiso 1 1 calc R U . . .
H5IC H 0.185540 0.685323 0.395367 0.050 Uiso 1 1 calc R U . . .
C6I C 0.26236(13) 0.71370(11) 0.38287(10) 0.0221(6) Uani 1 1 d . . . . .
H6I H 0.278577 0.704916 0.411242 0.026 Uiso 1 1 calc R U . . .
O2I O 0.28352(10) 0.75701(8) 0.37345(7) 0.0254(5) Uani 1 1 d . . . . .
H2I H 0.265869 0.767205 0.352156 0.038 Uiso 1 1 calc R U . . .
C7I C 0.23823(16) 1.01886(12) 0.35602(11) 0.0327(8) Uani 1 1 d . . . . .
H7IA H 0.249777 1.023671 0.326721 0.049 Uiso 1 1 calc R U . . .
H7IB H 0.196800 1.019629 0.357191 0.049 Uiso 1 1 calc R U . . .
H7IC H 0.252022 0.990109 0.365879 0.049 Uiso 1 1 calc R U . . .
C8I C 0.32695(14) 1.05645(13) 0.38153(12) 0.0302(8) Uani 1 1 d . . . . .
H8IA H 0.343358 1.028873 0.392303 0.045 Uiso 1 1 calc R U . . .
H8IB H 0.341304 1.081109 0.398733 0.045 Uiso 1 1 calc R U . . .
H8IC H 0.337551 1.060675 0.351934 0.045 Uiso 1 1 calc R U . . .
C9I C 0.26290(13) 1.05444(11) 0.38404(10) 0.0225(6) Uani 1 1 d . . . . .
H9I H 0.253253 1.047462 0.414025 0.027 Uiso 1 1 calc R U . . .
O3I O 0.23893(9) 1.09687(8) 0.37355(7) 0.0255(5) Uani 1 1 d . . . . .
H3IA H 0.252288 1.105847 0.350648 0.038 Uiso 1 1 calc R U . . .
C10I C 0.3183(2) 0.19941(17) 0.14410(17) 0.0611(14) Uani 1 1 d . . . . .
H10M H 0.330296 0.207094 0.173166 0.092 Uiso 1 1 calc R U . . .
H10N H 0.335463 0.171300 0.136194 0.092 Uiso 1 1 calc R U . . .
H10O H 0.276930 0.196770 0.142466 0.092 Uiso 1 1 calc R U . . .
C11I C 0.3006(2) 0.27801(16) 0.11772(14) 0.0501(11) Uani 1 1 d . . . . .
H11M H 0.261054 0.271620 0.109782 0.075 Uiso 1 1 calc R U . . .
H11N H 0.315455 0.300386 0.098548 0.075 Uiso 1 1 calc R U . . .
H11O H 0.302711 0.288981 0.146969 0.075 Uiso 1 1 calc R U . . .
C12I C 0.33692(19) 0.23464(16) 0.11429(14) 0.0457(10) Uani 1 1 d . . . . .
H12M H 0.376761 0.242491 0.122748 0.055 Uiso 1 1 calc R U . . .
O4I O 0.33823(14) 0.21765(13) 0.07174(9) 0.0539(8) Uani 1 1 d . . . . .
H4I H 0.305295 0.210588 0.063656 0.081 Uiso 1 1 calc R U . . .
C13I C 0.2213(2) 0.94837(15) 0.11378(14) 0.0481(11) Uani 1 1 d . . . . .
H13A H 0.187156 0.966513 0.110227 0.072 Uiso 1 1 calc R U . . .
H13B H 0.246602 0.953838 0.090184 0.072 Uiso 1 1 calc R U . . .
H13C H 0.240733 0.955936 0.140633 0.072 Uiso 1 1 calc R U . . .
C14I C 0.16189(16) 0.88838(15) 0.14894(14) 0.0434(10) Uani 1 1 d . . . . .
H14C H 0.178939 0.894530 0.176990 0.065 Uiso 1 1 calc R U . . .
H14D H 0.152019 0.857094 0.146982 0.065 Uiso 1 1 calc R U . . .
H14E H 0.127599 0.906215 0.144830 0.065 Uiso 1 1 calc R U . . .
C15I C 0.20465(16) 0.89990(14) 0.11426(12) 0.0348(8) Uani 1 1 d . . . . .
H15I H 0.239680 0.881945 0.119299 0.042 Uiso 1 1 calc R U . . .
O5I O 0.17894(11) 0.88684(9) 0.07391(7) 0.0324(6) Uani 1 1 d . . . . .
H5I H 0.204333 0.883231 0.056035 0.049 Uiso 1 1 calc R U . . .
C16I C 0.2066(2) 0.61124(14) 0.11869(12) 0.0420(10) Uani 1 1 d . . . . .
H16B H 0.172498 0.628972 0.113189 0.063 Uiso 1 1 calc R U . . .
H16C H 0.235299 0.618731 0.097958 0.063 Uiso 1 1 calc R U . . .
H16D H 0.221450 0.617330 0.147401 0.063 Uiso 1 1 calc R U . . .
C17I C 0.1464(2) 0.54938(18) 0.14396(13) 0.0513(12) Uani 1 1 d . . . . .
H17A H 0.157172 0.557286 0.173211 0.077 Uiso 1 1 calc R U . . .
H17B H 0.141052 0.517447 0.141944 0.077 Uiso 1 1 calc R U . . .
H17C H 0.110922 0.564295 0.135831 0.077 Uiso 1 1 calc R U . . .
C18I C 0.19197(17) 0.56328(14) 0.11488(12) 0.0362(8) Uani 1 1 d . . . . .
H18I H 0.226765 0.545613 0.121687 0.043 Uiso 1 1 calc R U . . .
O6I O 0.17330(10) 0.55329(9) 0.07179(7) 0.0311(5) Uani 1 1 d . . . . .
H6IA H 0.201613 0.550992 0.056312 0.047 Uiso 1 1 calc R U . . .
O1W O 0.14609(18) 0.20929(15) 0.10111(11) 0.0729(11) Uani 1 1 d . . . . .
O2W O 0.18062(10) 0.20431(6) 0.18478(7) 0.0267(5) Uani 1 1 d G . . . .
H2WA H 0.178269 0.203813 0.160230 0.040 Uiso 1 1 d G U . . .
H2WB H 0.198562 0.181332 0.187089 0.040 Uiso 1 1 d G U . . .
O3W O 0.12522(10) 1.11485(6) 0.36145(7) 0.0271(5) Uani 1 1 d G . . . .
H3WA H 0.160001 1.107403 0.367801 0.041 Uiso 1 1 d G U . . .
H3WB H 0.104845 1.093647 0.371656 0.041 Uiso 1 1 d G U . . .
O4W O 0.0891(2) 0.4584(2) 0.38632(15) 0.1070(18) Uani 1 1 d . . . . .
O5W O 0.31195(5) 0.54394(4) 0.18943(3) 0.0235(5) Uani 1 1 d G . . . .
H5WA H 0.317402 0.544574 0.162228 0.035 Uiso 1 1 d G U . . .
H5WB H 0.294048 0.519340 0.193545 0.035 Uiso 1 1 d G U . . .
O6W O 0.34675(6) 0.55555(4) 0.10935(3) 0.0294(5) Uani 1 1 d G . . . .
H6WA H 0.381866 0.546891 0.110153 0.044 Uiso 1 1 d G U . . .
H6WB H 0.333937 0.547497 0.084418 0.044 Uiso 1 1 d G U . . .
O7W O 0.63767(7) 0.38235(5) 0.39187(5) 0.0435(7) Uani 1 1 d G . . . .
H7WA H 0.656128 0.382999 0.420720 0.065 Uiso 1 1 d G U . . .
H7WB H 0.603417 0.366194 0.398541 0.065 Uiso 1 1 d G U . . .
O8W O 0.32423(6) 0.87269(4) 0.18886(4) 0.0225(5) Uani 1 1 d G . . . .
H8WA H 0.323151 0.874307 0.161277 0.034 Uiso 1 1 d G U . . .
H8WB H 0.305610 0.848768 0.194541 0.034 Uiso 1 1 d G U . . .
O9W O 0.39410(5) 0.78618(4) 0.36972(4) 0.0260(5) Uani 1 1 d G . . . .
H9WA H 0.411717 0.762308 0.372082 0.039 Uiso 1 1 d G U . . .
H9WB H 0.365275 0.776912 0.374151 0.039 Uiso 1 1 d G U . . .
O10W O 0.37620(6) 0.44677(4) 0.37065(4) 0.0361(6) Uani 1 1 d G . . . .
H10P H 0.343665 0.433442 0.371698 0.054 Uiso 1 1 d G U . . .
H10Q H 0.399216 0.430223 0.385588 0.054 Uiso 1 1 d G U . . .
O11W O 0.09697(6) 0.79423(5) 0.40306(5) 0.0309(5) Uani 1 1 d G . . . .
H11P H 0.081597 0.768736 0.407847 0.046 Uiso 1 1 d G U . . .
H11Q H 0.103648 0.805197 0.428212 0.046 Uiso 1 1 d G U . . .

loop_
_atom_site_aniso_label
_atom_site_aniso_U_11
_atom_site_aniso_U_22
_atom_site_aniso_U_33
_atom_site_aniso_U_23
_atom_site_aniso_U_13
_atom_site_aniso_U_12
C1 0.0227(15) 0.0209(16) 0.0177(14) 0.0067(12) 0.0018(12) 0.0025(12)
C2 0.0192(15) 0.0223(16) 0.0209(15) 0.0091(12) 0.0011(12) 0.0005(12)
C3 0.0205(15) 0.0211(16) 0.0227(15) 0.0106(12) -0.0002(12) 0.0016(12)
C4 0.0218(15) 0.0254(17) 0.0201(15) 0.0057(12) 0.0022(12) 0.0035(13)
C5 0.0276(16) 0.0247(17) 0.0211(15) 0.0050(13) -0.0015(12) -0.0004(13)
C6 0.0219(15) 0.0264(17) 0.0220(15) 0.0082(13) -0.0035(12) 0.0012(13)
C7 0.0193(15) 0.0243(17) 0.0243(15) 0.0067(13) -0.0020(12) 0.0034(12)
C8 0.0183(14) 0.0239(16) 0.0205(15) 0.0039(12) 0.0030(11) 0.0058(12)
C9 0.0166(14) 0.0184(15) 0.0213(15) -0.0009(12) 0.0012(11) 0.0031(12)
C10 0.0193(14) 0.0258(17) 0.0176(14) 0.0023(12) 0.0001(11) 0.0045(12)
C11 0.0174(14) 0.0225(16) 0.0183(14) -0.0013(12) 0.0014(11) -0.0001(12)
C12 0.0168(14) 0.0223(16) 0.0175(14) -0.0001(12) 0.0027(11) 0.0046(12)
C13 0.0177(14) 0.0212(15) 0.0185(14) 0.0028(12) 0.0028(11) 0.0020(12)
C14 0.0162(14) 0.0250(16) 0.0161(14) 0.0013(12) 0.0023(11) 0.0004(12)
C15 0.0178(14) 0.0219(15) 0.0120(13) 0.0001(11) 0.0031(10) 0.0014(12)
C16 0.0222(15) 0.0228(16) 0.0127(13) 0.0014(11) 0.0022(11) -0.0061(12)
C17 0.0254(15) 0.0181(15) 0.0134(13) 0.0024(11) 0.0046(11) 0.0005(12)
C18 0.0221(15) 0.0187(15) 0.0126(13) 0.0003(11) 0.0017(11) 0.0015(12)
C19 0.0190(14) 0.0224(16) 0.0145(13) 0.0010(11) 0.0035(11) 0.0035(12)
C20 0.0187(14) 0.0235(16) 0.0114(13) 0.0016(11) 0.0018(10) 0.0002(12)
C21 0.0158(13) 0.0213(15) 0.0155(14) -0.0005(11) 0.0003(11) 0.0022(12)
C22 0.0153(13) 0.0199(15) 0.0164(14) -0.0011(11) 0.0012(11) -0.0024(11)
C23 0.0158(13) 0.0193(15) 0.0196(14) 0.0028(12) -0.0013(11) -0.0012(11)
C24 0.0148(13) 0.0242(16) 0.0202(15) -0.0029(12) 0.0023(11) -0.0014(12)
C25 0.0144(13) 0.0188(15) 0.0211(15) -0.0027(12) 0.0010(11) -0.0038(11)
C26 0.0179(14) 0.0260(16) 0.0175(14) 0.0013(12) 0.0027(11) -0.0044(12)
C27 0.0129(13) 0.0225(16) 0.0193(14) 0.0021(12) -0.0002(11) -0.0055(11)
C28 0.0209(15) 0.0229(16) 0.0205(15) 0.0042(12) 0.0036(12) -0.0025(12)
O1 0.0305(14) 0.0454(17) 0.0462(16) -0.0167(13) 0.0015(12) -0.0074(12)
O2 0.0378(15) 0.061(2) 0.0346(14) -0.0171(13) 0.0011(12) 0.0075(14)
O3 0.097(3) 0.062(2) 0.0241(14) 0.0031(14) -0.0061(15) -0.029(2)
O4 0.0223(11) 0.0230(11) 0.0224(11) 0.0018(9) 0.0029(9) 0.0015(9)
O5 0.0268(12) 0.0328(13) 0.0282(12) 0.0019(10) -0.0074(10) 0.0054(10)
O6 0.0267(11) 0.0305(13) 0.0184(10) -0.0060(9) 0.0030(9) -0.0015(10)
O7 0.0212(11) 0.0273(12) 0.0196(10) -0.0004(9) 0.0025(8) -0.0011(9)
O8 0.0229(11) 0.0203(11) 0.0215(11) 0.0035(9) -0.0016(8) -0.0021(9)
O9 0.0284(13) 0.0256(13) 0.0458(15) 0.0009(11) 0.0053(11) -0.0032(10)
O10 0.0327(13) 0.0279(13) 0.0319(13) 0.0021(10) 0.0001(10) 0.0067(10)
O11 0.0315(12) 0.0252(12) 0.0248(12) -0.0033(9) 0.0033(9) 0.0017(10)
O12 0.0169(10) 0.0186(11) 0.0260(11) -0.0033(9) 0.0005(8) 0.0001(8)
O13 0.0344(15) 0.060(2) 0.0606(19) 0.0241(16) 0.0284(14) 0.0147(14)
O14 0.0195(11) 0.0259(12) 0.0278(12) -0.0039(9) 0.0016(9) 0.0046(9)
O15 0.0537(18) 0.068(2) 0.0359(15) -0.0299(15) -0.0162(13) 0.0362(16)
O16 0.0220(11) 0.0204(11) 0.0207(10) 0.0015(9) 0.0020(8) 0.0054(9)
S1 0.0303(4) 0.0392(5) 0.0193(4) -0.0017(3) -0.0020(3) -0.0021(4)
S2 0.0178(3) 0.0242(4) 0.0164(3) -0.0007(3) -0.0004(3) 0.0004(3)
S3 0.0259(4) 0.0185(4) 0.0222(4) 0.0010(3) 0.0035(3) -0.0002(3)
S4 0.0224(4) 0.0373(5) 0.0221(4) -0.0008(3) 0.0062(3) 0.0101(3)
C29 0.0222(15) 0.0209(15) 0.0144(13) 0.0030(11) 0.0015(11) -0.0007(12)
C30 0.0158(13) 0.0210(15) 0.0170(14) 0.0044(11) -0.0008(11) -0.0005(11)
C31 0.0166(14) 0.0218(16) 0.0172(14) 0.0059(12) 0.0034(11) 0.0017(12)
C32 0.0176(14) 0.0196(15) 0.0166(14) 0.0067(11) 0.0005(11) -0.0019(11)
C33 0.0222(15) 0.0181(15) 0.0137(13) 0.0044(11) 0.0012(11) -0.0010(12)
C34 0.0144(13) 0.0170(14) 0.0168(13) 0.0053(11) 0.0010(11) 0.0012(11)
C35 0.0161(14) 0.0199(15) 0.0172(14) 0.0014(11) 0.0003(11) 0.0030(11)
C36 0.0130(13) 0.0203(15) 0.0178(14) -0.0002(11) 0.0040(11) 0.0040(11)
C37 0.0129(13) 0.0237(16) 0.0168(14) -0.0006(12) 0.0018(10) 0.0033(11)
C38 0.0115(13) 0.0172(14) 0.0186(14) -0.0023(11) 0.0043(10) 0.0020(11)
C39 0.0125(13) 0.0218(15) 0.0196(14) -0.0033(12) 0.0031(11) 0.0002(11)
C40 0.0132(13) 0.0210(15) 0.0181(14) 0.0011(11) 0.0044(11) 0.0027(11)
C41 0.0116(13) 0.0209(15) 0.0161(13) -0.0015(11) 0.0036(10) 0.0029(11)
C42 0.0126(13) 0.0190(15) 0.0164(13) 0.0014(11) 0.0029(10) 0.0004(11)
C43 0.0149(13) 0.0213(15) 0.0110(12) 0.0023(11) 0.0025(10) 0.0010(11)
C44 0.0169(14) 0.0195(15) 0.0104(12) 0.0015(11) -0.0001(10) -0.0007(11)
C45 0.0143(13) 0.0220(15) 0.0142(13) 0.0023(11) 0.0021(10) -0.0003(11)
C46 0.0164(13) 0.0161(14) 0.0140(13) 0.0012(11) 0.0008(10) -0.0006(11)
C47 0.0127(13) 0.0233(16) 0.0134(13) 0.0010(11) 0.0023(10) 0.0035(11)
C48 0.0150(13) 0.0233(16) 0.0110(12) 0.0022(11) -0.0001(10) -0.0029(12)
C49 0.0112(13) 0.0216(15) 0.0164(14) 0.0010(11) 0.0000(10) -0.0014(11)
C50 0.0125(13) 0.0200(15) 0.0166(14) 0.0002(11) 0.0006(10) -0.0044(11)
C51 0.0151(13) 0.0218(15) 0.0191(14) 0.0009(12) -0.0002(11) -0.0041(12)
C52 0.0144(13) 0.0261(16) 0.0185(14) -0.0033(12) 0.0012(11) -0.0043(12)
C53 0.0125(13) 0.0203(15) 0.0178(14) -0.0013(11) 0.0010(10) -0.0038(11)
C54 0.0192(14) 0.0248(16) 0.0148(13) -0.0001(12) 0.0021(11) -0.0061(12)
C55 0.0137(13) 0.0206(15) 0.0184(14) 0.0015(12) 0.0002(11) -0.0060(11)
C56 0.0177(14) 0.0219(16) 0.0161(14) 0.0024(12) 0.0023(11) -0.0034(12)
O17 0.0406(14) 0.0361(14) 0.0174(11) 0.0007(10) 0.0001(10) 0.0015(11)
O18 0.0236(12) 0.0365(14) 0.0244(11) -0.0078(10) 0.0023(9) 0.0037(10)
O19 0.0241(11) 0.0335(13) 0.0248(11) -0.0072(10) 0.0011(9) -0.0069(10)
O20 0.0220(11) 0.0196(11) 0.0185(10) -0.0018(8) -0.0003(8) -0.0018(9)
O21 0.0167(11) 0.0282(13) 0.0390(13) -0.0004(10) -0.0044(9) 0.0022(9)
O22 0.0201(11) 0.0278(12) 0.0211(11) -0.0060(9) 0.0029(8) -0.0023(9)
O23 0.0216(11) 0.0231(12) 0.0234(11) -0.0016(9) 0.0047(9) -0.0049(9)
O24 0.0163(10) 0.0204(11) 0.0183(10) 0.0011(8) 0.0011(8) -0.0030(8)
O25 0.0228(11) 0.0231(11) 0.0208(11) -0.0031(9) 0.0003(8) 0.0029(9)
O26 0.0162(10) 0.0247(12) 0.0308(12) 0.0016(9) 0.0025(9) -0.0041(9)
O27 0.0185(10) 0.0230(11) 0.0223(11) 0.0020(9) -0.0002(8) 0.0039(9)
O28 0.0160(10) 0.0169(10) 0.0198(10) -0.0022(8) 0.0021(8) 0.0002(8)
O29 0.0253(11) 0.0315(13) 0.0200(11) -0.0049(9) 0.0015(9) -0.0020(10)
O30 0.0249(11) 0.0299(13) 0.0238(11) -0.0034(9) 0.0009(9) 0.0050(10)
O31 0.0220(11) 0.0341(14) 0.0315(12) -0.0022(10) 0.0107(9) -0.0051(10)
O32 0.0178(10) 0.0227(11) 0.0187(10) 0.0031(8) 0.0053(8) 0.0012(8)
S5 0.0201(3) 0.0257(4) 0.0155(3) -0.0026(3) 0.0006(3) -0.0005(3)
S6 0.0131(3) 0.0204(4) 0.0203(3) -0.0020(3) 0.0012(3) -0.0002(3)
S7 0.0138(3) 0.0175(3) 0.0188(3) 0.0004(3) 0.0004(3) 0.0001(3)
S8 0.0170(3) 0.0254(4) 0.0184(3) -0.0025(3) 0.0029(3) -0.0008(3)
C57 0.0155(14) 0.0229(16) 0.0185(14) 0.0047(12) -0.0003(11) 0.0015(12)
C58 0.0193(14) 0.0235(16) 0.0171(14) 0.0036(12) 0.0022(11) 0.0022(12)
C59 0.0157(14) 0.0254(16) 0.0191(14) 0.0069(12) 0.0032(11) 0.0042(12)
C60 0.0164(14) 0.0193(15) 0.0188(14) 0.0068(12) 0.0008(11) -0.0002(11)
C61 0.0201(14) 0.0201(15) 0.0155(14) 0.0051(11) 0.0021(11) 0.0021(12)
C62 0.0147(13) 0.0193(15) 0.0186(14) 0.0072(11) 0.0014(11) 0.0032(11)
C63 0.0157(14) 0.0249(16) 0.0185(14) 0.0033(12) 0.0019(11) 0.0034(12)
C64 0.0138(13) 0.0210(15) 0.0198(14) 0.0011(12) 0.0042(11) 0.0052(11)
C65 0.0121(13) 0.0271(16) 0.0178(14) -0.0003(12) 0.0013(11) 0.0033(12)
C66 0.0101(13) 0.0241(16) 0.0217(14) -0.0021(12) 0.0028(11) 0.0012(11)
C67 0.0124(13) 0.0198(15) 0.0192(14) -0.0024(11) 0.0037(11) 0.0027(11)
C68 0.0124(13) 0.0232(16) 0.0208(14) 0.0006(12) 0.0068(11) 0.0042(11)
C69 0.0117(13) 0.0196(15) 0.0168(14) -0.0006(11) 0.0025(10) 0.0042(11)
C70 0.0132(13) 0.0210(15) 0.0153(13) 0.0001(11) 0.0025(10) 0.0014(11)
C71 0.0158(14) 0.0211(15) 0.0128(13) 0.0005(11) 0.0023(10) 0.0017(12)
C72 0.0140(13) 0.0207(15) 0.0157(13) 0.0015(11) 0.0017(10) -0.0001(11)
C73 0.0199(14) 0.0179(15) 0.0135(13) 0.0018(11) 0.0026(11) 0.0020(12)
C74 0.0196(14) 0.0183(15) 0.0113(13) 0.0010(11) 0.0015(10) 0.0004(12)
C75 0.0177(14) 0.0233(16) 0.0134(13) 0.0013(11) 0.0029(11) 0.0054(12)
C76 0.0166(14) 0.0256(16) 0.0104(13) 0.0025(11) 0.0019(10) -0.0002(12)
C77 0.0126(13) 0.0253(16) 0.0153(14) 0.0002(12) 0.0019(10) 0.0011(12)
C78 0.0135(13) 0.0225(16) 0.0154(14) -0.0017(11) 0.0011(10) -0.0025(11)
C79 0.0122(13) 0.0225(15) 0.0184(14) 0.0014(12) 0.0010(11) -0.0022(11)
C80 0.0133(13) 0.0182(15) 0.0200(14) -0.0016(11) 0.0026(11) -0.0016(11)
C81 0.0112(12) 0.0167(14) 0.0198(14) -0.0032(11) 0.0008(10) -0.0012(11)
C82 0.0165(14) 0.0231(16) 0.0174(14) 0.0006(12) 0.0033(11) -0.0048(12)
C83 0.0140(13) 0.0187(15) 0.0187(14) 0.0006(11) 0.0004(11) -0.0037(11)
C84 0.0165(14) 0.0212(15) 0.0198(14) 0.0028(12) 0.0031(11) -0.0013(12)
O33 0.0252(12) 0.0409(15) 0.0268(12) -0.0094(11) 0.0056(9) -0.0077(11)
O34 0.0204(11) 0.0348(13) 0.0233(11) -0.0038(10) 0.0004(9) 0.0065(10)
O35 0.0213(11) 0.0418(14) 0.0195(11) 0.0021(10) -0.0003(9) 0.0022(10)
O36 0.0193(10) 0.0199(11) 0.0210(10) -0.0011(9) 0.0001(8) -0.0011(9)
O37 0.0171(11) 0.0410(15) 0.0318(13) -0.0034(11) -0.0039(9) -0.0011(10)
O38 0.0254(12) 0.0343(14) 0.0271(12) -0.0041(10) 0.0089(9) -0.0105(10)
O39 0.0179(10) 0.0298(12) 0.0233(11) -0.0048(9) 0.0033(8) -0.0036(9)
O40 0.0205(10) 0.0217(11) 0.0190(10) -0.0001(8) 0.0022(8) -0.0035(9)
O41 0.0260(11) 0.0215(11) 0.0229(11) 0.0016(9) 0.0081(9) -0.0038(9)
O42 0.0240(12) 0.0255(12) 0.0381(13) 0.0054(10) 0.0062(10) 0.0082(10)
O43 0.0390(13) 0.0223(12) 0.0206(11) -0.0015(9) 0.0064(10) -0.0004(10)
O44 0.0146(10) 0.0188(11) 0.0231(11) -0.0028(8) 0.0041(8) 0.0013(8)
O45 0.0273(12) 0.0275(12) 0.0219(11) -0.0041(9) 0.0086(9) -0.0002(10)
O46 0.0223(11) 0.0278(12) 0.0243(11) 0.0030(9) 0.0058(9) 0.0063(9)
O47 0.0212(11) 0.0244(12) 0.0331(12) 0.0051(10) 0.0118(9) 0.0018(9)
O48 0.0176(10) 0.0212(11) 0.0197(10) 0.0017(8) 0.0046(8) 0.0044(8)
S9 0.0162(3) 0.0310(4) 0.0170(3) -0.0022(3) 0.0015(3) 0.0010(3)
S10 0.0134(3) 0.0298(4) 0.0207(3) -0.0027(3) 0.0027(3) -0.0039(3)
S11 0.0210(4) 0.0185(4) 0.0199(3) 0.0014(3) 0.0057(3) 0.0024(3)
S12 0.0158(3) 0.0205(4) 0.0200(3) 0.0009(3) 0.0063(3) 0.0015(3)
C1K 0.0190(15) 0.0267(17) 0.0306(17) 0.0129(14) -0.0014(13) 0.0017(13)
C2K 0.0143(14) 0.0237(16) 0.0256(15) 0.0058(13) -0.0024(12) 0.0007(12)
C3K 0.0182(15) 0.0217(17) 0.044(2) -0.0020(15) -0.0006(14) 0.0006(13)
C4K 0.0184(15) 0.0291(18) 0.0232(15) -0.0003(13) 0.0006(12) 0.0014(13)
C5K 0.0211(16) 0.0284(18) 0.0394(19) -0.0094(15) 0.0019(14) 0.0037(14)
C6K 0.0215(15) 0.0223(16) 0.0267(16) 0.0016(13) -0.0014(12) -0.0039(13)
C7K 0.0142(14) 0.0332(18) 0.0254(16) 0.0020(14) 0.0011(12) 0.0016(13)
C8K 0.0263(17) 0.0313(19) 0.0305(18) -0.0004(14) 0.0031(14) -0.0029(14)
C9K 0.0253(17) 0.039(2) 0.0328(18) 0.0046(16) 0.0059(14) -0.0051(15)
C10K 0.0235(16) 0.040(2) 0.0243(16) 0.0017(15) 0.0036(13) -0.0047(15)
C11K 0.0242(17) 0.050(2) 0.0290(18) -0.0022(16) 0.0013(14) -0.0025(16)
C12K 0.0277(18) 0.045(2) 0.0299(18) -0.0076(16) 0.0031(14) -0.0075(16)
C13K 0.0194(15) 0.0330(18) 0.0196(15) 0.0053(13) 0.0045(12) -0.0061(13)
C14K 0.0318(18) 0.036(2) 0.0190(15) -0.0003(14) 0.0065(13) -0.0101(15)
C15K 0.0156(14) 0.0260(17) 0.0236(15) 0.0022(13) 0.0068(12) -0.0022(12)
C16K 0.0156(14) 0.0293(17) 0.0200(14) 0.0023(13) 0.0070(11) -0.0036(12)
C17K 0.0278(17) 0.0262(17) 0.0251(16) 0.0018(13) 0.0127(13) 0.0001(14)
C18K 0.0187(14) 0.0251(16) 0.0210(15) 0.0043(12) 0.0098(12) -0.0020(12)
C19K 0.0186(15) 0.0209(16) 0.0339(18) 0.0083(13) 0.0130(13) -0.0012(12)
N1K 0.0217(14) 0.0444(19) 0.0313(15) 0.0079(14) 0.0002(12) -0.0084(13)
N2K 0.0205(13) 0.0335(16) 0.0332(15) 0.0068(13) 0.0041(11) 0.0013(12)
N3K 0.0232(14) 0.0286(16) 0.0373(16) 0.0033(13) 0.0098(12) 0.0033(12)
N4K 0.0170(13) 0.0335(16) 0.0267(14) 0.0044(12) 0.0025(10) 0.0015(11)
O1K 0.0244(12) 0.0358(14) 0.0346(13) -0.0057(11) 0.0089(10) -0.0076(10)
O2K 0.0259(12) 0.0450(16) 0.0276(12) 0.0049(11) -0.0050(10) -0.0057(11)
C1L 0.0199(16) 0.050(2) 0.0222(16) -0.0006(15) 0.0025(13) 0.0009(15)
C2L 0.0192(15) 0.041(2) 0.0195(15) 0.0012(14) -0.0003(12) 0.0033(14)
C3L 0.0211(15) 0.043(2) 0.0161(14) 0.0021(14) 0.0013(12) 0.0078(14)
C4L 0.0213(16) 0.040(2) 0.0225(16) -0.0059(14) 0.0024(12) 0.0009(14)
C5L 0.0278(16) 0.0277(17) 0.0172(14) 0.0009(13) 0.0015(12) 0.0086(14)
C6U 0.0234(16) 0.038(2) 0.0246(16) -0.0066(14) 0.0052(13) 0.0046(14)
C7L 0.0228(16) 0.0311(18) 0.0223(15) 0.0031(13) 0.0020(12) 0.0034(13)
C8L 0.0298(17) 0.0263(17) 0.0223(16) -0.0024(13) 0.0039(13) 0.0031(14)
C9L 0.0309(18) 0.0236(17) 0.0244(16) 0.0008(13) -0.0004(13) 0.0016(14)
C10L 0.0302(18) 0.0279(19) 0.043(2) 0.0035(16) 0.0096(16) 0.0020(15)
C11L 0.0292(19) 0.039(2) 0.047(2) 0.0086(18) 0.0019(16) 0.0082(16)
C12L 0.0228(17) 0.042(2) 0.0338(19) 0.0037(16) -0.0040(14) 0.0073(15)
C13L 0.0156(14) 0.0278(17) 0.0206(15) 0.0013(13) 0.0042(11) 0.0016(12)
C14L 0.0238(16) 0.0266(17) 0.0197(15) -0.0047(13) 0.0010(12) 0.0021(13)
C15L 0.0161(14) 0.0313(18) 0.0181(14) -0.0005(13) 0.0013(11) -0.0010(13)
C16L 0.0191(15) 0.0290(17) 0.0203(15) -0.0026(13) 0.0000(12) 0.0003(13)
C17L 0.0157(14) 0.0280(17) 0.0188(14) -0.0031(12) 0.0053(11) -0.0033(12)
C18L 0.0137(13) 0.0222(16) 0.0196(14) -0.0001(12) 0.0057(11) -0.0037(12)
C19L 0.0158(14) 0.0189(15) 0.0237(15) -0.0038(12) 0.0031(11) -0.0048(12)
N1L 0.0349(18) 0.088(3) 0.0228(15) -0.0104(17) 0.0068(13) -0.0262(19)
N2L 0.0209(13) 0.0412(18) 0.0223(14) -0.0034(12) 0.0031(11) -0.0038(12)
N3L 0.0180(12) 0.0263(15) 0.0238(13) -0.0006(11) 0.0044(10) 0.0040(11)
N4L 0.0139(12) 0.0259(14) 0.0246(13) -0.0024(11) 0.0059(10) 0.0005(10)
O1L 0.0331(13) 0.0407(15) 0.0246(12) -0.0091(11) 0.0092(10) -0.0088(11)
O2L 0.0200(11) 0.0346(13) 0.0208(11) -0.0003(9) 0.0008(9) 0.0086(10)
C1M 0.0282(17) 0.0251(17) 0.0283(17) 0.0047(14) 0.0143(14) -0.0001(14)
C2M 0.0272(17) 0.0248(17) 0.0246(16) 0.0024(13) 0.0124(13) 0.0005(13)
C3M 0.038(2) 0.0259(18) 0.0291(17) -0.0043(14) 0.0156(15) -0.0039(15)
C4M 0.0225(15) 0.0249(17) 0.0242(16) 0.0008(13) 0.0040(12) -0.0001(13)
C5M 0.0312(18) 0.038(2) 0.0252(17) -0.0021(15) 0.0049(14) -0.0086(16)
C6M 0.0246(16) 0.0281(18) 0.0279(17) 0.0009(14) 0.0034(13) 0.0013(14)
C7M 0.0191(15) 0.0352(19) 0.0252(16) 0.0026(14) 0.0066(12) -0.0043(14)
C8M 0.0211(16) 0.044(2) 0.0330(18) -0.0023(16) 0.0036(14) -0.0006(15)
C9M 0.0246(17) 0.042(2) 0.037(2) 0.0040(17) 0.0043(15) 0.0018(16)
C10M 0.0246(17) 0.036(2) 0.042(2) 0.0031(16) 0.0052(15) 0.0027(15)
C11M 0.0215(17) 0.058(3) 0.036(2) -0.0033(18) 0.0066(15) -0.0021(17)
C12M 0.0199(16) 0.046(2) 0.0267(17) 0.0001(15) 0.0001(13) -0.0055(15)
C13M 0.0138(14) 0.0328(18) 0.0229(15) 0.0043(13) -0.0029(11) 0.0040(13)
C14M 0.0152(14) 0.0263(17) 0.0279(16) 0.0027(13) -0.0045(12) -0.0008(12)
C15M 0.0198(15) 0.0312(18) 0.0263(16) -0.0045(14) -0.0045(12) 0.0049(13)
C16M 0.0184(15) 0.0237(17) 0.0294(17) -0.0019(13) -0.0056(12) 0.0019(12)
C17M 0.0168(14) 0.0226(16) 0.0255(16) -0.0010(13) -0.0030(12) 0.0041(12)
C18M 0.0164(14) 0.0229(16) 0.0256(16) 0.0023(13) -0.0035(12) 0.0035(12)
C19M 0.0205(15) 0.0191(16) 0.0276(16) 0.0040(13) -0.0026(12) 0.0037(12)
N1M 0.0219(14) 0.0288(15) 0.0336(15) 0.0045(12) 0.0102(11) 0.0077(12)
N2M 0.0285(15) 0.0322(16) 0.0316(15) 0.0007(13) 0.0101(12) 0.0081(13)
N3M 0.0151(12) 0.0267(15) 0.0297(14) 0.0003(11) 0.0006(10) -0.0037(11)
N4M 0.0183(13) 0.0264(15) 0.0281(14) -0.0002(11) -0.0006(10) -0.0018(11)
O1M 0.0243(12) 0.0476(16) 0.0330(13) 0.0001(12) -0.0014(10) 0.0038(11)
O2M 0.0182(11) 0.0422(15) 0.0258(12) -0.0025(10) 0.0012(9) -0.0014(10)
C1X 0.0153(14) 0.0185(15) 0.0221(15) 0.0046(12) 0.0024(11) -0.0047(11)
C2X 0.0124(13) 0.0220(15) 0.0196(14) 0.0032(12) 0.0041(11) -0.0037(11)
C3X 0.0171(14) 0.0193(15) 0.0236(15) -0.0004(12) 0.0054(12) -0.0015(12)
C4X 0.0141(13) 0.0247(16) 0.0212(15) -0.0026(12) 0.0022(11) -0.0025(12)
C5X 0.0155(14) 0.0239(16) 0.0212(15) -0.0018(12) 0.0018(11) -0.0023(12)
C6X 0.0167(14) 0.0219(16) 0.0241(15) 0.0001(12) 0.0039(12) 0.0022(12)
C7X 0.0124(13) 0.0287(17) 0.0195(14) 0.0031(12) 0.0031(11) -0.0003(12)
C8X 0.0156(14) 0.0262(17) 0.0287(16) 0.0017(13) 0.0010(12) 0.0030(12)
C9X 0.0187(15) 0.0334(19) 0.0252(16) 0.0060(14) -0.0003(12) 0.0028(13)
C10X 0.0171(15) 0.0369(19) 0.0224(15) 0.0057(14) 0.0008(12) 0.0001(14)
C11X 0.0211(16) 0.049(2) 0.0230(16) -0.0002(15) 0.0007(13) 0.0010(15)
C12X 0.0192(16) 0.047(2) 0.0278(17) -0.0047(16) 0.0022(13) -0.0012(15)
C13X 0.0127(13) 0.0339(18) 0.0201(15) 0.0061(13) -0.0032(11) -0.0014(13)
C14X 0.0169(14) 0.0320(18) 0.0217(15) 0.0006(13) -0.0017(12) 0.0028(13)
C15X 0.0201(15) 0.0243(17) 0.0242(15) 0.0053(13) -0.0017(12) -0.0027(13)
C16X 0.0192(15) 0.0257(17) 0.0250(16) 0.0014(13) -0.0048(12) -0.0021(13)
C17X 0.0166(14) 0.0254(17) 0.0239(15) 0.0020(13) 0.0011(12) 0.0012(12)
C18X 0.0146(14) 0.0243(16) 0.0231(15) 0.0045(12) -0.0016(11) 0.0000(12)
C19X 0.0186(15) 0.0240(16) 0.0237(15) 0.0050(13) -0.0004(12) -0.0006(12)
N1X 0.0155(12) 0.0253(14) 0.0238(13) -0.0003(11) -0.0006(10) 0.0015(10)
N2X 0.0156(12) 0.0253(14) 0.0234(13) -0.0007(11) 0.0009(10) 0.0023(10)
N3X 0.0181(13) 0.0309(15) 0.0245(13) 0.0033(11) 0.0024(10) -0.0044(11)
N4X 0.0184(13) 0.0303(15) 0.0232(13) 0.0029(11) 0.0010(10) -0.0062(11)
O1X 0.0189(11) 0.0296(13) 0.0252(11) -0.0029(9) -0.0031(9) 0.0058(9)
O2X 0.0163(10) 0.0365(14) 0.0268(12) 0.0030(10) 0.0042(9) -0.0038(10)
C1Y 0.0237(16) 0.0249(17) 0.0232(16) 0.0043(13) -0.0019(12) 0.0056(13)
C2Y 0.0215(15) 0.0267(17) 0.0228(15) 0.0059(13) -0.0041(12) 0.0003(13)
C3Y 0.0234(16) 0.036(2) 0.0232(16) 0.0038(14) -0.0022(13) 0.0012(14)
C4Y 0.0256(17) 0.0331(19) 0.0260(17) 0.0041(14) -0.0021(13) 0.0022(14)
C5Y 0.0225(16) 0.0340(19) 0.0249(16) 0.0016(14) -0.0022(13) 0.0019(14)
C6Y 0.0217(16) 0.036(2) 0.0286(17) 0.0075(15) 0.0026(13) 0.0008(14)
C7Y 0.0211(15) 0.0300(18) 0.0262(16) 0.0042(14) -0.0051(13) 0.0034(13)
C8Y 0.0228(16) 0.038(2) 0.0302(18) 0.0039(15) 0.0062(13) 0.0038(15)
C9Y 0.0195(16) 0.0317(19) 0.0348(18) -0.0036(15) 0.0032(13) -0.0007(14)
C10Y 0.0210(15) 0.0231(16) 0.0273(16) 0.0034(13) -0.0005(12) 0.0007(13)
C11Y 0.0216(15) 0.0250(17) 0.0258(16) 0.0041(13) 0.0016(12) -0.0008(13)
C12Y 0.0212(15) 0.0249(17) 0.0227(15) 0.0026(13) 0.0014(12) -0.0005(13)
C13Y 0.0164(14) 0.039(2) 0.0216(15) -0.0009(14) 0.0047(12) 0.0004(13)
C14Y 0.0200(16) 0.052(2) 0.0235(16) -0.0079(16) -0.0008(13) 0.0038(15)
C15Y 0.0179(14) 0.0290(17) 0.0232(15) -0.0036(13) 0.0031(12) -0.0019(13)
C16Y 0.0212(16) 0.042(2) 0.0218(16) -0.0087(14) 0.0049(12) 0.0002(14)
C17Y 0.0182(15) 0.0330(18) 0.0214(15) -0.0011(13) 0.0013(12) -0.0020(13)
C18Y 0.0180(14) 0.0321(18) 0.0211(15) 0.0016(13) 0.0049(12) -0.0011(13)
C19Y 0.0203(15) 0.0281(17) 0.0238(16) -0.0025(13) 0.0030(12) -0.0045(13)
N1Y 0.0219(13) 0.0307(15) 0.0223(13) 0.0002(11) 0.0001(10) -0.0029(11)
N2Y 0.0243(14) 0.0349(16) 0.0208(13) 0.0026(12) -0.0035(11) -0.0068(12)
N3Y 0.0199(13) 0.0346(16) 0.0237(14) -0.0023(12) 0.0026(10) 0.0059(12)
N4Y 0.0261(14) 0.0343(16) 0.0234(14) -0.0019(12) 0.0029(11) 0.0022(12)
O1Y 0.0162(11) 0.0334(13) 0.0337(13) -0.0011(10) 0.0037(9) -0.0018(10)
O2Y 0.0219(11) 0.0453(15) 0.0231(11) -0.0053(10) 0.0000(9) 0.0089(11)
C1Z 0.0344(19) 0.037(2) 0.0218(16) 0.0005(14) 0.0058(14) 0.0155(16)
C2Z 0.0251(16) 0.040(2) 0.0202(15) -0.0020(14) -0.0026(13) 0.0131(15)
C3Z 0.0278(17) 0.050(2) 0.0183(15) -0.0049(15) -0.0003(13) 0.0177(16)
C4Z 0.0258(16) 0.036(2) 0.0193(15) -0.0071(14) -0.0025(12) 0.0098(14)
C5Z 0.0328(18) 0.037(2) 0.0250(17) -0.0086(15) -0.0101(14) 0.0153(16)
C6Z 0.0214(16) 0.040(2) 0.0262(17) -0.0069(15) -0.0026(13) 0.0102(14)
C7Z 0.0236(16) 0.037(2) 0.0270(17) -0.0024(15) -0.0058(13) 0.0108(14)
C8Z 0.0343(19) 0.0322(19) 0.0266(17) 0.0003(14) 0.0014(14) 0.0050(15)
C9Z 0.0356(19) 0.035(2) 0.0253(17) 0.0040(15) 0.0019(14) -0.0012(16)
C10Z 0.0352(19) 0.0293(19) 0.0280(17) 0.0051(14) 0.0006(14) -0.0015(15)
C11Z 0.0265(18) 0.047(2) 0.036(2) 0.0018(17) 0.0017(15) -0.0035(17)
C12Z 0.036(2) 0.036(2) 0.0315(19) -0.0007(16) -0.0028(15) -0.0050(16)
C13Z 0.0321(18) 0.0331(19) 0.0286(17) 0.0030(15) 0.0140(14) -0.0103(15)
C14Z 0.0326(19) 0.043(2) 0.0252(17) -0.0062(15) 0.0083(14) -0.0103(16)
C15Z 0.0269(17) 0.046(2) 0.0258(17) -0.0028(16) 0.0066(14) -0.0066(16)
C16Z 0.0343(19) 0.036(2) 0.0289(18) -0.0016(15) 0.0037(15) -0.0059(16)
C17Z 0.037(2) 0.035(2) 0.0281(18) -0.0063(15) 0.0066(15) -0.0051(16)
C18Z 0.0313(18) 0.040(2) 0.0250(17) -0.0022(15) 0.0102(14) -0.0080(16)
C19Z 0.0312(18) 0.043(2) 0.0292(18) -0.0054(16) 0.0065(15) -0.0058(16)
N1Z 0.0310(15) 0.0340(17) 0.0225(14) 0.0018(12) 0.0074(11) 0.0013(13)
N2Z 0.0371(17) 0.054(2) 0.0248(15) 0.0019(14) 0.0076(13) 0.0067(16)
N3Z 0.0405(19) 0.063(2) 0.0291(17) -0.0105(16) 0.0031(14) 0.0099(17)
N4Z 0.0309(16) 0.062(2) 0.0272(16) -0.0094(15) 0.0064(13) -0.0001(16)
O1Z 0.0335(13) 0.0355(14) 0.0282(12) -0.0036(11) -0.0032(10) 0.0002(11)
O2Z 0.0257(12) 0.0410(15) 0.0290(12) -0.0015(11) 0.0047(10) -0.0047(11)
C1I 0.072(3) 0.047(3) 0.052(3) 0.014(2) 0.017(2) 0.010(2)
C2I 0.046(3) 0.078(4) 0.077(4) -0.001(3) 0.007(3) -0.016(3)
C3I 0.0338(19) 0.035(2) 0.0259(17) 0.0047(15) 0.0028(14) -0.0056(16)
O1I 0.0418(16) 0.0377(15) 0.0387(15) 0.0047(12) -0.0025(12) -0.0028(12)
C4I 0.0346(19) 0.0311(19) 0.0242(16) 0.0018(14) 0.0061(14) 0.0084(15)
C5I 0.0233(17) 0.0285(19) 0.049(2) 0.0000(16) 0.0071(15) 0.0002(14)
C6I 0.0215(15) 0.0232(16) 0.0215(15) 0.0034(12) 0.0018(12) 0.0022(12)
O2I 0.0235(11) 0.0260(12) 0.0266(12) 0.0055(9) -0.0004(9) -0.0013(9)
C7I 0.038(2) 0.0305(19) 0.0294(18) 0.0054(15) -0.0060(15) -0.0084(16)
C8I 0.0188(16) 0.0336(19) 0.0382(19) 0.0019(15) -0.0012(14) 0.0029(14)
C9I 0.0188(15) 0.0265(17) 0.0220(15) 0.0048(13) -0.0005(12) 0.0009(13)
O3I 0.0201(11) 0.0286(13) 0.0278(12) 0.0069(10) 0.0026(9) 0.0024(9)
C10I 0.066(3) 0.055(3) 0.064(3) 0.010(2) 0.038(3) 0.010(3)
C11I 0.055(3) 0.054(3) 0.041(2) 0.011(2) 0.006(2) -0.003(2)
C12I 0.039(2) 0.057(3) 0.042(2) -0.004(2) 0.0057(18) -0.005(2)
O4I 0.0474(18) 0.080(2) 0.0343(15) -0.0109(15) 0.0100(13) -0.0141(17)
C13I 0.059(3) 0.040(2) 0.045(2) -0.0005(19) -0.003(2) -0.011(2)
C14I 0.0247(18) 0.050(3) 0.056(3) -0.026(2) 0.0036(17) -0.0049(17)
C15I 0.0301(18) 0.040(2) 0.0340(19) -0.0023(16) 0.0010(15) -0.0023(16)
O5I 0.0314(13) 0.0434(15) 0.0225(12) -0.0073(11) 0.0009(10) 0.0008(11)
C16I 0.064(3) 0.035(2) 0.0261(18) -0.0023(16) -0.0075(18) -0.003(2)
C17I 0.053(3) 0.067(3) 0.034(2) -0.005(2) 0.0085(19) -0.023(2)
C18I 0.037(2) 0.042(2) 0.0297(18) -0.0039(16) 0.0011(15) -0.0016(17)
O6I 0.0268(12) 0.0413(15) 0.0255(12) -0.0082(11) 0.0070(9) -0.0051(11)
O1W 0.071(3) 0.097(3) 0.050(2) -0.005(2) -0.0146(18) 0.010(2)
O2W 0.0264(12) 0.0251(12) 0.0284(12) -0.0022(10) 0.0001(9) 0.0026(10)
O3W 0.0199(11) 0.0265(12) 0.0347(13) 0.0067(10) -0.0020(9) 0.0003(9)
O4W 0.110(4) 0.132(5) 0.078(3) 0.013(3) -0.009(3) -0.047(4)
O5W 0.0215(11) 0.0275(12) 0.0218(11) -0.0014(9) 0.0052(8) -0.0047(9)
O6W 0.0171(11) 0.0491(16) 0.0219(11) 0.0011(10) 0.0009(9) 0.0011(10)
O7W 0.0290(13) 0.066(2) 0.0360(14) 0.0066(14) 0.0056(11) -0.0037(13)
O8W 0.0208(11) 0.0272(12) 0.0195(10) -0.0015(9) 0.0033(8) -0.0039(9)
O9W 0.0203(11) 0.0261(12) 0.0320(12) 0.0018(10) 0.0078(9) -0.0013(9)
O10W 0.0359(14) 0.0370(15) 0.0357(14) 0.0047(11) 0.0084(11) -0.0023(12)
O11W 0.0389(14) 0.0266(13) 0.0273(12) -0.0006(10) 0.0027(10) 0.0016(11)

loop_
_atom_type_symbol
_atom_type_description
_atom_type_scat_dispersion_real
_atom_type_scat_dispersion_imag
_atom_type_scat_source
C C 0.0181 0.0091 'International Tables Vol C Tables 4.2.6.8 and 6.1.1.4'
H H 0.0000 0.0000 'International Tables Vol C Tables 4.2.6.8 and 6.1.1.4'
N N 0.0311 0.0180 'International Tables Vol C Tables 4.2.6.8 and 6.1.1.4'
O O 0.0492 0.0322 'International Tables Vol C Tables 4.2.6.8 and 6.1.1.4'
S S 0.3331 0.5567 'International Tables Vol C Tables 4.2.6.8 and 6.1.1.4'

loop_
_geom_angle_atom_site_label_1
_geom_angle_atom_site_label_2
_geom_angle_atom_site_label_3
_geom_angle
_geom_angle_site_symmetry_1
_geom_angle_site_symmetry_3
_geom_angle_publ_flag
O4 C1 C3 123.0(3) . . ?
O4 C1 C2 115.2(3) . . ?
C3 C1 C2 121.8(3) . . ?
C4 C2 C1 118.6(3) . . ?
C4 C2 C28 120.3(3) . . ?
C1 C2 C28 121.0(3) . . ?
C6 C3 C1 117.8(3) . . ?
C6 C3 C7 119.9(3) . . ?
C1 C3 C7 122.3(3) . . ?
C2 C4 C5 120.6(3) . . ?
C2 C4 H4 119.7 . . ?
C5 C4 H4 119.7 . . ?
C4 C5 C6 120.1(3) . . ?
C4 C5 S1 119.2(3) . . ?
C6 C5 S1 120.7(3) . . ?
C5 C6 C3 121.1(3) . . ?
C5 C6 H6 119.4 . . ?
C3 C6 H6 119.4 . . ?
C8 C7 C3 112.4(3) . . ?
C8 C7 H7A 109.1 . . ?
C3 C7 H7A 109.1 . . ?
C8 C7 H7B 109.1 . . ?
C3 C7 H7B 109.1 . . ?
H7A C7 H7B 107.8 . . ?
C10 C8 C9 118.4(3) . . ?
C10 C8 C7 120.5(3) . . ?
C9 C8 C7 121.1(3) . . ?
O8 C9 C12 123.2(3) . . ?
O8 C9 C8 115.2(3) . . ?
C12 C9 C8 121.5(3) . . ?
C11 C10 C8 120.7(3) . . ?
C11 C10 H10 119.7 . . ?
C8 C10 H10 119.7 . . ?
C13 C11 C10 120.1(3) . . ?
C13 C11 S2 119.9(2) . . ?
C10 C11 S2 119.7(2) . . ?
C13 C12 C9 118.3(3) . . ?
C13 C12 C14 118.8(3) . . ?
C9 C12 C14 122.8(3) . . ?
C11 C13 C12 121.0(3) . . ?
C11 C13 H13 119.5 . . ?
C12 C13 H13 119.5 . . ?
C15 C14 C12 113.0(2) . . ?
C15 C14 H14A 109.0 . . ?
C12 C14 H14A 109.0 . . ?
C15 C14 H14B 109.0 . . ?
C12 C14 H14B 109.0 . . ?
H14A C14 H14B 107.8 . . ?
C16 C15 C18 118.4(3) . . ?
C16 C15 C14 120.7(3) . . ?
C18 C15 C14 120.8(3) . . ?
C17 C16 C15 120.4(3) . . ?
C17 C16 H16 119.8 . . ?
C15 C16 H16 119.8 . . ?
C16 C17 C19 120.7(3) . . ?
C16 C17 S3 122.0(2) . . ?
C19 C17 S3 117.2(2) . . ?
O12 C18 C20 123.7(3) . . ?
O12 C18 C15 114.5(3) . . ?
C20 C18 C15 121.8(3) . . ?
C17 C19 C20 120.4(3) . . ?
C17 C19 H19 119.8 . . ?
C20 C19 H19 119.8 . . ?
C18 C20 C19 118.2(3) . . ?
C18 C20 C21 124.6(3) . . ?
C19 C20 C21 117.1(3) . . ?
C22 C21 C20 111.5(2) . . ?
C22 C21 H21A 109.3 . . ?
C20 C21 H21A 109.3 . . ?
C22 C21 H21B 109.3 . . ?
C20 C21 H21B 109.3 . . ?
H21A C21 H21B 108.0 . . ?
C23 C22 C25 119.0(3) . . ?
C23 C22 C21 121.3(3) . . ?
C25 C22 C21 119.7(3) . . ?
C24 C23 C22 120.0(3) . . ?
C24 C23 H23 120.0 . . ?
C22 C23 H23 120.0 . . ?
C26 C24 C23 120.3(3) . . ?
C26 C24 S4 118.0(2) . . ?
C23 C24 S4 121.7(2) . . ?
O16 C25 C22 115.8(3) . . ?
O16 C25 C27 122.6(3) . . ?
C22 C25 C27 121.5(3) . . ?
C27 C26 C24 121.1(3) . . ?
C27 C26 H26 119.4 . . ?
C24 C26 H26 119.4 . . ?
C26 C27 C25 118.0(3) . . ?
C26 C27 C28 119.6(3) . . ?
C25 C27 C28 122.4(3) . . ?
C27 C28 C2 111.4(3) . . ?
C27 C28 H28A 109.3 . . ?
C2 C28 H28A 109.3 . . ?
C27 C28 H28B 109.3 . . ?
C2 C28 H28B 109.3 . . ?
H28A C28 H28B 108.0 . . ?
C1 O4 H4A 109.5 . . ?
C9 O8 H8 109.5 . . ?
C18 O12 H12 109.5 . . ?
C25 O16 H16A 109.5 . . ?
O1 S1 O2 114.98(19) . . ?
O1 S1 O3 113.2(2) . . ?
O2 S1 O3 109.0(2) . . ?
O1 S1 C5 106.66(16) . . ?
O2 S1 C5 105.50(16) . . ?
O3 S1 C5 106.84(18) . . ?
O7 S2 O5 113.24(14) . . ?
O7 S2 O6 112.04(14) . . ?
O5 S2 O6 111.74(14) . . ?
O7 S2 C11 106.62(14) . . ?
O5 S2 C11 107.82(15) . . ?
O6 S2 C11 104.80(14) . . ?
O9 S3 O10 113.53(15) . . ?
O9 S3 O11 113.11(15) . . ?
O10 S3 O11 110.48(14) . . ?
O9 S3 C17 105.10(15) . . ?
O10 S3 C17 107.92(15) . . ?
O11 S3 C17 106.14(14) . . ?
O15 S4 O14 111.95(18) . . ?
O15 S4 O13 112.6(2) . . ?
O14 S4 O13 113.05(16) . . ?
O15 S4 C24 107.48(15) . . ?
O14 S4 C24 106.74(14) . . ?
O13 S4 C24 104.41(17) . . ?
C30 C29 C31 119.8(3) . . ?
C30 C29 S5 119.4(2) . . ?
C31 C29 S5 120.8(2) . . ?
C29 C30 C34 120.6(3) . . ?
C29 C30 H30 119.7 . . ?
C34 C30 H30 119.7 . . ?
C32 C31 C29 121.4(3) . . ?
C32 C31 H31 119.3 . . ?
C29 C31 H31 119.3 . . ?
C31 C32 C33 118.1(3) . . ?
C31 C32 C56 119.6(3) . . ?
C33 C32 C56 122.3(3) . . ?
O20 C33 C32 123.4(3) . . ?
O20 C33 C34 115.5(3) . . ?
C32 C33 C34 121.1(3) . . ?
C30 C34 C33 119.0(3) . . ?
C30 C34 C35 119.9(3) . . ?
C33 C34 C35 121.0(3) . . ?
C36 C35 C34 111.9(2) . . ?
C36 C35 H35A 109.2 . . ?
C34 C35 H35A 109.2 . . ?
C36 C35 H35B 109.2 . . ?
C34 C35 H35B 109.2 . . ?
H35A C35 H35B 107.9 . . ?
C37 C36 C38 118.3(3) . . ?
C37 C36 C35 119.7(3) . . ?
C38 C36 C35 122.1(3) . . ?
C39 C37 C36 121.0(3) . . ?
C39 C37 H37 119.5 . . ?
C36 C37 H37 119.5 . . ?
O24 C38 C41 116.2(3) . . ?
O24 C38 C36 122.2(3) . . ?
C41 C38 C36 121.5(3) . . ?
C37 C39 C40 120.3(3) . . ?
C37 C39 S6 118.2(2) . . ?
C40 C39 S6 121.4(2) . . ?
C39 C40 C41 120.2(3) . . ?
C39 C40 H40 119.9 . . ?
C41 C40 H40 119.9 . . ?
C40 C41 C38 118.8(3) . . ?
C40 C41 C42 121.0(3) . . ?
C38 C41 C42 120.2(3) . . ?
C41 C42 C43 111.9(2) . . ?
C41 C42 H42A 109.2 . . ?
C43 C42 H42A 109.2 . . ?
C41 C42 H42B 109.2 . . ?
C43 C42 H42B 109.2 . . ?
H42A C42 H42B 107.9 . . ?
C45 C43 C44 117.7(3) . . ?
C45 C43 C42 118.3(3) . . ?
C44 C43 C42 123.9(3) . . ?
O28 C44 C43 123.8(3) . . ?
O28 C44 C48 114.5(3) . . ?
C43 C44 C48 121.7(3) . . ?
C46 C45 C43 121.3(3) . . ?
C46 C45 H45 119.3 . . ?
C43 C45 H45 119.3 . . ?
C47 C46 C45 119.8(3) . . ?
C47 C46 S7 119.0(2) . . ?
C45 C46 S7 121.1(2) . . ?
C48 C47 C46 120.7(3) . . ?
C48 C47 H47 119.7 . . ?
C46 C47 H47 119.7 . . ?
C47 C48 C44 118.6(3) . . ?
C47 C48 C49 120.2(3) . . ?
C44 C48 C49 121.2(3) . . ?
C48 C49 C50 112.3(2) . . ?
C48 C49 H49A 109.1 . . ?
C50 C49 H49A 109.1 . . ?
C48 C49 H49B 109.1 . . ?
C50 C49 H49B 109.1 . . ?
H49A C49 H49B 107.9 . . ?
C51 C50 C53 118.5(3) . . ?
C51 C50 C49 119.4(3) . . ?
C53 C50 C49 122.1(3) . . ?
C52 C51 C50 120.9(3) . . ?
C52 C51 H51 119.6 . . ?
C50 C51 H51 119.6 . . ?
C51 C52 C54 120.0(3) . . ?
C51 C52 S8 119.4(2) . . ?
C54 C52 S8 120.3(2) . . ?
O32 C53 C50 122.7(3) . . ?
O32 C53 C55 116.0(3) . . ?
C50 C53 C55 121.2(3) . . ?
C55 C54 C52 120.6(3) . . ?
C55 C54 H54 119.7 . . ?
C52 C54 H54 119.7 . . ?
C54 C55 C53 118.7(3) . . ?
C54 C55 C56 120.9(3) . . ?
C53 C55 C56 120.3(3) . . ?
C55 C56 C32 111.7(2) . . ?
C55 C56 H56A 109.3 . . ?
C32 C56 H56A 109.3 . . ?
C55 C56 H56B 109.3 . . ?
C32 C56 H56B 109.3 . . ?
H56A C56 H56B 107.9 . . ?
C33 O20 H20 109.5 . . ?
C38 O24 H24 109.5 . . ?
C44 O28 H28 109.5 . . ?
C53 O32 H32 109.5 . . ?
O18 S5 O19 113.59(15) . . ?
O18 S5 O17 112.72(15) . . ?
O19 S5 O17 111.21(15) . . ?
O18 S5 C29 106.23(14) . . ?
O19 S5 C29 105.51(14) . . ?
O17 S5 C29 106.96(15) . . ?
O21 S6 O23 114.05(14) . . ?
O21 S6 O22 111.69(14) . . ?
O23 S6 O22 111.79(14) . . ?
O21 S6 C39 105.47(14) . . ?
O23 S6 C39 106.61(14) . . ?
O22 S6 C39 106.61(13) . . ?
O26 S7 O27 113.09(13) . . ?
O26 S7 O25 112.80(13) . . ?
O27 S7 O25 111.34(13) . . ?
O26 S7 C46 106.07(14) . . ?
O27 S7 C46 106.88(13) . . ?
O25 S7 C46 106.08(13) . . ?
O30 S8 O31 113.57(15) . . ?
O30 S8 O29 111.63(14) . . ?
O31 S8 O29 111.76(14) . . ?
O30 S8 C52 106.54(14) . . ?
O31 S8 C52 108.01(15) . . ?
O29 S8 C52 104.73(14) . . ?
C62 C57 C58 119.9(3) . . ?
C62 C57 H57 120.0 . . ?
C58 C57 H57 120.0 . . ?
C59 C58 C57 120.3(3) . . ?
C59 C58 S9 120.6(2) . . ?
C57 C58 S9 119.1(2) . . ?
C58 C59 C60 121.2(3) . . ?
C58 C59 H59 119.4 . . ?
C60 C59 H59 119.4 . . ?
C59 C60 C61 118.2(3) . . ?
C59 C60 C84 119.6(3) . . ?
C61 C60 C84 122.1(3) . . ?
O36 C61 C60 123.1(3) . . ?
O36 C61 C62 115.6(3) . . ?
C60 C61 C62 121.2(3) . . ?
C57 C62 C61 119.1(3) . . ?
C57 C62 C63 119.4(3) . . ?
C61 C62 C63 121.5(3) . . ?
C64 C63 C62 111.7(2) . . ?
C64 C63 H63A 109.3 . . ?
C62 C63 H63A 109.3 . . ?
C64 C63 H63B 109.3 . . ?
C62 C63 H63B 109.3 . . ?
H63A C63 H63B 107.9 . . ?
C65 C64 C67 118.2(3) . . ?
C65 C64 C63 119.8(3) . . ?
C67 C64 C63 122.0(3) . . ?
C66 C65 C64 121.2(3) . . ?
C66 C65 H65 119.4 . . ?
C64 C65 H65 119.4 . . ?
C65 C66 C68 119.9(3) . . ?
C65 C66 S10 119.7(2) . . ?
C68 C66 S10 120.2(2) . . ?
O40 C67 C69 116.0(3) . . ?
O40 C67 C64 122.8(3) . . ?
C69 C67 C64 121.2(3) . . ?
C69 C68 C66 120.2(3) . . ?
C69 C68 H68 119.9 . . ?
C66 C68 H68 119.9 . . ?
C68 C69 C67 119.2(3) . . ?
C68 C69 C70 121.6(3) . . ?
C67 C69 C70 119.0(3) . . ?
C71 C70 C69 110.3(2) . . ?
C71 C70 H70A 109.6 . . ?
C69 C70 H70A 109.6 . . ?
C71 C70 H70B 109.6 . . ?
C69 C70 H70B 109.6 . . ?
H70A C70 H70B 108.1 . . ?
C72 C71 C74 118.0(3) . . ?
C72 C71 C70 117.3(3) . . ?
C74 C71 C70 124.5(3) . . ?
C71 C72 C73 121.2(3) . . ?
C71 C72 H72 119.4 . . ?
C73 C72 H72 119.4 . . ?
C75 C73 C72 119.9(3) . . ?
C75 C73 S11 123.2(2) . . ?
C72 C73 S11 116.8(2) . . ?
O44 C74 C76 115.3(3) . . ?
O44 C74 C71 123.3(3) . . ?
C76 C74 C71 121.4(3) . . ?
C76 C75 C73 120.5(3) . . ?
C76 C75 H75 119.7 . . ?
C73 C75 H75 119.7 . . ?
C75 C76 C74 119.0(3) . . ?
C75 C76 C77 120.6(3) . . ?
C74 C76 C77 120.4(3) . . ?
C78 C77 C76 113.0(2) . . ?
C78 C77 H77A 109.0 . . ?
C76 C77 H77A 109.0 . . ?
C78 C77 H77B 109.0 . . ?
C76 C77 H77B 109.0 . . ?
H77A C77 H77B 107.8 . . ?
C79 C78 C81 118.3(3) . . ?
C79 C78 C77 118.6(3) . . ?
C81 C78 C77 123.1(3) . . ?
C80 C79 C78 120.9(3) . . ?
C80 C79 H79 119.6 . . ?
C78 C79 H79 119.6 . . ?
C79 C80 C82 120.0(3) . . ?
C79 C80 S12 120.2(2) . . ?
C82 C80 S12 119.8(2) . . ?
O48 C81 C78 123.2(3) . . ?
O48 C81 C83 115.2(3) . . ?
C78 C81 C83 121.6(3) . . ?
C83 C82 C80 120.7(3) . . ?
C83 C82 H82 119.7 . . ?
C80 C82 H82 119.7 . . ?
C82 C83 C81 118.5(3) . . ?
C82 C83 C84 120.3(3) . . ?
C81 C83 C84 121.1(3) . . ?
C83 C84 C60 112.0(2) . . ?
C83 C84 H84A 109.2 . . ?
C60 C84 H84A 109.2 . . ?
C83 C84 H84B 109.2 . . ?
C60 C84 H84B 109.2 . . ?
H84A C84 H84B 107.9 . . ?
C61 O36 H36 109.5 . . ?
C67 O40 H40A 109.5 . . ?
C74 O44 H44 109.5 . . ?
C81 O48 H48 109.5 . . ?
O34 S9 O33 113.21(16) . . ?
O34 S9 O35 112.53(14) . . ?
O33 S9 O35 111.61(15) . . ?
O34 S9 C58 106.18(14) . . ?
O33 S9 C58 106.76(14) . . ?
O35 S9 C58 105.95(15) . . ?
O38 S10 O37 114.34(15) . . ?
O38 S10 O39 110.23(15) . . ?
O37 S10 O39 111.99(14) . . ?
O38 S10 C66 106.72(14) . . ?
O37 S10 C66 105.92(15) . . ?
O39 S10 C66 107.15(13) . . ?
O41 S11 O42 112.90(14) . . ?
O41 S11 O43 111.16(14) . . ?
O42 S11 O43 112.86(15) . . ?
O41 S11 C73 106.91(14) . . ?
O42 S11 C73 106.19(15) . . ?
O43 S11 C73 106.28(14) . . ?
O47 S12 O46 114.32(14) . . ?
O47 S12 O45 111.71(14) . . ?
O46 S12 O45 111.86(14) . . ?
O47 S12 C80 106.46(14) . . ?
O46 S12 C80 106.16(14) . . ?
O45 S12 C80 105.63(14) . . ?
N2K C1K N1K 120.5(3) . . ?
N2K C1K C2K 121.5(3) . . ?
N1K C1K C2K 118.0(3) . . ?
C3K C2K C4K 118.7(3) . . ?
C3K C2K C1K 119.7(3) . . ?
C4K C2K C1K 121.4(3) . . ?
C5K C3K C2K 121.3(3) . . ?
C5K C3K H3K 119.3 . . ?
C2K C3K H3K 119.3 . . ?
C6K C4K C2K 120.6(3) . . ?
C6K C4K H4K 119.7 . . ?
C2K C4K H4K 119.7 . . ?
C3K C5K C7K 119.6(3) . . ?
C3K C5K H5K 120.2 . . ?
C7K C5K H5K 120.2 . . ?
C7K C6K C4K 119.3(3) . . ?
C7K C6K H6K 120.3 . . ?
C4K C6K H6K 120.3 . . ?
O1K C7K C6K 125.2(3) . . ?
O1K C7K C5K 114.3(3) . . ?
C6K C7K C5K 120.5(3) . . ?
O1K C8K C9K 106.0(3) . . ?
O1K C8K H8KA 110.5 . . ?
C9K C8K H8KA 110.5 . . ?
O1K C8K H8KB 110.5 . . ?
C9K C8K H8KB 110.5 . . ?
H8KA C8K H8KB 108.7 . . ?
C8K C9K C10K 113.7(3) . . ?
C8K C9K H9KA 108.8 . . ?
C10K C9K H9KA 108.8 . . ?
C8K C9K H9KB 108.8 . . ?
C10K C9K H9KB 108.8 . . ?
H9KA C9K H9KB 107.7 . . ?
C11K C10K C9K 111.5(3) . . ?
C11K C10K H10A 109.3 . . ?
C9K C10K H10A 109.3 . . ?
C11K C10K H10B 109.3 . . ?
C9K C10K H10B 109.3 . . ?
H10A C10K H10B 108.0 . . ?
C10K C11K C12K 114.5(3) . . ?
C10K C11K H11A 108.6 . . ?
C12K C11K H11A 108.6 . . ?
C10K C11K H11B 108.6 . . ?
C12K C11K H11B 108.6 . . ?
H11A C11K H11B 107.6 . . ?
O2K C12K C11K 106.7(3) . . ?
O2K C12K H12A 110.4 . . ?
C11K C12K H12A 110.4 . . ?
O2K C12K H12B 110.4 . . ?
C11K C12K H12B 110.4 . . ?
H12A C12K H12B 108.6 . . ?
O2K C13K C14K 126.2(3) . . ?
O2K C13K C15K 114.0(3) . . ?
C14K C13K C15K 119.9(3) . . ?
C13K C14K C17K 119.9(3) . . ?
C13K C14K H14K 120.1 . . ?
C17K C14K H14K 120.1 . . ?
C16K C15K C13K 119.8(3) . . ?
C16K C15K H15K 120.1 . . ?
C13K C15K H15K 120.1 . . ?
C15K C16K C18K 121.1(3) . . ?
C15K C16K H16K 119.4 . . ?
C18K C16K H16K 119.4 . . ?
C18K C17K C14K 120.6(3) . . ?
C18K C17K H17K 119.7 . . ?
C14K C17K H17K 119.7 . . ?
C17K C18K C16K 118.7(3) . . ?
C17K C18K C19K 122.0(3) . . ?
C16K C18K C19K 119.2(3) . . ?
N4K C19K N3K 119.2(3) . . ?
N4K C19K C18K 120.1(3) . . ?
N3K C19K C18K 120.7(3) . . ?
C1K N1K H1KA 120.0 . . ?
C1K N1K H1KB 120.0 . . ?
H1KA N1K H1KB 120.0 . . ?
C1K N2K H2KA 120.0 . . ?
C1K N2K H2KB 120.0 . . ?
H2KA N2K H2KB 120.0 . . ?
C19K N3K H3KA 120.0 . . ?
C19K N3K H3KB 120.0 . . ?
H3KA N3K H3KB 120.0 . . ?
C19K N4K H4KA 120.0 . . ?
C19K N4K H4KB 120.0 . . ?
H4KA N4K H4KB 120.0 . . ?
C7K O1K C8K 118.8(3) . . ?
C13K O2K C12K 118.7(3) . . ?
N2L C1L N1L 119.0(3) . . ?
N2L C1L C2L 120.4(3) . . ?
N1L C1L C2L 120.6(3) . . ?
C3L C2L C4L 118.9(3) . . ?
C3L C2L C1L 121.8(3) . . ?
C4L C2L C1L 119.3(3) . . ?
C5L C3L C2L 121.3(3) . . ?
C5L C3L H3L 119.3 . . ?
C2L C3L H3L 119.3 . . ?
C6U C4L C2L 120.2(3) . . ?
C6U C4L H4L 119.9 . . ?
C2L C4L H4L 119.9 . . ?
C3L C5L C7L 119.4(3) . . ?
C3L C5L H5L 120.3 . . ?
C7L C5L H5L 120.3 . . ?
C4L C6U C7L 120.5(3) . . ?
C4L C6U H6U 119.8 . . ?
C7L C6U H6U 119.8 . . ?
O1L C7L C6U 114.9(3) . . ?
O1L C7L C5L 125.4(3) . . ?
C6U C7L C5L 119.7(3) . . ?
O1L C8L C9L 106.0(3) . . ?
O1L C8L H8LA 110.5 . . ?
C9L C8L H8LA 110.5 . . ?
O1L C8L H8LB 110.5 . . ?
C9L C8L H8LB 110.5 . . ?
H8LA C8L H8LB 108.7 . . ?
C8L C9L C10L 114.5(3) . . ?
C8L C9L H9LA 108.6 . . ?
C10L C9L H9LA 108.6 . . ?
C8L C9L H9LB 108.6 . . ?
C10L C9L H9LB 108.6 . . ?
H9LA C9L H9LB 107.6 . . ?
C11L C10L C9L 113.5(3) . . ?
C11L C10L H10C 108.9 . . ?
C9L C10L H10C 108.9 . . ?
C11L C10L H10D 108.9 . . ?
C9L C10L H10D 108.9 . . ?
H10C C10L H10D 107.7 . . ?
C12L C11L C10L 114.9(3) . . ?
C12L C11L H11C 108.5 . . ?
C10L C11L H11C 108.5 . . ?
C12L C11L H11D 108.5 . . ?
C10L C11L H11D 108.5 . . ?
H11C C11L H11D 107.5 . . ?
O2L C12L C11L 109.1(3) . . ?
O2L C12L H12C 109.9 . . ?
C11L C12L H12C 109.9 . . ?
O2L C12L H12D 109.9 . . ?
C11L C12L H12D 109.9 . . ?
H12C C12L H12D 108.3 . . ?
O2L C13L C15L 124.5(3) . . ?
O2L C13L C14L 115.5(3) . . ?
C15L C13L C14L 120.0(3) . . ?
C16L C14L C13L 119.8(3) . . ?
C16L C14L H14L 120.1 . . ?
C13L C14L H14L 120.1 . . ?
C17L C15L C13L 119.8(3) . . ?
C17L C15L H15L 120.1 . . ?
C13L C15L H15L 120.1 . . ?
C14L C16L C18L 120.7(3) . . ?
C14L C16L H16L 119.6 . . ?
C18L C16L H16L 119.6 . . ?
C15L C17L C18L 120.9(3) . . ?
C15L C17L H17L 119.6 . . ?
C18L C17L H17L 119.6 . . ?
C17L C18L C16L 118.7(3) . . ?
C17L C18L C19L 121.7(3) . . ?
C16L C18L C19L 119.6(3) . . ?
N3L C19L N4L 121.2(3) . . ?
N3L C19L C18L 119.0(3) . . ?
N4L C19L C18L 119.8(3) . . ?
C1L N1L H1LA 120.0 . . ?
C1L N1L H1LB 120.0 . . ?
H1LA N1L H1LB 120.0 . . ?
C1L N2L H2LA 120.0 . . ?
C1L N2L H2LB 120.0 . . ?
H2LA N2L H2LB 120.0 . . ?
C19L N3L H3LA 120.0 . . ?
C19L N3L H3LB 120.0 . . ?
H3LA N3L H3LB 120.0 . . ?
C19L N4L H4LA 120.0 . . ?
C19L N4L H4LB 120.0 . . ?
H4LA N4L H4LB 120.0 . . ?
C7L O1L C8L 119.0(3) . . ?
C13L O2L C12L 116.7(3) . . ?
N2M C1M N1M 119.8(3) . . ?
N2M C1M C2M 119.9(3) . . ?
N1M C1M C2M 120.2(3) . . ?
C4M C2M C3M 118.0(3) . . ?
C4M C2M C1M 120.3(3) . . ?
C3M C2M C1M 121.7(3) . . ?
C5M C3M C2M 121.4(3) . . ?
C5M C3M H3M 119.3 . . ?
C2M C3M H3M 119.3 . . ?
C6M C4M C2M 120.3(3) . . ?
C6M C4M H4M 119.9 . . ?
C2M C4M H4M 119.9 . . ?
C7M C5M C3M 119.6(3) . . ?
C7M C5M H5M 120.2 . . ?
C3M C5M H5M 120.2 . . ?
C4M C6M C7M 121.0(3) . . ?
C4M C6M H6M 119.5 . . ?
C7M C6M H6M 119.5 . . ?
O1M C7M C5M 125.2(3) . . ?
O1M C7M C6M 114.9(3) . . ?
C5M C7M C6M 119.8(3) . . ?
O1M C8M C9M 105.2(3) . . ?
O1M C8M H8MA 110.7 . . ?
C9M C8M H8MA 110.7 . . ?
O1M C8M H8MB 110.7 . . ?
C9M C8M H8MB 110.7 . . ?
H8MA C8M H8MB 108.8 . . ?
C10M C9M C8M 114.1(3) . . ?
C10M C9M H9MA 108.7 . . ?
C8M C9M H9MA 108.7 . . ?
C10M C9M H9MB 108.7 . . ?
C8M C9M H9MB 108.7 . . ?
H9MA C9M H9MB 107.6 . . ?
C11M C10M C9M 111.6(3) . . ?
C11M C10M H10E 109.3 . . ?
C9M C10M H10E 109.3 . . ?
C11M C10M H10F 109.3 . . ?
C9M C10M H10F 109.3 . . ?
H10E C10M H10F 108.0 . . ?
C10M C11M C12M 113.0(3) . . ?
C10M C11M H11E 109.0 . . ?
C12M C11M H11E 109.0 . . ?
C10M C11M H11F 109.0 . . ?
C12M C11M H11F 109.0 . . ?
H11E C11M H11F 107.8 . . ?
O2M C12M C11M 105.6(3) . . ?
O2M C12M H12E 110.6 . . ?
C11M C12M H12E 110.6 . . ?
O2M C12M H12F 110.6 . . ?
C11M C12M H12F 110.6 . . ?
H12E C12M H12F 108.7 . . ?
O2M C13M C14M 124.1(3) . . ?
O2M C13M C15M 115.2(3) . . ?
C14M C13M C15M 120.7(3) . . ?
C17M C14M C13M 119.1(3) . . ?
C17M C14M H14M 120.4 . . ?
C13M C14M H14M 120.4 . . ?
C16M C15M C13M 119.9(3) . . ?
C16M C15M H15M 120.1 . . ?
C13M C15M H15M 120.1 . . ?
C15M C16M C18M 120.2(3) . . ?
C15M C16M H16M 119.9 . . ?
C18M C16M H16M 119.9 . . ?
C14M C17M C18M 120.8(3) . . ?
C14M C17M H17M 119.6 . . ?
C18M C17M H17M 119.6 . . ?
C17M C18M C16M 119.4(3) . . ?
C17M C18M C19M 119.6(3) . . ?
C16M C18M C19M 120.7(3) . . ?
N4M C19M N3M 120.2(3) . . ?
N4M C19M C18M 120.2(3) . . ?
N3M C19M C18M 119.6(3) . . ?
C1M N1M H1MA 120.0 . . ?
C1M N1M H1MB 120.0 . . ?
H1MA N1M H1MB 120.0 . . ?
C1M N2M H2MA 120.0 . . ?
C1M N2M H2MB 120.0 . . ?
H2MA N2M H2MB 120.0 . . ?
C19M N3M H3MA 120.0 . . ?
C19M N3M H3MB 120.0 . . ?
H3MA N3M H3MB 120.0 . . ?
C19M N4M H4MA 120.0 . . ?
C19M N4M H4MB 120.0 . . ?
H4MA N4M H4MB 120.0 . . ?
C7M O1M C8M 118.8(3) . . ?
C13M O2M C12M 117.3(3) . . ?
N1X C1X N2X 120.8(3) . . ?
N1X C1X C2X 119.5(3) . . ?
N2X C1X C2X 119.6(3) . . ?
C3X C2X C4X 119.3(3) . . ?
C3X C2X C1X 121.1(3) . . ?
C4X C2X C1X 119.4(3) . . ?
C5X C3X C2X 120.0(3) . . ?
C5X C3X H3X 120.0 . . ?
C2X C3X H3X 120.0 . . ?
C6X C4X C2X 121.4(3) . . ?
C6X C4X H4X 119.3 . . ?
C2X C4X H4X 119.3 . . ?
C3X C5X C7X 120.2(3) . . ?
C3X C5X H5X 119.9 . . ?
C7X C5X H5X 119.9 . . ?
C4X C6X C7X 118.8(3) . . ?
C4X C6X H6X 120.6 . . ?
C7X C6X H6X 120.6 . . ?
O1X C7X C5X 116.0(3) . . ?
O1X C7X C6X 123.7(3) . . ?
C5X C7X C6X 120.3(3) . . ?
O1X C8X C9X 106.7(3) . . ?
O1X C8X H8XA 110.4 . . ?
C9X C8X H8XA 110.4 . . ?
O1X C8X H8XB 110.4 . . ?
C9X C8X H8XB 110.4 . . ?
H8XA C8X H8XB 108.6 . . ?
C8X C9X C10X 112.4(3) . . ?
C8X C9X H9XA 109.1 . . ?
C10X C9X H9XA 109.1 . . ?
C8X C9X H9XB 109.1 . . ?
C10X C9X H9XB 109.1 . . ?
H9XA C9X H9XB 107.8 . . ?
C9X C10X C11X 111.6(3) . . ?
C9X C10X H10G 109.3 . . ?
C11X C10X H10G 109.3 . . ?
C9X C10X H10H 109.3 . . ?
C11X C10X H10H 109.3 . . ?
H10G C10X H10H 108.0 . . ?
C12X C11X C10X 114.2(3) . . ?
C12X C11X H11G 108.7 . . ?
C10X C11X H11G 108.7 . . ?
C12X C11X H11H 108.7 . . ?
C10X C11X H11H 108.7 . . ?
H11G C11X H11H 107.6 . . ?
O2X C12X C11X 107.3(3) . . ?
O2X C12X H12G 110.3 . . ?
C11X C12X H12G 110.3 . . ?
O2X C12X H12H 110.3 . . ?
C11X C12X H12H 110.3 . . ?
H12G C12X H12H 108.5 . . ?
O2X C13X C14X 124.2(3) . . ?
O2X C13X C15X 115.6(3) . . ?
C14X C13X C15X 120.2(3) . . ?
C16X C14X C13X 119.0(3) . . ?
C16X C14X H14X 120.5 . . ?
C13X C14X H14X 120.5 . . ?
C17X C15X C13X 120.2(3) . . ?
C17X C15X H15X 119.9 . . ?
C13X C15X H15X 119.9 . . ?
C18X C16X C14X 121.3(3) . . ?
C18X C16X H16X 119.3 . . ?
C14X C16X H16X 119.3 . . ?
C15X C17X C18X 120.0(3) . . ?
C15X C17X H17X 120.0 . . ?
C18X C17X H17X 120.0 . . ?
C16X C18X C17X 119.2(3) . . ?
C16X C18X C19X 120.1(3) . . ?
C17X C18X C19X 120.6(3) . . ?
N4X C19X N3X 121.0(3) . . ?
N4X C19X C18X 120.8(3) . . ?
N3X C19X C18X 118.2(3) . . ?
C1X N1X H1XA 120.0 . . ?
C1X N1X H1XB 120.0 . . ?
H1XA N1X H1XB 120.0 . . ?
C1X N2X H2XA 120.0 . . ?
C1X N2X H2XB 120.0 . . ?
H2XA N2X H2XB 120.0 . . ?
C19X N3X H3XA 120.0 . . ?
C19X N3X H3XB 120.0 . . ?
H3XA N3X H3XB 120.0 . . ?
C19X N4X H4XA 120.0 . . ?
C19X N4X H4XB 120.0 . . ?
H4XA N4X H4XB 120.0 . . ?
C7X O1X C8X 118.0(2) . . ?
C13X O2X C12X 118.2(3) . . ?
N1Y C1Y N2Y 119.7(3) . . ?
N1Y C1Y C2Y 121.1(3) . . ?
N2Y C1Y C2Y 119.2(3) . . ?
C4Y C2Y C3Y 118.6(3) . . ?
C4Y C2Y C1Y 121.4(3) . . ?
C3Y C2Y C1Y 119.9(3) . . ?
C5Y C3Y C2Y 121.2(3) . . ?
C5Y C3Y H3Y 119.4 . . ?
C2Y C3Y H3Y 119.4 . . ?
C6Y C4Y C2Y 120.6(3) . . ?
C6Y C4Y H4Y 119.7 . . ?
C2Y C4Y H4Y 119.7 . . ?
C3Y C5Y C7Y 119.4(3) . . ?
C3Y C5Y H5Y 120.3 . . ?
C7Y C5Y H5Y 120.3 . . ?
C4Y C6Y C7Y 120.0(3) . . ?
C4Y C6Y H6Y 120.0 . . ?
C7Y C6Y H6Y 120.0 . . ?
O1Y C7Y C6Y 124.1(3) . . ?
O1Y C7Y C5Y 115.7(3) . . ?
C6Y C7Y C5Y 120.2(3) . . ?
O1Y C8Y C9Y 109.0(3) . . ?
O1Y C8Y H8YA 109.9 . . ?
C9Y C8Y H8YA 109.9 . . ?
O1Y C8Y H8YB 109.9 . . ?
C9Y C8Y H8YB 109.9 . . ?
H8YA C8Y H8YB 108.3 . . ?
C8Y C9Y C10Y 109.8(3) . . ?
C8Y C9Y H9YA 109.7 . . ?
C10Y C9Y H9YA 109.7 . . ?
C8Y C9Y H9YB 109.7 . . ?
C10Y C9Y H9YB 109.7 . . ?
H9YA C9Y H9YB 108.2 . . ?
C9Y C10Y C11Y 113.9(3) . . ?
C9Y C10Y H10I 108.8 . . ?
C11Y C10Y H10I 108.8 . . ?
C9Y C10Y H10J 108.8 . . ?
C11Y C10Y H10J 108.8 . . ?
H10I C10Y H10J 107.7 . . ?
C12Y C11Y C10Y 113.0(3) . . ?
C12Y C11Y H11I 109.0 . . ?
C10Y C11Y H11I 109.0 . . ?
C12Y C11Y H11J 109.0 . . ?
C10Y C11Y H11J 109.0 . . ?
H11I C11Y H11J 107.8 . . ?
O2Y C12Y C11Y 108.6(3) . . ?
O2Y C12Y H12I 110.0 . . ?
C11Y C12Y H12I 110.0 . . ?
O2Y C12Y H12J 110.0 . . ?
C11Y C12Y H12J 110.0 . . ?
H12I C12Y H12J 108.4 . . ?
O2Y C13Y C14Y 115.9(3) . . ?
O2Y C13Y C15Y 124.9(3) . . ?
C14Y C13Y C15Y 119.2(3) . . ?
C16Y C14Y C13Y 120.8(3) . . ?
C16Y C14Y H14Y 119.6 . . ?
C13Y C14Y H14Y 119.6 . . ?
C17Y C15Y C13Y 119.7(3) . . ?
C17Y C15Y H15Y 120.1 . . ?
C13Y C15Y H15Y 120.1 . . ?
C14Y C16Y C18Y 120.6(3) . . ?
C14Y C16Y H16Y 119.7 . . ?
C18Y C16Y H16Y 119.7 . . ?
C18Y C17Y C15Y 121.1(3) . . ?
C18Y C17Y H17Y 119.5 . . ?
C15Y C17Y H17Y 119.5 . . ?
C17Y C18Y C16Y 118.6(3) . . ?
C17Y C18Y C19Y 120.0(3) . . ?
C16Y C18Y C19Y 121.1(3) . . ?
N4Y C19Y N3Y 121.1(3) . . ?
N4Y C19Y C18Y 120.1(3) . . ?
N3Y C19Y C18Y 118.7(3) . . ?
C1Y N1Y H1YA 120.0 . . ?
C1Y N1Y H1YB 120.0 . . ?
H1YA N1Y H1YB 120.0 . . ?
C1Y N2Y H2YA 120.0 . . ?
C1Y N2Y H2YB 120.0 . . ?
H2YA N2Y H2YB 120.0 . . ?
C19Y N3Y H3YA 120.0 . . ?
C19Y N3Y H3YB 120.0 . . ?
H3YA N3Y H3YB 120.0 . . ?
C19Y N4Y H4YA 120.0 . . ?
C19Y N4Y H4YB 120.0 . . ?
H4YA N4Y H4YB 120.0 . . ?
C7Y O1Y C8Y 117.0(3) . . ?
C13Y O2Y C12Y 118.7(3) . . ?
N1Z C1Z N2Z 119.6(4) . . ?
N1Z C1Z C2Z 119.8(3) . . ?
N2Z C1Z C2Z 120.6(3) . . ?
C3Z C2Z C4Z 117.3(4) . . ?
C3Z C2Z C1Z 121.7(3) . . ?
C4Z C2Z C1Z 120.8(3) . . ?
C5Z C3Z C2Z 122.2(3) . . ?
C5Z C3Z H3Z 118.9 . . ?
C2Z C3Z H3Z 118.9 . . ?
C6Z C4Z C2Z 120.6(3) . . ?
C6Z C4Z H4Z 119.7 . . ?
C2Z C4Z H4Z 119.7 . . ?
C3Z C5Z C7Z 119.5(3) . . ?
C3Z C5Z H5Z 120.3 . . ?
C7Z C5Z H5Z 120.3 . . ?
C4Z C6Z C7Z 121.3(3) . . ?
C4Z C6Z H6Z 119.3 . . ?
C7Z C6Z H6Z 119.3 . . ?
O1Z C7Z C5Z 125.5(3) . . ?
O1Z C7Z C6Z 115.4(3) . . ?
C5Z C7Z C6Z 119.1(4) . . ?
O1Z C8Z C9Z 108.2(3) . . ?
O1Z C8Z H8ZA 110.1 . . ?
C9Z C8Z H8ZA 110.1 . . ?
O1Z C8Z H8ZB 110.1 . . ?
C9Z C8Z H8ZB 110.1 . . ?
H8ZA C8Z H8ZB 108.4 . . ?
C8Z C9Z C10Z 112.9(3) . . ?
C8Z C9Z H9ZA 109.0 . . ?
C10Z C9Z H9ZA 109.0 . . ?
C8Z C9Z H9ZB 109.0 . . ?
C10Z C9Z H9ZB 109.0 . . ?
H9ZA C9Z H9ZB 107.8 . . ?
C11Z C10Z C9Z 113.3(3) . . ?
C11Z C10Z H10K 108.9 . . ?
C9Z C10Z H10K 108.9 . . ?
C11Z C10Z H10L 108.9 . . ?
C9Z C10Z H10L 108.9 . . ?
H10K C10Z H10L 107.7 . . ?
C10Z C11Z C12Z 110.5(3) . . ?
C10Z C11Z H11K 109.5 . . ?
C12Z C11Z H11K 109.5 . . ?
C10Z C11Z H11L 109.5 . . ?
C12Z C11Z H11L 109.5 . . ?
H11K C11Z H11L 108.1 . . ?
O2Z C12Z C11Z 108.8(3) . . ?
O2Z C12Z H12K 109.9 . . ?
C11Z C12Z H12K 109.9 . . ?
O2Z C12Z H12L 109.9 . . ?
C11Z C12Z H12L 109.9 . . ?
H12K C12Z H12L 108.3 . . ?
O2Z C13Z C14Z 115.0(3) . . ?
O2Z C13Z C16Z 124.1(3) . . ?
C14Z C13Z C16Z 120.9(4) . . ?
C15Z C14Z C13Z 119.8(3) . . ?
C15Z C14Z H14Z 120.1 . . ?
C13Z C14Z H14Z 120.1 . . ?
C14Z C15Z C18Z 120.7(4) . . ?
C14Z C15Z H15Z 119.7 . . ?
C18Z C15Z H15Z 119.7 . . ?
C17Z C16Z C13Z 119.0(4) . . ?
C17Z C16Z H16Z 120.5 . . ?
C13Z C16Z H16Z 120.5 . . ?
C16Z C17Z C18Z 120.6(3) . . ?
C16Z C17Z H17Z 119.7 . . ?
C18Z C17Z H17Z 119.7 . . ?
C15Z C18Z C17Z 119.0(4) . . ?
C15Z C18Z C19Z 119.3(3) . . ?
C17Z C18Z C19Z 121.7(3) . . ?
N3Z C19Z N4Z 119.9(4) . . ?
N3Z C19Z C18Z 120.4(4) . . ?
N4Z C19Z C18Z 119.7(3) . . ?
C1Z N1Z H1ZA 120.0 . . ?
C1Z N1Z H1ZB 120.0 . . ?
H1ZA N1Z H1ZB 120.0 . . ?
C1Z N2Z H2ZA 120.0 . . ?
C1Z N2Z H2ZB 120.0 . . ?
H2ZA N2Z H2ZB 120.0 . . ?
C19Z N3Z H3ZA 120.0 . . ?
C19Z N3Z H3ZB 120.0 . . ?
H3ZA N3Z H3ZB 120.0 . . ?
C19Z N4Z H4ZA 120.0 . . ?
C19Z N4Z H4ZB 120.0 . . ?
H4ZA N4Z H4ZB 120.0 . . ?
C7Z O1Z C8Z 117.1(3) . . ?
C13Z O2Z C12Z 117.5(3) . . ?
C3I C1I H1IA 109.5 . . ?
C3I C1I H1IB 109.5 . . ?
H1IA C1I H1IB 109.5 . . ?
C3I C1I H1IC 109.5 . . ?
H1IA C1I H1IC 109.5 . . ?
H1IB C1I H1IC 109.5 . . ?
C3I C2I H2IA 109.5 . . ?
C3I C2I H2IB 109.5 . . ?
H2IA C2I H2IB 109.5 . . ?
C3I C2I H2IC 109.5 . . ?
H2IA C2I H2IC 109.5 . . ?
H2IB C2I H2IC 109.5 . . ?
O1I C3I C1I 111.4(3) . . ?
O1I C3I C2I 109.8(4) . . ?
C1I C3I C2I 111.2(4) . . ?
O1I C3I H3I 108.1 . . ?
C1I C3I H3I 108.1 . . ?
C2I C3I H3I 108.1 . . ?
C3I O1I H1I 109.5 . . ?
C6I C4I H4IA 109.5 . . ?
C6I C4I H4IB 109.5 . . ?
H4IA C4I H4IB 109.5 . . ?
C6I C4I H4IC 109.5 . . ?
H4IA C4I H4IC 109.5 . . ?
H4IB C4I H4IC 109.5 . . ?
C6I C5I H5IA 109.5 . . ?
C6I C5I H5IB 109.5 . . ?
H5IA C5I H5IB 109.5 . . ?
C6I C5I H5IC 109.5 . . ?
H5IA C5I H5IC 109.5 . . ?
H5IB C5I H5IC 109.5 . . ?
O2I C6I C5I 110.7(3) . . ?
O2I C6I C4I 111.0(3) . . ?
C5I C6I C4I 112.3(3) . . ?
O2I C6I H6I 107.5 . . ?
C5I C6I H6I 107.5 . . ?
C4I C6I H6I 107.5 . . ?
C6I O2I H2I 109.5 . . ?
C9I C7I H7IA 109.5 . . ?
C9I C7I H7IB 109.5 . . ?
H7IA C7I H7IB 109.5 . . ?
C9I C7I H7IC 109.5 . . ?
H7IA C7I H7IC 109.5 . . ?
H7IB C7I H7IC 109.5 . . ?
C9I C8I H8IA 109.5 . . ?
C9I C8I H8IB 109.5 . . ?
H8IA C8I H8IB 109.5 . . ?
C9I C8I H8IC 109.5 . . ?
H8IA C8I H8IC 109.5 . . ?
H8IB C8I H8IC 109.5 . . ?
O3I C9I C7I 111.3(3) . . ?
O3I C9I C8I 109.7(3) . . ?
C7I C9I C8I 111.7(3) . . ?
O3I C9I H9I 108.0 . . ?
C7I C9I H9I 108.0 . . ?
C8I C9I H9I 108.0 . . ?
C9I O3I H3IA 109.5 . . ?
C12I C10I H10M 109.5 . . ?
C12I C10I H10N 109.5 . . ?
H10M C10I H10N 109.5 . . ?
C12I C10I H10O 109.5 . . ?
H10M C10I H10O 109.5 . . ?
H10N C10I H10O 109.5 . . ?
C12I C11I H11M 109.5 . . ?
C12I C11I H11N 109.5 . . ?
H11M C11I H11N 109.5 . . ?
C12I C11I H11O 109.5 . . ?
H11M C11I H11O 109.5 . . ?
H11N C11I H11O 109.5 . . ?
O4I C12I C10I 110.0(4) . . ?
O4I C12I C11I 112.8(4) . . ?
C10I C12I C11I 112.7(4) . . ?
O4I C12I H12M 107.0 . . ?
C10I C12I H12M 107.0 . . ?
C11I C12I H12M 107.0 . . ?
C12I O4I H4I 109.5 . . ?
C15I C13I H13A 109.5 . . ?
C15I C13I H13B 109.5 . . ?
H13A C13I H13B 109.5 . . ?
C15I C13I H13C 109.5 . . ?
H13A C13I H13C 109.5 . . ?
H13B C13I H13C 109.5 . . ?
C15I C14I H14C 109.5 . . ?
C15I C14I H14D 109.5 . . ?
H14C C14I H14D 109.5 . . ?
C15I C14I H14E 109.5 . . ?
H14C C14I H14E 109.5 . . ?
H14D C14I H14E 109.5 . . ?
O5I C15I C13I 111.0(3) . . ?
O5I C15I C14I 106.9(3) . . ?
C13I C15I C14I 113.5(4) . . ?
O5I C15I H15I 108.4 . . ?
C13I C15I H15I 108.4 . . ?
C14I C15I H15I 108.4 . . ?
C15I O5I H5I 109.5 . . ?
C18I C16I H16B 109.5 . . ?
C18I C16I H16C 109.5 . . ?
H16B C16I H16C 109.5 . . ?
C18I C16I H16D 109.5 . . ?
H16B C16I H16D 109.5 . . ?
H16C C16I H16D 109.5 . . ?
C18I C17I H17A 109.5 . . ?
C18I C17I H17B 109.5 . . ?
H17A C17I H17B 109.5 . . ?
C18I C17I H17C 109.5 . . ?
H17A C17I H17C 109.5 . . ?
H17B C17I H17C 109.5 . . ?
O6I C18I C17I 108.0(3) . . ?
O6I C18I C16I 110.0(3) . . ?
C17I C18I C16I 113.1(4) . . ?
O6I C18I H18I 108.5 . . ?
C17I C18I H18I 108.5 . . ?
C16I C18I H18I 108.5 . . ?
C18I O6I H6IA 109.5 . . ?
H2WA O2W H2WB 95.5 . . ?
H3WA O3W H3WB 104.5 . . ?
H5WA O5W H5WB 104.5 . . ?
H6WA O6W H6WB 104.5 . . ?
H7WA O7W H7WB 99.2 . . ?
H8WA O8W H8WB 104.5 . . ?
H9WA O9W H9WB 96.3 . . ?
H10P O10W H10Q 104.5 . . ?
H11P O11W H11Q 104.5 . . ?

loop_
_geom_bond_atom_site_label_1
_geom_bond_atom_site_label_2
_geom_bond_distance
_geom_bond_site_symmetry_2
_geom_bond_publ_flag
C1 O4 1.375(4) . ?
C1 C3 1.399(5) . ?
C1 C2 1.408(4) . ?
C2 C4 1.388(5) . ?
C2 C28 1.516(4) . ?
C3 C6 1.398(5) . ?
C3 C7 1.520(4) . ?
C4 C5 1.390(5) . ?
C4 H4 0.9500 . ?
C5 C6 1.390(5) . ?
C5 S1 1.775(3) . ?
C6 H6 0.9500 . ?
C7 C8 1.512(4) . ?
C7 H7A 0.9900 . ?
C7 H7B 0.9900 . ?
C8 C10 1.395(5) . ?
C8 C9 1.409(4) . ?
C9 O8 1.366(4) . ?
C9 C12 1.398(4) . ?
C10 C11 1.389(4) . ?
C10 H10 0.9500 . ?
C11 C13 1.387(4) . ?
C11 S2 1.769(3) . ?
C12 C13 1.397(4) . ?
C12 C14 1.528(4) . ?
C13 H13 0.9500 . ?
C14 C15 1.524(4) . ?
C14 H14A 0.9900 . ?
C14 H14B 0.9900 . ?
C15 C16 1.391(5) . ?
C15 C18 1.404(4) . ?
C16 C17 1.384(4) . ?
C16 H16 0.9500 . ?
C17 C19 1.386(4) . ?
C17 S3 1.771(3) . ?
C18 O12 1.368(4) . ?
C18 C20 1.395(4) . ?
C19 C20 1.400(5) . ?
C19 H19 0.9500 . ?
C20 C21 1.519(4) . ?
C21 C22 1.519(4) . ?
C21 H21A 0.9900 . ?
C21 H21B 0.9900 . ?
C22 C23 1.391(4) . ?
C22 C25 1.395(4) . ?
C23 C24 1.389(4) . ?
C23 H23 0.9500 . ?
C24 C26 1.387(5) . ?
C24 S4 1.761(3) . ?
C25 O16 1.359(4) . ?
C25 C27 1.406(4) . ?
C26 C27 1.385(4) . ?
C26 H26 0.9500 . ?
C27 C28 1.516(4) . ?
C28 H28A 0.9900 . ?
C28 H28B 0.9900 . ?
O1 S1 1.433(3) . ?
O2 S1 1.452(3) . ?
O3 S1 1.464(3) . ?
O4 H4A 0.8400 . ?
O5 S2 1.463(2) . ?
O6 S2 1.468(2) . ?
O7 S2 1.447(2) . ?
O8 H8 0.8400 . ?
O9 S3 1.457(3) . ?
O10 S3 1.460(3) . ?
O11 S3 1.465(2) . ?
O12 H12 0.8400 . ?
O13 S4 1.471(3) . ?
O14 S4 1.454(2) . ?
O15 S4 1.452(3) . ?
O16 H16A 0.8400 . ?
C29 C30 1.383(4) . ?
C29 C31 1.388(4) . ?
C29 S5 1.773(3) . ?
C30 C34 1.385(4) . ?
C30 H30 0.9500 . ?
C31 C32 1.387(4) . ?
C31 H31 0.9500 . ?
C32 C33 1.400(4) . ?
C32 C56 1.532(4) . ?
C33 O20 1.372(4) . ?
C33 C34 1.404(4) . ?
C34 C35 1.524(4) . ?
C35 C36 1.510(4) . ?
C35 H35A 0.9900 . ?
C35 H35B 0.9900 . ?
C36 C37 1.390(4) . ?
C36 C38 1.407(4) . ?
C37 C39 1.389(4) . ?
C37 H37 0.9500 . ?
C38 O24 1.356(4) . ?
C38 C41 1.399(4) . ?
C39 C40 1.394(4) . ?
C39 S6 1.768(3) . ?
C40 C41 1.398(4) . ?
C40 H40 0.9500 . ?
C41 C42 1.521(4) . ?
C42 C43 1.524(4) . ?
C42 H42A 0.9900 . ?
C42 H42B 0.9900 . ?
C43 C45 1.395(4) . ?
C43 C44 1.402(4) . ?
C44 O28 1.375(4) . ?
C44 C48 1.407(4) . ?
C45 C46 1.392(4) . ?
C45 H45 0.9500 . ?
C46 C47 1.391(4) . ?
C46 S7 1.764(3) . ?
C47 C48 1.387(4) . ?
C47 H47 0.9500 . ?
C48 C49 1.519(4) . ?
C49 C50 1.521(4) . ?
C49 H49A 0.9900 . ?
C49 H49B 0.9900 . ?
C50 C51 1.394(4) . ?
C50 C53 1.399(4) . ?
C51 C52 1.388(4) . ?
C51 H51 0.9500 . ?
C52 C54 1.394(5) . ?
C52 S8 1.771(3) . ?
C53 O32 1.370(4) . ?
C53 C55 1.408(4) . ?
C54 C55 1.388(4) . ?
C54 H54 0.9500 . ?
C55 C56 1.515(4) . ?
C56 H56A 0.9900 . ?
C56 H56B 0.9900 . ?
O17 S5 1.458(2) . ?
O18 S5 1.452(2) . ?
O19 S5 1.458(2) . ?
O20 H20 0.8400 . ?
O21 S6 1.451(2) . ?
O22 S6 1.467(2) . ?
O23 S6 1.453(2) . ?
O24 H24 0.8400 . ?
O25 S7 1.465(2) . ?
O26 S7 1.460(2) . ?
O27 S7 1.460(2) . ?
O28 H28 0.8400 . ?
O29 S8 1.468(2) . ?
O30 S8 1.451(2) . ?
O31 S8 1.458(2) . ?
O32 H32 0.8400 . ?
C57 C62 1.390(4) . ?
C57 C58 1.396(4) . ?
C57 H57 0.9500 . ?
C58 C59 1.382(4) . ?
C58 S9 1.777(3) . ?
C59 C60 1.387(4) . ?
C59 H59 0.9500 . ?
C60 C61 1.402(4) . ?
C60 C84 1.523(4) . ?
C61 O36 1.371(4) . ?
C61 C62 1.404(4) . ?
C62 C63 1.525(4) . ?
C63 C64 1.508(4) . ?
C63 H63A 0.9900 . ?
C63 H63B 0.9900 . ?
C64 C65 1.392(4) . ?
C64 C67 1.407(4) . ?
C65 C66 1.388(4) . ?
C65 H65 0.9500 . ?
C66 C68 1.396(4) . ?
C66 S10 1.769(3) . ?
C67 O40 1.353(4) . ?
C67 C69 1.398(4) . ?
C68 C69 1.390(4) . ?
C68 H68 0.9500 . ?
C69 C70 1.527(4) . ?
C70 C71 1.517(4) . ?
C70 H70A 0.9900 . ?
C70 H70B 0.9900 . ?
C71 C72 1.391(4) . ?
C71 C74 1.404(4) . ?
C72 C73 1.394(4) . ?
C72 H72 0.9500 . ?
C73 C75 1.389(4) . ?
C73 S11 1.760(3) . ?
C74 O44 1.372(4) . ?
C74 C76 1.402(4) . ?
C75 C76 1.387(5) . ?
C75 H75 0.9500 . ?
C76 C77 1.525(4) . ?
C77 C78 1.524(4) . ?
C77 H77A 0.9900 . ?
C77 H77B 0.9900 . ?
C78 C79 1.395(4) . ?
C78 C81 1.398(4) . ?
C79 C80 1.390(4) . ?
C79 H79 0.9500 . ?
C80 C82 1.396(4) . ?
C80 S12 1.765(3) . ?
C81 O48 1.371(4) . ?
C81 C83 1.408(4) . ?
C82 C83 1.389(4) . ?
C82 H82 0.9500 . ?
C83 C84 1.516(4) . ?
C84 H84A 0.9900 . ?
C84 H84B 0.9900 . ?
O33 S9 1.457(3) . ?
O34 S9 1.450(2) . ?
O35 S9 1.460(2) . ?
O36 H36 0.8400 . ?
O37 S10 1.462(2) . ?
O38 S10 1.454(2) . ?
O39 S10 1.469(2) . ?
O40 H40A 0.8400 . ?
O41 S11 1.455(2) . ?
O42 S11 1.459(2) . ?
O43 S11 1.469(2) . ?
O44 H44 0.8400 . ?
O45 S12 1.471(2) . ?
O46 S12 1.456(2) . ?
O47 S12 1.451(2) . ?
O48 H48 0.8400 . ?
C1K N2K 1.314(5) . ?
C1K N1K 1.314(5) . ?
C1K C2K 1.478(4) . ?
C2K C3K 1.389(5) . ?
C2K C4K 1.398(5) . ?
C3K C5K 1.377(5) . ?
C3K H3K 0.9500 . ?
C4K C6K 1.396(5) . ?
C4K H4K 0.9500 . ?
C5K C7K 1.389(5) . ?
C5K H5K 0.9500 . ?
C6K C7K 1.389(5) . ?
C6K H6K 0.9500 . ?
C7K O1K 1.364(4) . ?
C8K O1K 1.440(4) . ?
C8K C9K 1.519(5) . ?
C8K H8KA 0.9900 . ?
C8K H8KB 0.9900 . ?
C9K C10K 1.526(5) . ?
C9K H9KA 0.9900 . ?
C9K H9KB 0.9900 . ?
C10K C11K 1.515(5) . ?
C10K H10A 0.9900 . ?
C10K H10B 0.9900 . ?
C11K C12K 1.523(5) . ?
C11K H11A 0.9900 . ?
C11K H11B 0.9900 . ?
C12K O2K 1.426(4) . ?
C12K H12A 0.9900 . ?
C12K H12B 0.9900 . ?
C13K O2K 1.372(4) . ?
C13K C14K 1.387(5) . ?
C13K C15K 1.400(5) . ?
C14K C17K 1.403(5) . ?
C14K H14K 0.9500 . ?
C15K C16K 1.381(5) . ?
C15K H15K 0.9500 . ?
C16K C18K 1.402(5) . ?
C16K H16K 0.9500 . ?
C17K C18K 1.389(5) . ?
C17K H17K 0.9500 . ?
C18K C19K 1.484(5) . ?
C19K N4K 1.315(5) . ?
C19K N3K 1.317(4) . ?
N1K H1KA 0.8800 . ?
N1K H1KB 0.8800 . ?
N2K H2KA 0.8800 . ?
N2K H2KB 0.8800 . ?
N3K H3KA 0.8800 . ?
N3K H3KB 0.8800 . ?
N4K H4KA 0.8800 . ?
N4K H4KB 0.8800 . ?
C1L N2L 1.311(5) . ?
C1L N1L 1.324(5) . ?
C1L C2L 1.469(5) . ?
C2L C3L 1.393(5) . ?
C2L C4L 1.409(5) . ?
C3L C5L 1.382(5) . ?
C3L H3L 0.9500 . ?
C4L C6U 1.377(5) . ?
C4L H4L 0.9500 . ?
C5L C7L 1.402(5) . ?
C5L H5L 0.9500 . ?
C6U C7L 1.398(5) . ?
C6U H6U 0.9500 . ?
C7L O1L 1.353(4) . ?
C8L O1L 1.445(4) . ?
C8L C9L 1.512(5) . ?
C8L H8LA 0.9900 . ?
C8L H8LB 0.9900 . ?
C9L C10L 1.527(5) . ?
C9L H9LA 0.9900 . ?
C9L H9LB 0.9900 . ?
C10L C11L 1.508(5) . ?
C10L H10C 0.9900 . ?
C10L H10D 0.9900 . ?
C11L C12L 1.500(5) . ?
C11L H11C 0.9900 . ?
C11L H11D 0.9900 . ?
C12L O2L 1.447(4) . ?
C12L H12C 0.9900 . ?
C12L H12D 0.9900 . ?
C13L O2L 1.366(4) . ?
C13L C15L 1.391(4) . ?
C13L C14L 1.398(4) . ?
C14L C16L 1.382(5) . ?
C14L H14L 0.9500 . ?
C15L C17L 1.383(5) . ?
C15L H15L 0.9500 . ?
C16L C18L 1.400(4) . ?
C16L H16L 0.9500 . ?
C17L C18L 1.397(4) . ?
C17L H17L 0.9500 . ?
C18L C19L 1.478(4) . ?
C19L N3L 1.311(4) . ?
C19L N4L 1.322(4) . ?
N1L H1LA 0.8800 . ?
N1L H1LB 0.8800 . ?
N2L H2LA 0.8800 . ?
N2L H2LB 0.8800 . ?
N3L H3LA 0.8800 . ?
N3L H3LB 0.8800 . ?
N4L H4LA 0.8800 . ?
N4L H4LB 0.8800 . ?
C1M N2M 1.320(4) . ?
C1M N1M 1.321(5) . ?
C1M C2M 1.477(5) . ?
C2M C4M 1.401(5) . ?
C2M C3M 1.403(5) . ?
C3M C5M 1.391(6) . ?
C3M H3M 0.9500 . ?
C4M C6M 1.373(5) . ?
C4M H4M 0.9500 . ?
C5M C7M 1.372(5) . ?
C5M H5M 0.9500 . ?
C6M C7M 1.395(5) . ?
C6M H6M 0.9500 . ?
C7M O1M 1.370(4) . ?
C8M O1M 1.436(4) . ?
C8M C9M 1.542(5) . ?
C8M H8MA 0.9900 . ?
C8M H8MB 0.9900 . ?
C9M C10M 1.536(5) . ?
C9M H9MA 0.9900 . ?
C9M H9MB 0.9900 . ?
C10M C11M 1.491(5) . ?
C10M H10E 0.9900 . ?
C10M H10F 0.9900 . ?
C11M C12M 1.517(5) . ?
C11M H11E 0.9900 . ?
C11M H11F 0.9900 . ?
C12M O2M 1.430(4) . ?
C12M H12E 0.9900 . ?
C12M H12F 0.9900 . ?
C13M O2M 1.367(4) . ?
C13M C14M 1.392(5) . ?
C13M C15M 1.393(5) . ?
C14M C17M 1.386(5) . ?
C14M H14M 0.9500 . ?
C15M C16M 1.382(5) . ?
C15M H15M 0.9500 . ?
C16M C18M 1.398(5) . ?
C16M H16M 0.9500 . ?
C17M C18M 1.395(5) . ?
C17M H17M 0.9500 . ?
C18M C19M 1.468(4) . ?
C19M N4M 1.317(4) . ?
C19M N3M 1.322(4) . ?
N1M H1MA 0.8800 . ?
N1M H1MB 0.8800 . ?
N2M H2MA 0.8800 . ?
N2M H2MB 0.8800 . ?
N3M H3MA 0.8800 . ?
N3M H3MB 0.8800 . ?
N4M H4MA 0.8800 . ?
N4M H4MB 0.8800 . ?
C1X N1X 1.312(4) . ?
C1X N2X 1.316(4) . ?
C1X C2X 1.480(4) . ?
C2X C3X 1.393(4) . ?
C2X C4X 1.395(4) . ?
C3X C5X 1.389(4) . ?
C3X H3X 0.9500 . ?
C4X C6X 1.390(4) . ?
C4X H4X 0.9500 . ?
C5X C7X 1.396(5) . ?
C5X H5X 0.9500 . ?
C6X C7X 1.397(5) . ?
C6X H6X 0.9500 . ?
C7X O1X 1.365(4) . ?
C8X O1X 1.446(4) . ?
C8X C9X 1.520(4) . ?
C8X H8XA 0.9900 . ?
C8X H8XB 0.9900 . ?
C9X C10X 1.520(4) . ?
C9X H9XA 0.9900 . ?
C9X H9XB 0.9900 . ?
C10X C11X 1.528(4) . ?
C10X H10G 0.9900 . ?
C10X H10H 0.9900 . ?
C11X C12X 1.513(5) . ?
C11X H11G 0.9900 . ?
C11X H11H 0.9900 . ?
C12X O2X 1.438(4) . ?
C12X H12G 0.9900 . ?
C12X H12H 0.9900 . ?
C13X O2X 1.358(4) . ?
C13X C14X 1.397(5) . ?
C13X C15X 1.399(5) . ?
C14X C16X 1.390(5) . ?
C14X H14X 0.9500 . ?
C15X C17X 1.383(4) . ?
C15X H15X 0.9500 . ?
C16X C18X 1.388(5) . ?
C16X H16X 0.9500 . ?
C17X C18X 1.406(5) . ?
C17X H17X 0.9500 . ?
C18X C19X 1.479(4) . ?
C19X N4X 1.318(4) . ?
C19X N3X 1.321(4) . ?
N1X H1XA 0.8800 . ?
N1X H1XB 0.8800 . ?
N2X H2XA 0.8800 . ?
N2X H2XB 0.8800 . ?
N3X H3XA 0.8800 . ?
N3X H3XB 0.8800 . ?
N4X H4XA 0.8800 . ?
N4X H4XB 0.8800 . ?
C1Y N1Y 1.315(4) . ?
C1Y N2Y 1.320(4) . ?
C1Y C2Y 1.464(5) . ?
C2Y C4Y 1.391(5) . ?
C2Y C3Y 1.405(5) . ?
C3Y C5Y 1.376(5) . ?
C3Y H3Y 0.9500 . ?
C4Y C6Y 1.388(5) . ?
C4Y H4Y 0.9500 . ?
C5Y C7Y 1.399(5) . ?
C5Y H5Y 0.9500 . ?
C6Y C7Y 1.389(5) . ?
C6Y H6Y 0.9500 . ?
C7Y O1Y 1.365(4) . ?
C8Y O1Y 1.450(4) . ?
C8Y C9Y 1.517(5) . ?
C8Y H8YA 0.9900 . ?
C8Y H8YB 0.9900 . ?
C9Y C10Y 1.528(4) . ?
C9Y H9YA 0.9900 . ?
C9Y H9YB 0.9900 . ?
C10Y C11Y 1.532(4) . ?
C10Y H10I 0.9900 . ?
C10Y H10J 0.9900 . ?
C11Y C12Y 1.515(4) . ?
C11Y H11I 0.9900 . ?
C11Y H11J 0.9900 . ?
C12Y O2Y 1.440(4) . ?
C12Y H12I 0.9900 . ?
C12Y H12J 0.9900 . ?
C13Y O2Y 1.360(4) . ?
C13Y C14Y 1.392(5) . ?
C13Y C15Y 1.402(5) . ?
C14Y C16Y 1.379(5) . ?
C14Y H14Y 0.9500 . ?
C15Y C17Y 1.392(5) . ?
C15Y H15Y 0.9500 . ?
C16Y C18Y 1.403(5) . ?
C16Y H16Y 0.9500 . ?
C17Y C18Y 1.391(5) . ?
C17Y H17Y 0.9500 . ?
C18Y C19Y 1.484(5) . ?
C19Y N4Y 1.313(4) . ?
C19Y N3Y 1.315(4) . ?
N1Y H1YA 0.8800 . ?
N1Y H1YB 0.8800 . ?
N2Y H2YA 0.8800 . ?
N2Y H2YB 0.8800 . ?
N3Y H3YA 0.8800 . ?
N3Y H3YB 0.8800 . ?
N4Y H4YA 0.8800 . ?
N4Y H4YB 0.8800 . ?
C1Z N1Z 1.321(5) . ?
C1Z N2Z 1.325(5) . ?
C1Z C2Z 1.468(6) . ?
C2Z C3Z 1.403(5) . ?
C2Z C4Z 1.406(5) . ?
C3Z C5Z 1.381(6) . ?
C3Z H3Z 0.9500 . ?
C4Z C6Z 1.372(5) . ?
C4Z H4Z 0.9500 . ?
C5Z C7Z 1.392(5) . ?
C5Z H5Z 0.9500 . ?
C6Z C7Z 1.394(5) . ?
C6Z H6Z 0.9500 . ?
C7Z O1Z 1.380(5) . ?
C8Z O1Z 1.441(4) . ?
C8Z C9Z 1.508(5) . ?
C8Z H8ZA 0.9900 . ?
C8Z H8ZB 0.9900 . ?
C9Z C10Z 1.540(5) . ?
C9Z H9ZA 0.9900 . ?
C9Z H9ZB 0.9900 . ?
C10Z C11Z 1.521(5) . ?
C10Z H10K 0.9900 . ?
C10Z H10L 0.9900 . ?
C11Z C12Z 1.543(5) . ?
C11Z H11K 0.9900 . ?
C11Z H11L 0.9900 . ?
C12Z O2Z 1.439(4) . ?
C12Z H12K 0.9900 . ?
C12Z H12L 0.9900 . ?
C13Z O2Z 1.364(5) . ?
C13Z C14Z 1.389(5) . ?
C13Z C16Z 1.396(5) . ?
C14Z C15Z 1.371(6) . ?
C14Z H14Z 0.9500 . ?
C15Z C18Z 1.397(5) . ?
C15Z H15Z 0.9500 . ?
C16Z C17Z 1.382(6) . ?
C16Z H16Z 0.9500 . ?
C17Z C18Z 1.407(5) . ?
C17Z H17Z 0.9500 . ?
C18Z C19Z 1.473(5) . ?
C19Z N3Z 1.312(5) . ?
C19Z N4Z 1.318(5) . ?
N1Z H1ZA 0.8800 . ?
N1Z H1ZB 0.8800 . ?
N2Z H2ZA 0.8800 . ?
N2Z H2ZB 0.8800 . ?
N3Z H3ZA 0.8800 . ?
N3Z H3ZB 0.8800 . ?
N4Z H4ZA 0.8800 . ?
N4Z H4ZB 0.8800 . ?
C1I C3I 1.493(6) . ?
C1I H1IA 0.9800 . ?
C1I H1IB 0.9800 . ?
C1I H1IC 0.9800 . ?
C2I C3I 1.494(6) . ?
C2I H2IA 0.9800 . ?
C2I H2IB 0.9800 . ?
C2I H2IC 0.9800 . ?
C3I O1I 1.441(5) . ?
C3I H3I 1.0000 . ?
O1I H1I 0.8400 . ?
C4I C6I 1.511(5) . ?
C4I H4IA 0.9800 . ?
C4I H4IB 0.9800 . ?
C4I H4IC 0.9800 . ?
C5I C6I 1.509(4) . ?
C5I H5IA 0.9800 . ?
C5I H5IB 0.9800 . ?
C5I H5IC 0.9800 . ?
C6I O2I 1.441(4) . ?
C6I H6I 1.0000 . ?
O2I H2I 0.8400 . ?
C7I C9I 1.504(5) . ?
C7I H7IA 0.9800 . ?
C7I H7IB 0.9800 . ?
C7I H7IC 0.9800 . ?
C8I C9I 1.517(4) . ?
C8I H8IA 0.9800 . ?
C8I H8IB 0.9800 . ?
C8I H8IC 0.9800 . ?
C9I O3I 1.443(4) . ?
C9I H9I 1.0000 . ?
O3I H3IA 0.8400 . ?
C10I C12I 1.497(6) . ?
C10I H10M 0.9800 . ?
C10I H10N 0.9800 . ?
C10I H10O 0.9800 . ?
C11I C12I 1.577(7) . ?
C11I H11M 0.9800 . ?
C11I H11N 0.9800 . ?
C11I H11O 0.9800 . ?
C12I O4I 1.438(5) . ?
C12I H12M 1.0000 . ?
O4I H4I 0.8400 . ?
C13I C15I 1.524(6) . ?
C13I H13A 0.9800 . ?
C13I H13B 0.9800 . ?
C13I H13C 0.9800 . ?
C14I C15I 1.546(5) . ?
C14I H14C 0.9800 . ?
C14I H14D 0.9800 . ?
C14I H14E 0.9800 . ?
C15I O5I 1.450(4) . ?
C15I H15I 1.0000 . ?
O5I H5I 0.8400 . ?
C16I C18I 1.501(6) . ?
C16I H16B 0.9800 . ?
C16I H16C 0.9800 . ?
C16I H16D 0.9800 . ?
C17I C18I 1.492(6) . ?
C17I H17A 0.9800 . ?
C17I H17B 0.9800 . ?
C17I H17C 0.9800 . ?
C18I O6I 1.449(4) . ?
C18I H18I 1.0000 . ?
O6I H6IA 0.8400 . ?
O2W H2WA 0.7742 . ?
O2W H2WB 0.8187 . ?
O3W H3WA 0.8703 . ?
O3W H3WB 0.8702 . ?
O5W H5WA 0.8701 . ?
O5W H5WB 0.8698 . ?
O6W H6WA 0.8697 . ?
O6W H6WB 0.8699 . ?
O7W H7WA 0.9985 . ?
O7W H7WB 0.9735 . ?
O8W H8WA 0.8704 . ?
O8W H8WB 0.8701 . ?
O9W H9WA 0.8382 . ?
O9W H9WB 0.7527 . ?
O10W H10P 0.8697 . ?
O10W H10Q 0.8700 . ?
O11W H11P 0.8700 . ?
O11W H11Q 0.8704 . ?

loop_
_geom_torsion_atom_site_label_1
_geom_torsion_atom_site_label_2
_geom_torsion_atom_site_label_3
_geom_torsion_atom_site_label_4
_geom_torsion
_geom_torsion_site_symmetry_1
_geom_torsion_site_symmetry_2
_geom_torsion_site_symmetry_3
_geom_torsion_site_symmetry_4
_geom_torsion_publ_flag
O4 C1 C2 C4 177.9(3) . . . . ?
C3 C1 C2 C4 -1.8(5) . . . . ?
O4 C1 C2 C28 -4.8(4) . . . . ?
C3 C1 C2 C28 175.5(3) . . . . ?
O4 C1 C3 C6 -178.3(3) . . . . ?
C2 C1 C3 C6 1.3(5) . . . . ?
O4 C1 C3 C7 3.9(5) . . . . ?
C2 C1 C3 C7 -176.5(3) . . . . ?
C1 C2 C4 C5 1.0(5) . . . . ?
C28 C2 C4 C5 -176.4(3) . . . . ?
C2 C4 C5 C6 0.3(5) . . . . ?
C2 C4 C5 S1 -178.9(2) . . . . ?
C4 C5 C6 C3 -0.9(5) . . . . ?
S1 C5 C6 C3 178.4(2) . . . . ?
C1 C3 C6 C5 0.1(5) . . . . ?
C7 C3 C6 C5 177.9(3) . . . . ?
C6 C3 C7 C8 -77.8(4) . . . . ?
C1 C3 C7 C8 99.9(4) . . . . ?
C3 C7 C8 C10 96.4(3) . . . . ?
C3 C7 C8 C9 -80.3(4) . . . . ?
C10 C8 C9 O8 178.8(3) . . . . ?
C7 C8 C9 O8 -4.4(4) . . . . ?
C10 C8 C9 C12 -0.4(4) . . . . ?
C7 C8 C9 C12 176.3(3) . . . . ?
C9 C8 C10 C11 1.1(5) . . . . ?
C7 C8 C10 C11 -175.7(3) . . . . ?
C8 C10 C11 C13 -0.3(5) . . . . ?
C8 C10 C11 S2 173.8(2) . . . . ?
O8 C9 C12 C13 179.8(3) . . . . ?
C8 C9 C12 C13 -1.0(4) . . . . ?
O8 C9 C12 C14 2.0(5) . . . . ?
C8 C9 C12 C14 -178.8(3) . . . . ?
C10 C11 C13 C12 -1.1(5) . . . . ?
S2 C11 C13 C12 -175.3(2) . . . . ?
C9 C12 C13 C11 1.8(4) . . . . ?
C14 C12 C13 C11 179.7(3) . . . . ?
C13 C12 C14 C15 -99.8(3) . . . . ?
C9 C12 C14 C15 78.0(4) . . . . ?
C12 C14 C15 C16 82.6(3) . . . . ?
C12 C14 C15 C18 -95.3(3) . . . . ?
C18 C15 C16 C17 0.6(4) . . . . ?
C14 C15 C16 C17 -177.2(3) . . . . ?
C15 C16 C17 C19 1.3(4) . . . . ?
C15 C16 C17 S3 177.3(2) . . . . ?
C16 C15 C18 O12 177.6(2) . . . . ?
C14 C15 C18 O12 -4.5(4) . . . . ?
C16 C15 C18 C20 -3.0(4) . . . . ?
C14 C15 C18 C20 174.9(3) . . . . ?
C16 C17 C19 C20 -0.9(4) . . . . ?
S3 C17 C19 C20 -177.1(2) . . . . ?
O12 C18 C20 C19 -177.3(3) . . . . ?
C15 C18 C20 C19 3.4(4) . . . . ?
O12 C18 C20 C21 6.1(4) . . . . ?
C15 C18 C20 C21 -173.2(3) . . . . ?
C17 C19 C20 C18 -1.4(4) . . . . ?
C17 C19 C20 C21 175.5(3) . . . . ?
C18 C20 C21 C22 100.3(3) . . . . ?
C19 C20 C21 C22 -76.3(3) . . . . ?
C20 C21 C22 C23 96.9(3) . . . . ?
C20 C21 C22 C25 -81.2(3) . . . . ?
C25 C22 C23 C24 -1.1(4) . . . . ?
C21 C22 C23 C24 -179.2(3) . . . . ?
C22 C23 C24 C26 -0.2(5) . . . . ?
C22 C23 C24 S4 -178.7(2) . . . . ?
C23 C22 C25 O16 -179.9(3) . . . . ?
C21 C22 C25 O16 -1.7(4) . . . . ?
C23 C22 C25 C27 2.0(4) . . . . ?
C21 C22 C25 C27 -179.8(3) . . . . ?
C23 C24 C26 C27 0.6(5) . . . . ?
S4 C24 C26 C27 179.1(2) . . . . ?
C24 C26 C27 C25 0.3(4) . . . . ?
C24 C26 C27 C28 179.7(3) . . . . ?
O16 C25 C27 C26 -179.6(3) . . . . ?
C22 C25 C27 C26 -1.7(4) . . . . ?
O16 C25 C27 C28 1.0(4) . . . . ?
C22 C25 C27 C28 179.0(3) . . . . ?
C26 C27 C28 C2 -99.4(3) . . . . ?
C25 C27 C28 C2 79.9(4) . . . . ?
C4 C2 C28 C27 81.6(4) . . . . ?
C1 C2 C28 C27 -95.7(3) . . . . ?
C4 C5 S1 O1 -154.2(3) . . . . ?
C6 C5 S1 O1 26.6(3) . . . . ?
C4 C5 S1 O2 -31.5(3) . . . . ?
C6 C5 S1 O2 149.3(3) . . . . ?
C4 C5 S1 O3 84.5(3) . . . . ?
C6 C5 S1 O3 -94.8(3) . . . . ?
C13 C11 S2 O7 -10.7(3) . . . . ?
C10 C11 S2 O7 175.1(2) . . . . ?
C13 C11 S2 O5 -132.6(3) . . . . ?
C10 C11 S2 O5 53.2(3) . . . . ?
C13 C11 S2 O6 108.2(3) . . . . ?
C10 C11 S2 O6 -65.9(3) . . . . ?
C16 C17 S3 O9 22.3(3) . . . . ?
C19 C17 S3 O9 -161.5(2) . . . . ?
C16 C17 S3 O10 143.8(2) . . . . ?
C19 C17 S3 O10 -40.1(3) . . . . ?
C16 C17 S3 O11 -97.8(3) . . . . ?
C19 C17 S3 O11 78.4(3) . . . . ?
C26 C24 S4 O15 71.2(3) . . . . ?
C23 C24 S4 O15 -110.3(3) . . . . ?
C26 C24 S4 O14 -168.5(2) . . . . ?
C23 C24 S4 O14 9.9(3) . . . . ?
C26 C24 S4 O13 -48.6(3) . . . . ?
C23 C24 S4 O13 129.9(3) . . . . ?
C31 C29 C30 C34 -0.1(5) . . . . ?
S5 C29 C30 C34 178.7(2) . . . . ?
C30 C29 C31 C32 1.4(5) . . . . ?
S5 C29 C31 C32 -177.4(2) . . . . ?
C29 C31 C32 C33 -0.9(4) . . . . ?
C29 C31 C32 C56 -179.7(3) . . . . ?
C31 C32 C33 O20 178.9(3) . . . . ?
C56 C32 C33 O20 -2.2(4) . . . . ?
C31 C32 C33 C34 -0.8(4) . . . . ?
C56 C32 C33 C34 178.0(3) . . . . ?
C29 C30 C34 C33 -1.6(4) . . . . ?
C29 C30 C34 C35 174.9(3) . . . . ?
O20 C33 C34 C30 -177.7(3) . . . . ?
C32 C33 C34 C30 2.1(4) . . . . ?
O20 C33 C34 C35 5.8(4) . . . . ?
C32 C33 C34 C35 -174.4(3) . . . . ?
C30 C34 C35 C36 -80.0(3) . . . . ?
C33 C34 C35 C36 96.4(3) . . . . ?
C34 C35 C36 C37 99.7(3) . . . . ?
C34 C35 C36 C38 -80.1(3) . . . . ?
C38 C36 C37 C39 -0.5(4) . . . . ?
C35 C36 C37 C39 179.7(3) . . . . ?
C37 C36 C38 O24 179.6(3) . . . . ?
C35 C36 C38 O24 -0.6(4) . . . . ?
C37 C36 C38 C41 1.1(4) . . . . ?
C35 C36 C38 C41 -179.1(3) . . . . ?
C36 C37 C39 C40 0.2(4) . . . . ?
C36 C37 C39 S6 -177.8(2) . . . . ?
C37 C39 C40 C41 -0.4(4) . . . . ?
S6 C39 C40 C41 177.6(2) . . . . ?
C39 C40 C41 C38 0.9(4) . . . . ?
C39 C40 C41 C42 179.4(3) . . . . ?
O24 C38 C41 C40 -179.9(2) . . . . ?
C36 C38 C41 C40 -1.3(4) . . . . ?
O24 C38 C41 C42 1.6(4) . . . . ?
C36 C38 C41 C42 -179.8(3) . . . . ?
C40 C41 C42 C43 -98.9(3) . . . . ?
C38 C41 C42 C43 79.5(3) . . . . ?
C41 C42 C43 C45 78.5(3) . . . . ?
C41 C42 C43 C44 -98.2(3) . . . . ?
C45 C43 C44 O28 176.7(3) . . . . ?
C42 C43 C44 O28 -6.6(4) . . . . ?
C45 C43 C44 C48 -4.3(4) . . . . ?
C42 C43 C44 C48 172.4(3) . . . . ?
C44 C43 C45 C46 3.0(4) . . . . ?
C42 C43 C45 C46 -173.8(3) . . . . ?
C43 C45 C46 C47 0.3(4) . . . . ?
C43 C45 C46 S7 177.5(2) . . . . ?
C45 C46 C47 C48 -2.5(4) . . . . ?
S7 C46 C47 C48 -179.8(2) . . . . ?
C46 C47 C48 C44 1.3(4) . . . . ?
C46 C47 C48 C49 -179.9(3) . . . . ?
O28 C44 C48 C47 -178.7(2) . . . . ?
C43 C44 C48 C47 2.2(4) . . . . ?
O28 C44 C48 C49 2.5(4) . . . . ?
C43 C44 C48 C49 -176.6(3) . . . . ?
C47 C48 C49 C50 -80.1(3) . . . . ?
C44 C48 C49 C50 98.7(3) . . . . ?
C48 C49 C50 C51 98.6(3) . . . . ?
C48 C49 C50 C53 -79.3(4) . . . . ?
C53 C50 C51 C52 -1.8(4) . . . . ?
C49 C50 C51 C52 -179.7(3) . . . . ?
C50 C51 C52 C54 0.6(4) . . . . ?
C50 C51 C52 S8 175.3(2) . . . . ?
C51 C50 C53 O32 -179.6(3) . . . . ?
C49 C50 C53 O32 -1.7(4) . . . . ?
C51 C50 C53 C55 1.3(4) . . . . ?
C49 C50 C53 C55 179.2(3) . . . . ?
C51 C52 C54 C55 1.1(4) . . . . ?
S8 C52 C54 C55 -173.6(2) . . . . ?
C52 C54 C55 C53 -1.6(4) . . . . ?
C52 C54 C55 C56 175.1(3) . . . . ?
O32 C53 C55 C54 -178.8(3) . . . . ?
C50 C53 C55 C54 0.4(4) . . . . ?
O32 C53 C55 C56 4.4(4) . . . . ?
C50 C53 C55 C56 -176.3(3) . . . . ?
C54 C55 C56 C32 -98.1(3) . . . . ?
C53 C55 C56 C32 78.6(3) . . . . ?
C31 C32 C56 C55 78.1(3) . . . . ?
C33 C32 C56 C55 -100.8(3) . . . . ?
C30 C29 S5 O18 153.9(2) . . . . ?
C31 C29 S5 O18 -27.3(3) . . . . ?
C30 C29 S5 O19 33.0(3) . . . . ?
C31 C29 S5 O19 -148.2(3) . . . . ?
C30 C29 S5 O17 -85.5(3) . . . . ?
C31 C29 S5 O17 93.3(3) . . . . ?
C37 C39 S6 O21 47.2(3) . . . . ?
C40 C39 S6 O21 -130.8(3) . . . . ?
C37 C39 S6 O23 168.8(2) . . . . ?
C40 C39 S6 O23 -9.2(3) . . . . ?
C37 C39 S6 O22 -71.6(3) . . . . ?
C40 C39 S6 O22 110.3(3) . . . . ?
C47 C46 S7 O26 -169.7(2) . . . . ?
C45 C46 S7 O26 13.0(3) . . . . ?
C47 C46 S7 O27 -48.8(3) . . . . ?
C45 C46 S7 O27 133.9(2) . . . . ?
C47 C46 S7 O25 70.1(3) . . . . ?
C45 C46 S7 O25 -107.2(2) . . . . ?
C51 C52 S8 O30 9.4(3) . . . . ?
C54 C52 S8 O30 -175.9(2) . . . . ?
C51 C52 S8 O31 131.8(2) . . . . ?
C54 C52 S8 O31 -53.6(3) . . . . ?
C51 C52 S8 O29 -109.0(3) . . . . ?
C54 C52 S8 O29 65.7(3) . . . . ?
C62 C57 C58 C59 -0.6(5) . . . . ?
C62 C57 C58 S9 178.0(2) . . . . ?
C57 C58 C59 C60 0.8(5) . . . . ?
S9 C58 C59 C60 -177.8(2) . . . . ?
C58 C59 C60 C61 0.4(4) . . . . ?
C58 C59 C60 C84 -178.9(3) . . . . ?
C59 C60 C61 O36 176.8(3) . . . . ?
C84 C60 C61 O36 -3.9(4) . . . . ?
C59 C60 C61 C62 -1.9(4) . . . . ?
C84 C60 C61 C62 177.4(3) . . . . ?
C58 C57 C62 C61 -0.8(4) . . . . ?
C58 C57 C62 C63 176.1(3) . . . . ?
O36 C61 C62 C57 -176.7(3) . . . . ?
C60 C61 C62 C57 2.1(4) . . . . ?
O36 C61 C62 C63 6.4(4) . . . . ?
C60 C61 C62 C63 -174.8(3) . . . . ?
C57 C62 C63 C64 -82.5(3) . . . . ?
C61 C62 C63 C64 94.4(3) . . . . ?
C62 C63 C64 C65 96.9(3) . . . . ?
C62 C63 C64 C67 -81.2(4) . . . . ?
C67 C64 C65 C66 -0.4(4) . . . . ?
C63 C64 C65 C66 -178.6(3) . . . . ?
C64 C65 C66 C68 -0.9(4) . . . . ?
C64 C65 C66 S10 176.0(2) . . . . ?
C65 C64 C67 O40 -179.1(3) . . . . ?
C63 C64 C67 O40 -1.0(4) . . . . ?
C65 C64 C67 C69 2.6(4) . . . . ?
C63 C64 C67 C69 -179.2(3) . . . . ?
C65 C66 C68 C69 0.1(4) . . . . ?
S10 C66 C68 C69 -176.8(2) . . . . ?
C66 C68 C69 C67 2.1(4) . . . . ?
C66 C68 C69 C70 178.1(3) . . . . ?
O40 C67 C69 C68 178.2(2) . . . . ?
C64 C67 C69 C68 -3.5(4) . . . . ?
O40 C67 C69 C70 2.1(4) . . . . ?
C64 C67 C69 C70 -179.6(3) . . . . ?
C68 C69 C70 C71 -92.1(3) . . . . ?
C67 C69 C70 C71 83.9(3) . . . . ?
C69 C70 C71 C72 73.5(3) . . . . ?
C69 C70 C71 C74 -101.4(3) . . . . ?
C74 C71 C72 C73 1.7(4) . . . . ?
C70 C71 C72 C73 -173.6(3) . . . . ?
C71 C72 C73 C75 0.5(4) . . . . ?
C71 C72 C73 S11 176.7(2) . . . . ?
C72 C71 C74 O44 178.1(3) . . . . ?
C70 C71 C74 O44 -6.9(4) . . . . ?
C72 C71 C74 C76 -3.4(4) . . . . ?
C70 C71 C74 C76 171.6(3) . . . . ?
C72 C73 C75 C76 -1.2(4) . . . . ?
S11 C73 C75 C76 -177.1(2) . . . . ?
C73 C75 C76 C74 -0.4(4) . . . . ?
C73 C75 C76 C77 177.9(3) . . . . ?
O44 C74 C76 C75 -178.6(2) . . . . ?
C71 C74 C76 C75 2.8(4) . . . . ?
O44 C74 C76 C77 3.0(4) . . . . ?
C71 C74 C76 C77 -175.6(3) . . . . ?
C75 C76 C77 C78 -81.7(3) . . . . ?
C74 C76 C77 C78 96.6(3) . . . . ?
C76 C77 C78 C79 102.2(3) . . . . ?
C76 C77 C78 C81 -77.0(4) . . . . ?
C81 C78 C79 C80 -0.8(4) . . . . ?
C77 C78 C79 C80 180.0(3) . . . . ?
C78 C79 C80 C82 1.0(4) . . . . ?
C78 C79 C80 S12 178.7(2) . . . . ?
C79 C78 C81 O48 179.0(3) . . . . ?
C77 C78 C81 O48 -1.7(4) . . . . ?
C79 C78 C81 C83 -0.2(4) . . . . ?
C77 C78 C81 C83 179.0(3) . . . . ?
C79 C80 C82 C83 -0.3(4) . . . . ?
S12 C80 C82 C83 -178.0(2) . . . . ?
C80 C82 C83 C81 -0.7(4) . . . . ?
C80 C82 C83 C84 176.4(3) . . . . ?
O48 C81 C83 C82 -178.4(3) . . . . ?
C78 C81 C83 C82 0.9(4) . . . . ?
O48 C81 C83 C84 4.6(4) . . . . ?
C78 C81 C83 C84 -176.2(3) . . . . ?
C82 C83 C84 C60 -97.8(3) . . . . ?
C81 C83 C84 C60 79.3(3) . . . . ?
C59 C60 C84 C83 79.2(3) . . . . ?
C61 C60 C84 C83 -100.0(3) . . . . ?
C59 C58 S9 O34 -25.3(3) . . . . ?
C57 C58 S9 O34 156.1(2) . . . . ?
C59 C58 S9 O33 -146.4(3) . . . . ?
C57 C58 S9 O33 35.0(3) . . . . ?
C59 C58 S9 O35 94.5(3) . . . . ?
C57 C58 S9 O35 -84.1(3) . . . . ?
C65 C66 S10 O38 165.4(2) . . . . ?
C68 C66 S10 O38 -17.8(3) . . . . ?
C65 C66 S10 O37 43.1(3) . . . . ?
C68 C66 S10 O37 -140.0(2) . . . . ?
C65 C66 S10 O39 -76.6(3) . . . . ?
C68 C66 S10 O39 100.3(3) . . . . ?
C75 C73 S11 O41 -144.0(2) . . . . ?
C72 C73 S11 O41 40.0(3) . . . . ?
C75 C73 S11 O42 -23.2(3) . . . . ?
C72 C73 S11 O42 160.8(2) . . . . ?
C75 C73 S11 O43 97.2(3) . . . . ?
C72 C73 S11 O43 -78.8(2) . . . . ?
C79 C80 S12 O47 136.9(2) . . . . ?
C82 C80 S12 O47 -45.4(3) . . . . ?
C79 C80 S12 O46 14.7(3) . . . . ?
C82 C80 S12 O46 -167.6(2) . . . . ?
C79 C80 S12 O45 -104.3(3) . . . . ?
C82 C80 S12 O45 73.5(3) . . . . ?
N2K C1K C2K C3K 151.7(3) . . . . ?
N1K C1K C2K C3K -30.0(5) . . . . ?
N2K C1K C2K C4K -33.5(5) . . . . ?
N1K C1K C2K C4K 144.8(3) . . . . ?
C4K C2K C3K C5K -1.3(5) . . . . ?
C1K C2K C3K C5K 173.6(3) . . . . ?
C3K C2K C4K C6K 1.8(5) . . . . ?
C1K C2K C4K C6K -173.0(3) . . . . ?
C2K C3K C5K C7K -0.5(5) . . . . ?
C2K C4K C6K C7K -0.6(5) . . . . ?
C4K C6K C7K O1K 179.5(3) . . . . ?
C4K C6K C7K C5K -1.2(5) . . . . ?
C3K C5K C7K O1K -178.9(3) . . . . ?
C3K C5K C7K C6K 1.7(5) . . . . ?
O1K C8K C9K C10K -74.3(4) . . . . ?
C8K C9K C10K C11K 162.1(3) . . . . ?
C9K C10K C11K C12K 178.0(3) . . . . ?
C10K C11K C12K O2K -68.9(4) . . . . ?
O2K C13K C14K C17K 178.5(3) . . . . ?
C15K C13K C14K C17K -0.7(5) . . . . ?
O2K C13K C15K C16K -179.0(3) . . . . ?
C14K C13K C15K C16K 0.3(5) . . . . ?
C13K C15K C16K C18K -0.1(4) . . . . ?
C13K C14K C17K C18K 1.0(5) . . . . ?
C14K C17K C18K C16K -0.8(5) . . . . ?
C14K C17K C18K C19K -177.5(3) . . . . ?
C15K C16K C18K C17K 0.4(4) . . . . ?
C15K C16K C18K C19K 177.1(3) . . . . ?
C17K C18K C19K N4K -158.0(3) . . . . ?
C16K C18K C19K N4K 25.3(4) . . . . ?
C17K C18K C19K N3K 23.8(5) . . . . ?
C16K C18K C19K N3K -152.9(3) . . . . ?
C6K C7K O1K C8K 0.0(5) . . . . ?
C5K C7K O1K C8K -179.3(3) . . . . ?
C9K C8K O1K C7K 176.5(3) . . . . ?
C14K C13K O2K C12K 13.1(5) . . . . ?
C15K C13K O2K C12K -167.7(3) . . . . ?
C11K C12K O2K C13K 172.4(3) . . . . ?
N2L C1L C2L C3L -151.3(4) . . . . ?
N1L C1L C2L C3L 26.8(6) . . . . ?
N2L C1L C2L C4L 26.0(5) . . . . ?
N1L C1L C2L C4L -155.9(4) . . . . ?
C4L C2L C3L C5L -0.9(5) . . . . ?
C1L C2L C3L C5L 176.5(3) . . . . ?
C3L C2L C4L C6U 0.9(5) . . . . ?
C1L C2L C4L C6U -176.5(3) . . . . ?
C2L C3L C5L C7L 0.3(5) . . . . ?
C2L C4L C6U C7L -0.5(6) . . . . ?
C4L C6U C7L O1L 178.5(3) . . . . ?
C4L C6U C7L C5L -0.1(5) . . . . ?
C3L C5L C7L O1L -178.3(3) . . . . ?
C3L C5L C7L C6U 0.1(5) . . . . ?
O1L C8L C9L C10L 66.1(4) . . . . ?
C8L C9L C10L C11L -161.4(3) . . . . ?
C9L C10L C11L C12L 171.3(3) . . . . ?
C10L C11L C12L O2L 79.9(4) . . . . ?
O2L C13L C14L C16L -179.9(3) . . . . ?
C15L C13L C14L C16L -0.4(5) . . . . ?
O2L C13L C15L C17L -179.0(3) . . . . ?
C14L C13L C15L C17L 1.6(5) . . . . ?
C13L C14L C16L C18L -1.4(5) . . . . ?
C13L C15L C17L C18L -1.0(5) . . . . ?
C15L C17L C18L C16L -0.7(5) . . . . ?
C15L C17L C18L C19L 176.9(3) . . . . ?
C14L C16L C18L C17L 1.9(5) . . . . ?
C14L C16L C18L C19L -175.8(3) . . . . ?
C17L C18L C19L N3L 153.7(3) . . . . ?
C16L C18L C19L N3L -28.7(4) . . . . ?
C17L C18L C19L N4L -28.8(4) . . . . ?
C16L C18L C19L N4L 148.8(3) . . . . ?
C6U C7L O1L C8L 166.4(3) . . . . ?
C5L C7L O1L C8L -15.1(5) . . . . ?
C9L C8L O1L C7L -175.4(3) . . . . ?
C15L C13L O2L C12L 5.9(5) . . . . ?
C14L C13L O2L C12L -174.6(3) . . . . ?
C11L C12L O2L C13L 177.5(3) . . . . ?
N2M C1M C2M C4M -155.1(3) . . . . ?
N1M C1M C2M C4M 22.8(5) . . . . ?
N2M C1M C2M C3M 21.6(5) . . . . ?
N1M C1M C2M C3M -160.4(3) . . . . ?
C4M C2M C3M C5M -0.6(5) . . . . ?
C1M C2M C3M C5M -177.4(3) . . . . ?
C3M C2M C4M C6M 0.0(5) . . . . ?
C1M C2M C4M C6M 176.9(3) . . . . ?
C2M C3M C5M C7M 1.1(5) . . . . ?
C2M C4M C6M C7M 0.1(5) . . . . ?
C3M C5M C7M O1M 178.5(3) . . . . ?
C3M C5M C7M C6M -0.9(5) . . . . ?
C4M C6M C7M O1M -179.1(3) . . . . ?
C4M C6M C7M C5M 0.4(5) . . . . ?
O1M C8M C9M C10M -74.8(4) . . . . ?
C8M C9M C10M C11M -76.3(4) . . . . ?
C9M C10M C11M C12M -178.8(3) . . . . ?
C10M C11M C12M O2M -178.8(3) . . . . ?
O2M C13M C14M C17M -179.4(3) . . . . ?
C15M C13M C14M C17M -0.1(5) . . . . ?
O2M C13M C15M C16M 179.6(3) . . . . ?
C14M C13M C15M C16M 0.2(5) . . . . ?
C13M C15M C16M C18M -0.5(5) . . . . ?
C13M C14M C17M C18M 0.2(5) . . . . ?
C14M C17M C18M C16M -0.5(5) . . . . ?
C14M C17M C18M C19M -174.9(3) . . . . ?
C15M C16M C18M C17M 0.6(5) . . . . ?
C15M C16M C18M C19M 174.9(3) . . . . ?
C17M C18M C19M N4M -28.9(4) . . . . ?
C16M C18M C19M N4M 156.7(3) . . . . ?
C17M C18M C19M N3M 149.5(3) . . . . ?
C16M C18M C19M N3M -24.8(5) . . . . ?
C5M C7M O1M C8M -2.5(5) . . . . ?
C6M C7M O1M C8M 176.9(3) . . . . ?
C9M C8M O1M C7M -174.1(3) . . . . ?
C14M C13M O2M C12M 9.8(5) . . . . ?
C15M C13M O2M C12M -169.5(3) . . . . ?
C11M C12M O2M C13M 171.1(3) . . . . ?
N1X C1X C2X C3X 25.6(4) . . . . ?
N2X C1X C2X C3X -156.7(3) . . . . ?
N1X C1X C2X C4X -149.1(3) . . . . ?
N2X C1X C2X C4X 28.6(4) . . . . ?
C4X C2X C3X C5X -0.1(4) . . . . ?
C1X C2X C3X C5X -174.8(3) . . . . ?
C3X C2X C4X C6X -0.7(4) . . . . ?
C1X C2X C4X C6X 174.1(3) . . . . ?
C2X C3X C5X C7X 1.2(4) . . . . ?
C2X C4X C6X C7X 0.4(5) . . . . ?
C3X C5X C7X O1X 177.9(3) . . . . ?
C3X C5X C7X C6X -1.5(4) . . . . ?
C4X C6X C7X O1X -178.6(3) . . . . ?
C4X C6X C7X C5X 0.7(4) . . . . ?
O1X C8X C9X C10X 74.7(3) . . . . ?
C8X C9X C10X C11X -163.6(3) . . . . ?
C9X C10X C11X C12X -175.8(3) . . . . ?
C10X C11X C12X O2X 69.5(4) . . . . ?
O2X C13X C14X C16X -178.3(3) . . . . ?
C15X C13X C14X C16X 0.8(5) . . . . ?
O2X C13X C15X C17X 178.8(3) . . . . ?
C14X C13X C15X C17X -0.4(5) . . . . ?
C13X C14X C16X C18X -0.3(5) . . . . ?
C13X C15X C17X C18X -0.5(5) . . . . ?
C14X C16X C18X C17X -0.5(5) . . . . ?
C14X C16X C18X C19X 175.7(3) . . . . ?
C15X C17X C18X C16X 0.9(5) . . . . ?
C15X C17X C18X C19X -175.3(3) . . . . ?
C16X C18X C19X N4X 148.4(3) . . . . ?
C17X C18X C19X N4X -35.3(5) . . . . ?
C16X C18X C19X N3X -32.3(4) . . . . ?
C17X C18X C19X N3X 143.9(3) . . . . ?
C5X C7X O1X C8X 174.9(3) . . . . ?
C6X C7X O1X C8X -5.8(4) . . . . ?
C9X C8X O1X C7X -167.8(3) . . . . ?
C14X C13X O2X C12X -3.7(4) . . . . ?
C15X C13X O2X C12X 177.1(3) . . . . ?
C11X C12X O2X C13X -179.7(3) . . . . ?
N1Y C1Y C2Y C4Y 28.4(5) . . . . ?
N2Y C1Y C2Y C4Y -154.3(3) . . . . ?
N1Y C1Y C2Y C3Y -148.0(3) . . . . ?
N2Y C1Y C2Y C3Y 29.3(5) . . . . ?
C4Y C2Y C3Y C5Y -0.6(5) . . . . ?
C1Y C2Y C3Y C5Y 175.9(3) . . . . ?
C3Y C2Y C4Y C6Y -0.9(5) . . . . ?
C1Y C2Y C4Y C6Y -177.3(3) . . . . ?
C2Y C3Y C5Y C7Y 1.3(5) . . . . ?
C2Y C4Y C6Y C7Y 1.6(5) . . . . ?
C4Y C6Y C7Y O1Y 178.7(3) . . . . ?
C4Y C6Y C7Y C5Y -0.8(5) . . . . ?
C3Y C5Y C7Y O1Y 179.8(3) . . . . ?
C3Y C5Y C7Y C6Y -0.6(5) . . . . ?
O1Y C8Y C9Y C10Y -146.0(3) . . . . ?
C8Y C9Y C10Y C11Y -166.5(3) . . . . ?
C9Y C10Y C11Y C12Y -159.6(3) . . . . ?
C10Y C11Y C12Y O2Y -53.6(3) . . . . ?
O2Y C13Y C14Y C16Y -177.5(3) . . . . ?
C15Y C13Y C14Y C16Y 1.5(5) . . . . ?
O2Y C13Y C15Y C17Y 178.3(3) . . . . ?
C14Y C13Y C15Y C17Y -0.6(5) . . . . ?
C13Y C14Y C16Y C18Y -0.6(6) . . . . ?
C13Y C15Y C17Y C18Y -1.0(5) . . . . ?
C15Y C17Y C18Y C16Y 1.9(5) . . . . ?
C15Y C17Y C18Y C19Y -172.8(3) . . . . ?
C14Y C16Y C18Y C17Y -1.0(5) . . . . ?
C14Y C16Y C18Y C19Y 173.5(3) . . . . ?
C17Y C18Y C19Y N4Y -42.8(5) . . . . ?
C16Y C18Y C19Y N4Y 142.7(3) . . . . ?
C17Y C18Y C19Y N3Y 135.2(3) . . . . ?
C16Y C18Y C19Y N3Y -39.3(5) . . . . ?
C6Y C7Y O1Y C8Y 12.1(5) . . . . ?
C5Y C7Y O1Y C8Y -168.3(3) . . . . ?
C9Y C8Y O1Y C7Y 168.8(3) . . . . ?
C14Y C13Y O2Y C12Y -169.5(3) . . . . ?
C15Y C13Y O2Y C12Y 11.6(5) . . . . ?
C11Y C12Y O2Y C13Y 170.1(3) . . . . ?
N1Z C1Z C2Z C3Z -141.7(3) . . . . ?
N2Z C1Z C2Z C3Z 36.9(5) . . . . ?
N1Z C1Z C2Z C4Z 32.5(5) . . . . ?
N2Z C1Z C2Z C4Z -148.9(3) . . . . ?
C4Z C2Z C3Z C5Z -1.4(5) . . . . ?
C1Z C2Z C3Z C5Z 173.0(3) . . . . ?
C3Z C2Z C4Z C6Z 0.6(5) . . . . ?
C1Z C2Z C4Z C6Z -173.9(3) . . . . ?
C2Z C3Z C5Z C7Z 1.2(5) . . . . ?
C2Z C4Z C6Z C7Z 0.5(5) . . . . ?
C3Z C5Z C7Z O1Z -178.9(3) . . . . ?
C3Z C5Z C7Z C6Z -0.1(5) . . . . ?
C4Z C6Z C7Z O1Z 178.2(3) . . . . ?
C4Z C6Z C7Z C5Z -0.8(5) . . . . ?
O1Z C8Z C9Z C10Z 54.2(4) . . . . ?
C8Z C9Z C10Z C11Z 159.2(3) . . . . ?
C9Z C10Z C11Z C12Z 167.1(3) . . . . ?
C10Z C11Z C12Z O2Z 148.1(3) . . . . ?
O2Z C13Z C14Z C15Z 179.2(3) . . . . ?
C16Z C13Z C14Z C15Z -0.3(5) . . . . ?
C13Z C14Z C15Z C18Z -1.5(6) . . . . ?
O2Z C13Z C16Z C17Z -177.7(3) . . . . ?
C14Z C13Z C16Z C17Z 1.7(5) . . . . ?
C13Z C16Z C17Z C18Z -1.3(6) . . . . ?
C14Z C15Z C18Z C17Z 1.9(6) . . . . ?
C14Z C15Z C18Z C19Z -176.8(3) . . . . ?
C16Z C17Z C18Z C15Z -0.5(6) . . . . ?
C16Z C17Z C18Z C19Z 178.2(4) . . . . ?
C15Z C18Z C19Z N3Z 149.6(4) . . . . ?
C17Z C18Z C19Z N3Z -29.1(6) . . . . ?
C15Z C18Z C19Z N4Z -30.4(6) . . . . ?
C17Z C18Z C19Z N4Z 151.0(4) . . . . ?
C5Z C7Z O1Z C8Z -13.9(5) . . . . ?
C6Z C7Z O1Z C8Z 167.2(3) . . . . ?
C9Z C8Z O1Z C7Z -167.8(3) . . . . ?
C14Z C13Z O2Z C12Z 167.9(3) . . . . ?
C16Z C13Z O2Z C12Z -12.7(5) . . . . ?
C11Z C12Z O2Z C13Z -170.9(3) . . . . ?
